data_4118535
loop_
_publ_author_name
'Peng Huang'
'Chao Qin'
'Zhong-Min Su'
'Yan Xing'
'Xin-Long Wang'
'Kui-Zhan Shao'
'Ya-Qian Lan'
'En-Bo Wang'

_publ_section_title
;
 Self-Assembly and Photocatalytic Properties of Polyoxoniobates:
 {Nb24O72}, {Nb32O96}, and {K12Nb96O288} Clusters
;
_journal_name_full 'Journal of the American Chemical Society'
_journal_page_first 14004
_journal_page_last 14010
_journal_paper_doi 10.1021/ja303723u
_journal_volume 134
_journal_year 2012
_chemical_formula_sum 'H298 K12 Nb96 O395'
_chemical_formula_weight 16008.95
_chemical_name_systematic
; 
 ? 
;
_space_group_IT_number 148
_symmetry_cell_setting trigonal
_symmetry_Int_Tables_number 148
_symmetry_space_group_name_Hall '-R 3'
_symmetry_space_group_name_H-M 'R -3 :H'
_atom_sites_solution_hydrogens geom
_atom_sites_solution_primary direct
_atom_sites_solution_secondary difmap
_audit_creation_method SHELXL-97
_cell_angle_alpha 90.00
_cell_angle_beta 90.00
_cell_angle_gamma 120.00
_cell_formula_units_Z 12
_cell_length_a 39.2527(14)
_cell_length_b 39.2527(14)
_cell_length_c 106.905(7)
_cell_measurement_reflns_used 163466
_cell_measurement_temperature 293(2)
_cell_measurement_theta_max 20.86
_cell_measurement_theta_min 1.04
_cell_volume 142649(12)
_computing_cell_refinement 'SAINT (Bruker, 1999)'
_computing_data_collection 'SMART (Bruker, 1997)'
_computing_data_reduction SAINT
_computing_molecular_graphics 'SHELXTL-PLUS (Sheldrick, 1990)'
_computing_publication_material SHELXL-97
_computing_structure_refinement 'SHELXL-97 (Sheldrick, 1997)'
_computing_structure_solution 'SHELXS-97 (Sheldrick, 1997)'
_diffrn_ambient_temperature 293(2)
_diffrn_measured_fraction_theta_full 0.993
_diffrn_measured_fraction_theta_max 0.993
_diffrn_measurement_device_type 'Bruker APEX CCD area-detector'
_diffrn_measurement_method '\w scans'
_diffrn_radiation_monochromator graphite
_diffrn_radiation_source 'fine-focus sealed tube'
_diffrn_radiation_type MoK\a
_diffrn_radiation_wavelength 0.71073
_diffrn_reflns_av_R_equivalents 0.1529
_diffrn_reflns_av_sigmaI/netI 0.1653
_diffrn_reflns_limit_h_max 39
_diffrn_reflns_limit_h_min -34
_diffrn_reflns_limit_k_max 33
_diffrn_reflns_limit_k_min -39
_diffrn_reflns_limit_l_max 91
_diffrn_reflns_limit_l_min -106
_diffrn_reflns_number 163466
_diffrn_reflns_theta_full 20.86
_diffrn_reflns_theta_max 20.86
_diffrn_reflns_theta_min 1.04
_exptl_absorpt_coefficient_mu 2.420
_exptl_absorpt_correction_T_max 0.918
_exptl_absorpt_correction_T_min 0.902
_exptl_absorpt_correction_type multi-scan
_exptl_absorpt_process_details 'SADABS (Sheldrick, 1996)'
_exptl_crystal_colour colorless
_exptl_crystal_density_diffrn 2.236
_exptl_crystal_description block
_exptl_crystal_F_000 91464
_exptl_crystal_size_max 0.33
_exptl_crystal_size_mid 0.28
_exptl_crystal_size_min 0.26
_platon_squeeze_details
;
;
_refine_diff_density_max 1.276
_refine_diff_density_min -0.661
_refine_diff_density_rms 0.140
_refine_ls_extinction_method none
_refine_ls_goodness_of_fit_ref 1.035
_refine_ls_hydrogen_treatment constr
_refine_ls_matrix_type full
_refine_ls_number_parameters 1461
_refine_ls_number_reflns 33175
_refine_ls_number_restraints 0
_refine_ls_restrained_S_all 1.035
_refine_ls_R_factor_all 0.1320
_refine_ls_R_factor_gt 0.0560
_refine_ls_shift/su_max 0.001
_refine_ls_shift/su_mean 0.000
_refine_ls_structure_factor_coef Fsqd
_refine_ls_weighting_details 'calc w=1/[\s^2^(Fo^2^)+(0.0143P)^2^+0.0000P] where P=(Fo^2^+2Fc^2^)/3'
_refine_ls_weighting_scheme calc
_refine_ls_wR_factor_gt 0.0921
_refine_ls_wR_factor_ref 0.0999
_reflns_number_gt 14511
_reflns_number_total 33175
_reflns_threshold_expression >2sigma(I)
_cod_data_source_file ja303723u_si_004.cif
_cod_data_source_block www
_cod_original_cell_volume 142648(12)
_cod_original_sg_symbol_H-M 'R -3'
_cod_database_code 4118535

loop_
_symmetry_equiv_pos_as_xyz
'x, y, z'
'-y, x-y, z'
'-x+y, -x, z'
'x+2/3, y+1/3, z+1/3'
'-y+2/3, x-y+1/3, z+1/3'
'-x+y+2/3, -x+1/3, z+1/3'
'x+1/3, y+2/3, z+2/3'
'-y+1/3, x-y+2/3, z+2/3'
'-x+y+1/3, -x+2/3, z+2/3'
'-x, -y, -z'
'y, -x+y, -z'
'x-y, x, -z'
'-x+2/3, -y+1/3, -z+1/3'
'y+2/3, -x+y+1/3, -z+1/3'
'x-y+2/3, x+1/3, -z+1/3'
'-x+1/3, -y+2/3, -z+2/3'
'y+1/3, -x+y+2/3, -z+2/3'
'x-y+1/3, x+2/3, -z+2/3'

loop_
_atom_site_label
_atom_site_type_symbol
_atom_site_fract_x
_atom_site_fract_y
_atom_site_fract_z
_atom_site_U_iso_or_equiv
_atom_site_adp_type
_atom_site_occupancy
_atom_site_symmetry_multiplicity
_atom_site_calc_flag
_atom_site_refinement_flags
Nb1 Nb 0.30795(5) 0.82236(5) 0.046758(15) 0.0454(5) Uani 1 1 d .
Nb2 Nb 0.36957(5) 0.83954(5) 0.111079(15) 0.0511(5) Uani 1 1 d .
Nb3 Nb 0.38944(5) 0.78339(5) 0.092310(14) 0.0434(5) Uani 1 1 d .
Nb4 Nb 0.48291(5) 0.84894(5) 0.040492(15) 0.0447(5) Uani 1 1 d .
Nb5 Nb 0.46297(5) 0.86035(5) 0.106447(15) 0.0502(5) Uani 1 1 d .
Nb6 Nb 0.55891(5) 0.91983(5) 0.056186(15) 0.0530(5) Uani 1 1 d .
Nb7 Nb 0.27782(5) 0.72039(5) -0.009093(15) 0.0500(5) Uani 1 1 d .
Nb8 Nb 0.92805(5) 0.04433(5) 0.074253(15) 0.0461(5) Uani 1 1 d .
Nb9 Nb 0.51260(5) 0.94248(5) 0.033920(16) 0.0518(5) Uani 1 1 d .
Nb10 Nb 0.94529(5) 0.05493(5) 0.044331(15) 0.0499(5) Uani 1 1 d .
Nb11 Nb 0.31841(5) 0.81434(5) 0.081216(15) 0.0487(5) Uani 1 1 d .
Nb12 Nb 0.56503(5) 0.89748(5) 0.024987(16) 0.0524(5) Uani 1 1 d .
Nb13 Nb 0.40749(5) 0.87652(5) 0.032028(15) 0.0511(5) Uani 1 1 d .
Nb14 Nb 0.91478(5) 0.11209(5) 0.060013(15) 0.0560(6) Uani 1 1 d .
Nb15 Nb 0.81292(5) -0.04848(5) 0.119948(15) 0.0526(5) Uani 1 1 d .
Nb16 Nb 0.29872(5) 0.88435(5) 0.065706(15) 0.0499(5) Uani 1 1 d .
Nb17 Nb 0.82990(5) -0.03573(5) 0.085332(15) 0.0514(5) Uani 1 1 d .
Nb18 Nb 0.21856(5) 0.68892(5) -0.033941(16) 0.0613(6) Uani 1 1 d .
Nb19 Nb 0.34152(5) 0.91486(5) 0.037530(15) 0.0524(5) Uani 1 1 d .
Nb20 Nb 0.94172(5) 0.13347(5) 0.125967(16) 0.0618(6) Uani 1 1 d .
Nb21 Nb 0.48500(5) 0.84001(5) 0.075307(15) 0.0479(5) Uani 1 1 d .
Nb22 Nb 0.73727(5) -0.07103(5) 0.101034(16) 0.0597(6) Uani 1 1 d .
Nb23 Nb 0.38435(5) 0.77088(5) -0.017614(16) 0.0567(6) Uani 1 1 d .
Nb24 Nb 0.24212(5) 0.84584(5) 0.039134(15) 0.0509(5) Uani 1 1 d .
Nb25 Nb 0.95517(5) 0.13791(5) 0.091243(16) 0.0585(6) Uani 1 1 d .
Nb26 Nb 0.47232(5) 0.85203(6) 0.136840(16) 0.0642(6) Uani 1 1 d .
Nb27 Nb 0.30700(5) 0.77186(5) -0.035490(16) 0.0615(6) Uani 1 1 d .
Nb28 Nb 0.37890(5) 0.83047(6) 0.141355(16) 0.0649(6) Uani 1 1 d .
Nb29 Nb 0.85019(5) 0.01555(5) 0.055597(15) 0.0544(5) Uani 1 1 d .
Nb30 Nb 0.84356(5) 0.04923(5) 0.134569(16) 0.0624(6) Uani 1 1 d .
Nb31 Nb 0.39892(5) 0.77547(5) 0.122246(15) 0.0518(5) Uani 1 1 d .
Nb32 Nb 0.59104(5) 1.01193(5) 0.048315(18) 0.0685(6) Uani 1 1 d .
Nb33 Nb 0.64216(5) 0.96749(5) 0.040357(17) 0.0692(6) Uani 1 1 d .
Nb34 Nb 0.93339(5) 0.12325(6) 0.029769(16) 0.0659(6) Uani 1 1 d .
Nb35 Nb 0.27431(5) 0.93826(5) 0.029533(16) 0.0630(6) Uani 1 1 d .
Nb36 Nb 0.44210(5) 0.91262(5) 0.125914(16) 0.0654(6) Uani 1 1 d .
Nb37 Nb 0.86901(5) 0.02721(6) 0.025221(16) 0.0637(6) Uani 1 1 d .
Nb38 Nb 0.23523(5) 0.77047(5) -0.016408(16) 0.0591(6) Uani 1 1 d .
Nb39 Nb 0.84061(6) 0.08350(6) 0.040442(17) 0.0705(6) Uani 1 1 d .
Nb40 Nb 0.72906(5) -0.12458(5) 0.127590(16) 0.0643(6) Uani 1 1 d .
Nb41 Nb 0.74284(5) -0.03015(6) 0.129319(16) 0.0673(6) Uani 1 1 d .
Nb42 Nb 0.59624(5) 0.99088(5) 0.018190(17) 0.0653(6) Uani 1 1 d .
Nb43 Nb 0.23142(5) 0.90796(6) 0.057685(16) 0.0657(6) Uani 1 1 d .
Nb44 Nb 0.65173(5) -0.14852(6) 0.109159(17) 0.0719(6) Uani 1 1 d .
Nb45 Nb 0.89183(5) -0.06709(5) 0.175372(17) 0.0664(6) Uani 1 1 d .
Nb46 Nb 0.86911(6) 0.15100(6) 0.132525(17) 0.0767(7) Uani 1 1 d .
Nb47 Nb 0.32757(6) 0.97456(5) 0.055772(17) 0.0663(6) Uani 1 1 d .
Nb48 Nb 0.93465(6) 0.20272(6) 0.109992(17) 0.0740(7) Uani 1 1 d .
Nb49 Nb 0.26285(6) 0.82234(6) -0.042785(18) 0.0763(7) Uani 1 1 d .
Nb50 Nb 0.17458(6) 0.73982(6) -0.040926(18) 0.0786(7) Uani 1 1 d .
Nb51 Nb 0.93603(6) 0.03913(6) 0.183764(18) 0.0747(7) Uani 1 1 d .
Nb52 Nb 0.24539(6) 0.74272(6) -0.059407(17) 0.0812(7) Uani 1 1 d .
Nb53 Nb 0.66559(6) -0.05697(6) 0.111124(18) 0.0805(7) Uani 1 1 d .
Nb54 Nb 0.65801(6) -0.10789(6) 0.137214(18) 0.0838(7) Uani 1 1 d .
Nb55 Nb 0.96576(6) 0.21450(6) 0.140894(18) 0.0883(7) Uani 1 1 d .
Nb56 Nb 0.87147(6) -0.12461(7) 0.200450(18) 0.0913(8) Uani 1 1 d .
Nb57 Nb 0.79946(6) -0.12106(6) 0.182777(19) 0.0862(7) Uani 1 1 d .
Nb58 Nb 0.86339(6) -0.04363(7) 0.201525(18) 0.0922(8) Uani 1 1 d .
Nb59 Nb 0.86538(7) 0.22302(7) 0.11759(2) 0.1050(8) Uani 1 1 d .
Nb60 Nb 0.89455(8) 0.23437(7) 0.14759(2) 0.1143(9) Uani 1 1 d .
Nb61 Nb 0.96000(8) 0.28520(6) 0.12519(2) 0.1127(9) Uani 1 1 d .
Nb62 Nb 0.76930(7) -0.09816(8) 0.20915(2) 0.1249(10) Uani 1 1 d .
Nb63 Nb 0.77792(7) -0.17883(8) 0.20791(2) 0.1252(10) Uani 1 1 d .
Nb64 Nb 0.83894(8) -0.10264(9) 0.22587(2) 0.1364(11) Uani 1 1 d .
K1 K 1.0000 0.0000 0.06186(6) 0.052(2) Uani 1 3 d S
K2 K 0.51800(11) 0.77681(11) 0.02195(3) 0.0552(12) Uani 1 1 d .
K3 K 0.3333 0.6667 0.10476(6) 0.051(2) Uani 1 3 d S
K4 K 0.82208(12) -0.12835(13) 0.14461(4) 0.0768(15) Uani 1 1 d .
K5 K 0.38946(12) 0.80999(14) 0.05891(4) 0.0821(16) Uani 1 1 d .
K6 K 0.89884(14) 0.04140(13) 0.10751(4) 0.0935(18) Uani 1 1 d .
K7 K 0.3333 0.6667 -0.00574(8) 0.084(3) Uani 1 3 d S
K8 K 1.0000 0.0000 0.17236(8) 0.098(3) Uani 1 3 d S
K9 K 0.90408(16) -0.06594(18) 0.08621(5) 0.0492(19) Uani 0.67 1 d P
K10 K 0.34252(16) 0.77856(17) 0.01843(6) 0.064(2) Uani 0.67 1 d P
K11 K 0.42358(19) 0.71643(19) 0.07869(6) 0.074(2) Uani 0.67 1 d P
K12 K 0.88761(19) -0.00354(18) 0.14973(6) 0.081(2) Uani 0.67 1 d P
O1 O 0.2773(3) 0.7760(3) 0.04061(8) 0.038(3) Uiso 1 1 d .
O2 O 0.3402(3) 0.8864(3) 0.05380(8) 0.034(3) Uiso 1 1 d .
O3 O 0.5705(3) 0.9697(3) 0.06158(9) 0.055(3) Uiso 1 1 d .
O4 O 0.4144(3) 0.9004(3) 0.05314(9) 0.043(3) Uiso 1 1 d .
O5 O 0.8306(3) 0.0456(3) 0.02722(10) 0.064(4) Uiso 1 1 d .
O6 O 0.3724(3) 0.7336(3) 0.09076(9) 0.051(3) Uiso 1 1 d .
O7 O 0.3838(3) 0.8694(3) 0.07883(8) 0.041(3) Uiso 1 1 d .
O8 O 1.0048(3) 0.1632(3) 0.08729(10) 0.066(4) Uiso 1 1 d .
O9 O 0.9334(3) 0.1420(3) 0.07433(9) 0.050(3) Uiso 1 1 d .
O10 O 0.9829(3) 0.0440(3) 0.04618(9) 0.052(3) Uiso 1 1 d .
O11 O 0.2566(3) 0.8215(3) -0.02405(9) 0.059(4) Uiso 1 1 d .
O12 O 0.7643(3) -0.0968(3) 0.11181(9) 0.047(3) Uiso 1 1 d .
O13 O 0.6457(3) 0.9944(3) 0.02409(9) 0.061(4) Uiso 1 1 d .
O14 O 0.2072(3) 0.8550(3) 0.04960(9) 0.048(3) Uiso 1 1 d .
O15 O 0.6351(3) -0.1106(3) 0.10432(9) 0.054(3) Uiso 1 1 d .
O16 O 0.6123(3) 0.9330(3) 0.05490(8) 0.046(3) Uiso 1 1 d .
O17 O 0.2877(3) 0.9082(3) 0.04787(9) 0.043(3) Uiso 1 1 d .
O18 O 0.4572(3) 0.9626(4) 0.12705(10) 0.082(4) Uiso 1 1 d .
O19 O 0.2291(3) 0.6907(3) -0.05124(9) 0.056(3) Uiso 1 1 d .
O20 O 0.5566(3) 0.8556(3) 0.01660(10) 0.071(4) Uiso 1 1 d .
O21 O 0.4453(3) 0.7956(3) 0.13248(9) 0.048(3) Uiso 1 1 d .
O22 O 0.3828(3) 0.9134(3) 0.03063(8) 0.042(3) Uiso 1 1 d .
O23 O 0.8807(3) 0.0598(3) 0.06827(9) 0.049(3) Uiso 1 1 d .
O24 O 0.8779(3) -0.0735(3) 0.15977(10) 0.060(4) Uiso 1 1 d .
O25 O 0.7010(3) -0.0874(3) 0.11903(9) 0.051(3) Uiso 1 1 d .
O26 O 0.8258(3) -0.0816(3) 0.08210(9) 0.060(4) Uiso 1 1 d .
O27 O 0.5039(3) 0.8102(3) 0.07946(9) 0.056(3) Uiso 1 1 d .
O28 O 0.3968(3) 0.8937(3) 0.11407(9) 0.049(3) Uiso 1 1 d .
O29 O 0.8021(4) 0.0939(4) 0.03896(11) 0.090(4) Uiso 1 1 d .
O30 O 0.9151(3) 0.2142(3) 0.12853(10) 0.076(4) Uiso 1 1 d .
O31 O 0.2707(3) 0.7767(3) 0.08416(9) 0.060(4) Uiso 1 1 d .
O32 O 0.4113(3) 0.8469(3) 0.09814(9) 0.044(3) Uiso 1 1 d .
O33 O 0.3824(3) 0.7256(3) 0.12085(9) 0.057(3) Uiso 1 1 d .
O34 O 0.8228(3) 0.0501(3) 0.11322(10) 0.067(4) Uiso 1 1 d .
O35 O 0.7517(3) -0.1496(3) 0.13388(10) 0.063(4) Uiso 1 1 d .
O36 O 0.3569(3) 0.8360(3) 0.03883(8) 0.034(3) Uiso 1 1 d .
O37 O 0.4337(3) 0.8491(3) 0.03811(9) 0.045(3) Uiso 1 1 d .
O38 O 0.6884(3) -0.1632(3) 0.11717(9) 0.060(4) Uiso 1 1 d .
O39 O 0.8354(3) -0.0736(3) 0.12657(9) 0.052(3) Uiso 1 1 d .
O40 O 0.2641(3) 0.8000(3) -0.05922(10) 0.065(4) Uiso 1 1 d .
O41 O 0.5084(3) 0.8908(3) 0.02633(8) 0.040(3) Uiso 1 1 d .
O42 O 0.9544(3) 0.1263(3) 0.10914(9) 0.055(3) Uiso 1 1 d .
O43 O 0.3666(3) 0.7766(3) 0.13634(9) 0.054(3) Uiso 1 1 d .
O44 O 0.2730(3) 0.7297(3) 0.00632(10) 0.057(3) Uiso 1 1 d .
O45 O 0.3663(3) 0.7171(3) -0.03139(9) 0.060(4) Uiso 1 1 d .
O46 O 0.3665(3) 0.9641(3) 0.04606(9) 0.047(3) Uiso 1 1 d .
O47 O 0.7718(3) -0.0257(3) 0.11294(9) 0.052(3) Uiso 1 1 d .
O48 O 0.9074(3) 0.0793(3) 0.01820(10) 0.062(4) Uiso 1 1 d .
O49 O 0.2237(3) 0.7114(3) -0.01562(9) 0.042(3) Uiso 1 1 d .
O50 O 0.2516(3) 0.8832(3) 0.07035(9) 0.053(3) Uiso 1 1 d .
O51 O 0.8175(3) 0.0379(3) 0.05205(9) 0.054(3) Uiso 1 1 d .
O52 O 0.5431(3) 0.8738(3) 0.04305(8) 0.042(3) Uiso 1 1 d .
O53 O 0.2984(3) 0.8567(3) 0.03349(8) 0.041(3) Uiso 1 1 d .
O54 O 0.3116(3) 0.9855(3) 0.03937(9) 0.056(3) Uiso 1 1 d .
O55 O 0.5807(3) 0.9374(3) 0.01231(9) 0.051(3) Uiso 1 1 d .
O56 O 0.2781(3) 0.7143(3) -0.03027(9) 0.048(3) Uiso 1 1 d .
O57 O 0.4644(3) 0.8877(3) 0.07025(9) 0.050(3) Uiso 1 1 d .
O58 O 0.9690(3) 0.1930(3) 0.12296(10) 0.064(4) Uiso 1 1 d .
O59 O 0.4301(3) 0.8058(3) 0.07995(8) 0.040(3) Uiso 1 1 d .
O60 O 0.3328(3) 0.7367(3) -0.01015(9) 0.052(3) Uiso 1 1 d .
O61 O 0.3192(3) 0.8098(3) 0.06311(9) 0.045(3) Uiso 1 1 d .
O62 O 0.9106(4) 0.2761(4) 0.11641(12) 0.098(5) Uiso 1 1 d .
O63 O 0.8963(4) 0.0081(4) 0.19771(11) 0.095(5) Uiso 1 1 d .
O64 O 0.2906(3) 0.7751(3) -0.01678(9) 0.046(3) Uiso 1 1 d .
O65 O 0.8216(3) -0.0242(3) 0.06691(8) 0.039(3) Uiso 1 1 d .
O66 O 0.8423(3) 0.0022(3) 0.12778(9) 0.047(3) Uiso 1 1 d .
O67 O 0.2308(3) 0.7804(3) -0.00045(10) 0.066(4) Uiso 1 1 d .
O68 O 1.0033(4) 0.2114(4) 0.14996(11) 0.087(4) Uiso 1 1 d .
O69 O 0.5390(3) 0.8889(3) 0.07022(9) 0.051(3) Uiso 1 1 d .
O70 O 0.2672(3) 0.9599(3) 0.01603(9) 0.060(4) Uiso 1 1 d .
O71 O 0.2071(3) 0.6393(3) -0.02921(9) 0.044(3) Uiso 1 1 d .
O72 O 0.8536(3) 0.0458(3) 0.15018(11) 0.077(4) Uiso 1 1 d .
O73 O 0.3572(3) 0.7832(3) -0.03199(9) 0.055(3) Uiso 1 1 d .
O74 O 0.2322(3) 0.9307(3) 0.04134(9) 0.056(3) Uiso 1 1 d .
O75 O 0.4740(3) 0.8067(3) 0.03240(9) 0.051(3) Uiso 1 1 d .
O76 O 0.2416(3) 0.7536(3) -0.03728(9) 0.056(3) Uiso 1 1 d .
O77 O 0.1698(3) 0.6866(3) -0.03551(9) 0.052(3) Uiso 1 1 d .
O78 O 0.7110(3) -0.0145(3) 0.12035(10) 0.073(4) Uiso 1 1 d .
O79 O 0.5378(3) 0.9698(3) 0.01910(9) 0.057(3) Uiso 1 1 d .
O80 O 0.5743(3) 0.9519(3) 0.03748(8) 0.044(3) Uiso 1 1 d .
O81 O 0.4201(3) 0.8451(3) 0.12247(9) 0.048(3) Uiso 1 1 d .
O82 O 0.8857(3) 0.1075(3) 0.09585(9) 0.053(3) Uiso 1 1 d .
O83 O 0.9150(3) 0.0215(3) 0.03094(9) 0.052(3) Uiso 1 1 d .
O84 O 0.8352(3) -0.0336(3) 0.10348(9) 0.053(3) Uiso 1 1 d .
O85 O 0.4035(3) 0.8882(3) 0.13977(9) 0.058(4) Uiso 1 1 d .
O86 O 0.8442(3) -0.0624(3) 0.18308(10) 0.066(4) Uiso 1 1 d .
O87 O 0.2102(3) 0.7986(3) 0.03313(9) 0.050(3) Uiso 1 1 d .
O88 O 0.8985(3) -0.0650(3) 0.19631(11) 0.078(4) Uiso 1 1 d .
O89 O 0.2485(3) 0.7320(3) -0.07546(11) 0.082(4) Uiso 1 1 d .
O90 O 0.7831(3) 0.0155(3) 0.13627(10) 0.065(4) Uiso 1 1 d .
O91 O 0.7671(3) -0.0657(3) 0.13302(9) 0.047(3) Uiso 1 1 d .
O92 O 0.9455(3) 0.1469(3) 0.04721(9) 0.052(3) Uiso 1 1 d .
O93 O 0.1248(4) 0.7268(3) -0.04355(10) 0.081(4) Uiso 1 1 d .
O94 O 0.3139(3) 0.8234(3) -0.03869(10) 0.063(4) Uiso 1 1 d .
O95 O 0.6943(3) -0.1287(3) 0.14073(10) 0.074(4) Uiso 1 1 d .
O96 O 0.1902(3) 0.7308(3) -0.05753(10) 0.076(4) Uiso 1 1 d .
O97 O 0.4023(3) 0.8623(3) 0.01663(10) 0.068(4) Uiso 1 1 d .
O98 O 0.8401(3) -0.0105(3) 0.03981(9) 0.053(3) Uiso 1 1 d .
O99 O 0.6403(3) 1.0111(3) 0.04923(9) 0.059(4) Uiso 1 1 d .
O100 O 0.9056(3) 0.0489(3) 0.17483(10) 0.074(4) Uiso 1 1 d .
O101 O 0.4957(3) 0.8601(3) 0.11926(9) 0.052(3) Uiso 1 1 d .
O102 O 0.4335(3) 0.7983(3) 0.10598(8) 0.036(3) Uiso 1 1 d .
O103 O 0.8905(3) 0.2057(3) 0.10443(10) 0.080(4) Uiso 1 1 d .
O104 O 0.4932(3) 0.8673(3) 0.09246(9) 0.052(3) Uiso 1 1 d .
O105 O 0.9238(3) -0.0107(3) 0.17612(10) 0.061(4) Uiso 1 1 d .
O106 O 0.8512(3) -0.0044(3) 0.01227(10) 0.067(4) Uiso 1 1 d .
O107 O 0.8688(3) 0.1150(3) 0.05620(9) 0.055(3) Uiso 1 1 d .
O108 O 0.8830(3) 0.1237(3) 0.03094(9) 0.057(3) Uiso 1 1 d .
O109 O 0.9659(3) 0.0326(3) 0.07546(9) 0.050(3) Uiso 1 1 d .
O110 O 0.6180(3) 0.9172(3) 0.03067(9) 0.050(3) Uiso 1 1 d .
O111 O 0.6405(3) -0.0767(3) 0.12745(10) 0.071(4) Uiso 1 1 d .
O112 O 0.9692(3) 0.1025(3) 0.03448(9) 0.049(3) Uiso 1 1 d .
O113 O 0.1820(3) 0.7509(3) -0.02246(9) 0.060(4) Uiso 1 1 d .
O114 O 0.5053(3) 0.9098(3) 0.04945(8) 0.040(3) Uiso 1 1 d .
O115 O 0.2662(3) 0.8337(3) 0.05512(8) 0.041(3) Uiso 1 1 d .
O116 O 0.8232(3) -0.1093(3) 0.20370(11) 0.082(4) Uiso 1 1 d .
O117 O 0.9504(3) 0.1868(3) 0.09636(9) 0.060(4) Uiso 1 1 d .
O118 O 0.2755(3) 0.9601(3) 0.06293(9) 0.059(4) Uiso 1 1 d .
O119 O 0.3069(3) 0.8589(3) 0.07921(9) 0.047(3) Uiso 1 1 d .
O120 O 0.9646(3) 0.1628(3) 0.01997(10) 0.073(4) Uiso 1 1 d .
O121 O 0.2808(4) 0.8708(4) -0.04688(11) 0.092(4) Uiso 1 1 d .
O122 O 0.9378(4) 0.2250(4) 0.15373(11) 0.095(5) Uiso 1 1 d .
O123 O 0.7086(3) -0.0455(3) 0.09791(9) 0.060(4) Uiso 1 1 d .
O124 O 0.6036(3) 1.0314(3) 0.03110(10) 0.064(4) Uiso 1 1 d .
O125 O 0.9433(3) 0.0844(3) 0.08664(9) 0.047(3) Uiso 1 1 d .
O126 O 0.8781(4) 0.2452(4) 0.16209(13) 0.124(5) Uiso 1 1 d .
O127 O 0.3988(3) 0.8131(3) -0.00881(10) 0.064(4) Uiso 1 1 d .
O128 O 0.4731(3) 0.8291(3) 0.05729(9) 0.050(3) Uiso 1 1 d .
O129 O 0.8971(3) 0.0822(3) 0.12837(9) 0.057(4) Uiso 1 1 d .
O130 O 0.6968(3) -0.1213(3) 0.09659(9) 0.048(3) Uiso 1 1 d .
O131 O 0.3433(3) 0.8260(3) 0.12710(9) 0.052(3) Uiso 1 1 d .
O132 O 0.3589(3) 1.0212(3) 0.06214(10) 0.074(4) Uiso 1 1 d .
O133 O 0.3622(3) 0.7835(3) 0.10922(9) 0.049(3) Uiso 1 1 d .
O134 O 0.3305(3) 0.8331(3) 0.09960(9) 0.052(3) Uiso 1 1 d .
O135 O 0.4718(3) 0.9106(3) 0.11042(9) 0.048(3) Uiso 1 1 d .
O136 O 0.8852(3) 0.0001(3) 0.08330(8) 0.041(3) Uiso 1 1 d .
O137 O 0.3494(3) 0.8204(3) 0.15445(11) 0.082(4) Uiso 1 1 d .
O138 O 0.8913(3) 0.0689(3) 0.04422(9) 0.060(4) Uiso 1 1 d .
O139 O 0.3485(3) 0.7880(3) 0.08325(9) 0.046(3) Uiso 1 1 d .
O140 O 0.9213(3) 0.1555(3) 0.13978(10) 0.074(4) Uiso 1 1 d .
O141 O 0.7852(3) -0.1270(3) 0.16701(11) 0.075(4) Uiso 1 1 d .
O142 O 0.8366(3) 0.0973(3) 0.13529(10) 0.068(4) Uiso 1 1 d .
O143 O 0.4277(3) 0.8385(3) 0.14819(10) 0.063(4) Uiso 1 1 d .
O144 O 0.7710(3) -0.0559(3) 0.08751(9) 0.050(3) Uiso 1 1 d .
O145 O 0.9523(3) 0.0887(3) 0.06051(9) 0.044(3) Uiso 1 1 d .
O146 O 0.8371(4) 0.1653(4) 0.12216(10) 0.083(4) Uiso 1 1 d .
O147 O 0.2446(3) 0.8815(3) 0.02599(9) 0.061(4) Uiso 1 1 d .
O148 O 0.9777(3) 0.1298(3) 0.13462(10) 0.064(4) Uiso 1 1 d .
O149 O 0.3211(3) 0.9329(3) 0.02430(9) 0.051(3) Uiso 1 1 d .
O150 O 0.9040(3) 0.0162(3) 0.05717(8) 0.040(3) Uiso 1 1 d .
O151 O 0.8298(4) -0.1753(4) 0.20255(11) 0.086(4) Uiso 1 1 d .
O152 O 0.2571(3) 0.6640(3) -0.00920(9) 0.057(4) Uiso 1 1 d .
O153 O 0.4807(3) 0.9050(3) 0.13597(10) 0.064(4) Uiso 1 1 d .
O154 O 0.8147(4) -0.0454(4) 0.20460(12) 0.105(5) Uiso 1 1 d .
O155 O 0.6180(3) -0.1929(3) 0.10156(10) 0.073(4) Uiso 1 1 d .
O156 O 0.7056(3) -0.0553(3) 0.14204(10) 0.063(4) Uiso 1 1 d .
O157 O 0.6907(3) 0.9787(3) 0.04282(10) 0.078(4) Uiso 1 1 d .
O158 O 0.8971(3) 0.1482(3) 0.11717(9) 0.060(4) Uiso 1 1 d .
O159 O 0.1902(3) 0.9062(3) 0.06545(10) 0.066(4) Uiso 1 1 d .
O160 O 0.6103(3) 1.0186(3) 0.00392(10) 0.076(4) Uiso 1 1 d .
O161 O 0.5331(3) 0.9886(3) 0.04432(9) 0.054(3) Uiso 1 1 d .
O162 O 0.9764(3) 0.0254(3) 0.19797(10) 0.074(4) Uiso 1 1 d .
O163 O 0.9699(4) 0.2577(4) 0.11038(11) 0.089(4) Uiso 1 1 d .
O164 O 0.3302(3) 0.9383(3) 0.06926(9) 0.051(3) Uiso 1 1 d .
O165 O 0.4613(3) 0.9281(3) 0.03164(9) 0.046(3) Uiso 1 1 d .
O166 O 0.9852(3) 0.0662(3) 0.17528(10) 0.064(4) Uiso 1 1 d .
O167 O 0.5112(4) 0.8572(3) 0.14666(11) 0.088(4) Uiso 1 1 d .
O168 O 0.8507(3) -0.1246(3) 0.18227(10) 0.070(4) Uiso 1 1 d .
O169 O 0.8302(3) 0.0252(3) 0.08800(9) 0.048(3) Uiso 1 1 d .
O170 O 0.2988(3) 0.7560(3) -0.05296(10) 0.072(4) Uiso 1 1 d .
O171 O 0.6287(3) -0.1533(3) 0.12589(10) 0.065(4) Uiso 1 1 d .
O172 O 0.2050(4) 0.7966(4) -0.04403(11) 0.081(4) Uiso 1 1 d .
O173 O 0.6279(4) -0.1215(4) 0.15073(12) 0.105(5) Uiso 1 1 d .
O174 O 0.6404(4) -0.0336(4) 0.10471(11) 0.097(5) Uiso 1 1 d .
O175 O 0.5999(4) 1.0535(4) 0.05677(11) 0.086(4) Uiso 1 1 d .
O176 O 0.8807(4) -0.1131(4) 0.21824(12) 0.106(5) Uiso 1 1 d .
O177 O 0.8592(4) 0.2345(4) 0.13509(12) 0.101(5) Uiso 1 1 d .
O178 O 0.9131(4) -0.1309(4) 0.19574(11) 0.090(4) Uiso 1 1 d .
O179 O 0.8615(3) 0.1743(3) 0.14720(11) 0.083(4) Uiso 1 1 d .
O180 O 0.7647(4) -0.1069(4) 0.19057(12) 0.104(5) Uiso 1 1 d .
O181 O 0.9933(4) 0.2678(4) 0.13470(11) 0.092(4) Uiso 1 1 d .
O182 O 0.9918(4) 0.3345(4) 0.12236(12) 0.107(5) Uiso 1 1 d .
O183 O 0.8729(4) -0.0486(4) 0.21868(13) 0.109(5) Uiso 1 1 d .
O184 O 0.7724(4) -0.1732(4) 0.18942(12) 0.108(5) Uiso 1 1 d .
O185 O 0.7421(4) -0.1552(4) 0.21089(13) 0.120(5) Uiso 1 1 d .
O186 O 0.7939(4) -0.0912(4) 0.22547(14) 0.126(6) Uiso 1 1 d .
O187 O 0.7465(5) -0.2291(5) 0.21049(14) 0.137(6) Uiso 1 1 d .
O188 O 0.8017(4) -0.1604(4) 0.22509(13) 0.128(6) Uiso 1 1 d .
O189 O 0.9353(4) 0.2847(4) 0.14133(13) 0.127(6) Uiso 1 1 d .
O190 O 0.7315(4) -0.0888(4) 0.21258(13) 0.125(5) Uiso 1 1 d .
O191 O 0.8307(4) 0.2288(4) 0.10893(13) 0.131(6) Uiso 1 1 d .
O192 O 0.8531(5) -0.0958(5) 0.24170(16) 0.161(7) Uiso 1 1 d .
O1W O 0.4715(3) 0.7534(3) 0.05852(8) 0.041(3) Uiso 1 1 d .
O2W O 0.4130(3) 0.7810(3) 0.01514(9) 0.058(3) Uiso 1 1 d .
O3W O 0.8956(4) -0.0589(3) 0.06021(11) 0.088(4) Uiso 1 1 d .
O4W O 0.9528(3) 0.0679(3) 0.15068(10) 0.073(4) Uiso 1 1 d .
O5W O 0.3039(4) 0.8214(4) 0.01159(12) 0.107(5) Uiso 1 1 d .
O6W O 0.4366(4) 0.7135(4) 0.10698(12) 0.108(5) Uiso 1 1 d .
O7W O 0.8015(4) -0.0534(4) 0.15649(13) 0.121(5) Uiso 1 1 d .
O8W O 0.8700(3) -0.0986(3) 0.10900(11) 0.084(4) Uiso 1 1 d .

loop_
_atom_site_aniso_label
_atom_site_aniso_U_11
_atom_site_aniso_U_22
_atom_site_aniso_U_33
_atom_site_aniso_U_23
_atom_site_aniso_U_13
_atom_site_aniso_U_12
Nb1 0.0468(13) 0.0383(12) 0.0544(13) 0.0027(10) -0.0015(10) 0.0237(11)
Nb2 0.0516(13) 0.0547(14) 0.0525(13) -0.0007(10) -0.0013(10) 0.0307(12)
Nb3 0.0447(13) 0.0407(12) 0.0456(12) 0.0045(9) 0.0009(9) 0.0219(11)
Nb4 0.0387(12) 0.0421(12) 0.0506(12) 0.0016(10) 0.0024(9) 0.0182(10)
Nb5 0.0404(13) 0.0518(14) 0.0522(13) -0.0016(10) -0.0055(10) 0.0185(11)
Nb6 0.0465(13) 0.0465(13) 0.0570(13) -0.0006(10) 0.0023(10) 0.0163(11)
Nb7 0.0512(14) 0.0480(13) 0.0541(13) 0.0003(10) -0.0020(10) 0.0273(11)
Nb8 0.0447(13) 0.0511(13) 0.0455(12) 0.0002(10) 0.0011(9) 0.0261(11)
Nb9 0.0444(13) 0.0446(13) 0.0642(14) 0.0101(10) 0.0041(10) 0.0207(11)
Nb10 0.0510(13) 0.0544(14) 0.0496(13) 0.0015(10) 0.0014(10) 0.0303(11)
Nb11 0.0436(13) 0.0476(13) 0.0563(13) 0.0039(10) 0.0010(10) 0.0237(11)
Nb12 0.0421(13) 0.0483(13) 0.0634(13) 0.0068(10) 0.0076(10) 0.0201(11)
Nb13 0.0435(13) 0.0537(13) 0.0559(13) 0.0060(10) 0.0032(10) 0.0241(11)
Nb14 0.0656(15) 0.0567(14) 0.0579(14) 0.0044(11) 0.0003(11) 0.0399(12)
Nb15 0.0509(13) 0.0581(14) 0.0477(13) 0.0021(10) 0.0034(10) 0.0264(12)
Nb16 0.0543(14) 0.0486(13) 0.0561(13) 0.0006(10) -0.0009(10) 0.0325(11)
Nb17 0.0470(13) 0.0541(14) 0.0520(13) -0.0001(10) 0.0028(10) 0.0245(11)
Nb18 0.0625(15) 0.0644(15) 0.0588(14) -0.0022(11) -0.0097(11) 0.0331(12)
Nb19 0.0492(13) 0.0450(13) 0.0644(14) 0.0066(10) 0.0001(10) 0.0246(11)
Nb20 0.0674(15) 0.0574(15) 0.0575(14) -0.0102(11) -0.0010(11) 0.0290(13)
Nb21 0.0457(13) 0.0489(13) 0.0523(13) 0.0049(10) 0.0015(10) 0.0260(11)
Nb22 0.0476(14) 0.0747(15) 0.0600(14) 0.0002(11) 0.0023(11) 0.0329(12)
Nb23 0.0567(14) 0.0563(14) 0.0615(14) 0.0022(11) -0.0015(11) 0.0315(12)
Nb24 0.0483(13) 0.0562(14) 0.0549(13) 0.0040(10) -0.0028(10) 0.0311(11)
Nb25 0.0662(15) 0.0503(14) 0.0573(14) -0.0044(10) 0.0038(11) 0.0279(12)
Nb26 0.0613(15) 0.0755(16) 0.0523(14) -0.0035(11) -0.0111(11) 0.0315(13)
Nb27 0.0635(15) 0.0591(15) 0.0615(14) 0.0092(11) 0.0014(11) 0.0304(12)
Nb28 0.0664(15) 0.0755(16) 0.0537(14) -0.0052(11) 0.0040(11) 0.0362(13)
Nb29 0.0485(13) 0.0638(14) 0.0530(13) -0.0011(11) -0.0029(10) 0.0297(12)
Nb30 0.0692(15) 0.0667(15) 0.0536(14) -0.0050(11) 0.0037(11) 0.0356(13)
Nb31 0.0585(14) 0.0492(13) 0.0504(13) 0.0032(10) -0.0018(10) 0.0290(12)
Nb32 0.0644(15) 0.0461(14) 0.0834(16) 0.0025(11) 0.0080(12) 0.0190(12)
Nb33 0.0434(14) 0.0664(15) 0.0854(16) 0.0104(12) 0.0055(11) 0.0181(12)
Nb34 0.0733(16) 0.0726(16) 0.0629(15) 0.0140(11) 0.0064(11) 0.0447(13)
Nb35 0.0699(15) 0.0595(15) 0.0715(14) 0.0101(11) -0.0026(12) 0.0413(13)
Nb36 0.0714(16) 0.0578(15) 0.0619(14) -0.0105(11) -0.0026(11) 0.0284(13)
Nb37 0.0659(15) 0.0802(16) 0.0493(13) -0.0019(11) -0.0040(11) 0.0398(13)
Nb38 0.0632(15) 0.0601(15) 0.0663(14) 0.0020(11) -0.0054(11) 0.0399(12)
Nb39 0.0720(16) 0.0914(17) 0.0693(15) 0.0097(12) -0.0006(12) 0.0569(14)
Nb40 0.0561(14) 0.0716(15) 0.0594(14) 0.0070(11) 0.0087(11) 0.0275(13)
Nb41 0.0599(15) 0.0805(16) 0.0646(14) -0.0055(12) 0.0083(11) 0.0375(13)
Nb42 0.0535(14) 0.0547(14) 0.0769(15) 0.0202(11) 0.0170(11) 0.0190(12)
Nb43 0.0718(16) 0.0823(16) 0.0649(14) 0.0034(12) -0.0006(11) 0.0549(14)
Nb44 0.0498(14) 0.0898(17) 0.0690(15) 0.0021(12) 0.0072(11) 0.0296(13)
Nb45 0.0650(15) 0.0706(16) 0.0583(15) 0.0081(11) 0.0083(11) 0.0298(13)
Nb46 0.1007(18) 0.0697(16) 0.0715(15) -0.0058(12) 0.0143(13) 0.0514(15)
Nb47 0.0770(16) 0.0469(14) 0.0793(15) -0.0019(11) -0.0080(12) 0.0341(13)
Nb48 0.1020(18) 0.0635(16) 0.0662(15) -0.0056(12) 0.0093(13) 0.0485(14)
Nb49 0.0809(17) 0.0757(17) 0.0825(16) 0.0172(12) -0.0019(13) 0.0469(14)
Nb50 0.0684(16) 0.0923(18) 0.0845(17) -0.0008(13) -0.0156(12) 0.0473(15)
Nb51 0.0791(17) 0.0743(16) 0.0702(15) -0.0067(12) 0.0070(12) 0.0381(14)
Nb52 0.0883(18) 0.1010(19) 0.0588(16) 0.0047(13) -0.0102(12) 0.0508(15)
Nb53 0.0624(16) 0.1065(19) 0.0864(16) 0.0012(14) 0.0055(12) 0.0525(15)
Nb54 0.0594(16) 0.109(2) 0.0745(16) 0.0023(14) 0.0203(12) 0.0361(15)
Nb55 0.117(2) 0.0689(17) 0.0688(15) -0.0178(12) 0.0115(14) 0.0387(15)
Nb56 0.0833(18) 0.106(2) 0.0724(17) 0.0257(14) 0.0174(13) 0.0385(16)
Nb57 0.0677(16) 0.0943(19) 0.0874(17) 0.0122(14) 0.0153(13) 0.0337(15)
Nb58 0.0869(18) 0.111(2) 0.0682(17) -0.0021(14) 0.0217(13) 0.0411(16)
Nb59 0.148(2) 0.106(2) 0.1025(19) 0.0003(15) 0.0241(16) 0.095(2)
Nb60 0.167(3) 0.087(2) 0.0982(19) -0.0164(15) 0.0351(18) 0.0698(19)
Nb61 0.168(3) 0.0704(18) 0.0958(19) -0.0106(14) 0.0327(17) 0.0567(18)
Nb62 0.087(2) 0.161(3) 0.109(2) 0.0022(18) 0.0369(16) 0.049(2)
Nb63 0.091(2) 0.137(3) 0.115(2) 0.0451(18) 0.0308(16) 0.0320(19)
Nb64 0.128(2) 0.186(3) 0.0674(19) 0.0210(17) 0.0275(16) 0.058(2)
K1 0.051(3) 0.051(3) 0.055(5) 0.000 0.000 0.0254(16)
K2 0.058(3) 0.050(3) 0.058(3) 0.006(2) -0.006(2) 0.027(3)
K3 0.044(3) 0.044(3) 0.067(5) 0.000 0.000 0.0218(16)
K4 0.060(3) 0.095(4) 0.071(3) 0.002(3) 0.002(3) 0.036(3)
K5 0.058(3) 0.128(5) 0.066(3) 0.031(3) 0.016(3) 0.051(3)
K6 0.104(4) 0.067(4) 0.071(4) -0.009(3) 0.024(3) 0.013(3)
K7 0.054(4) 0.054(4) 0.144(8) 0.000 0.000 0.0272(18)
K8 0.078(4) 0.078(4) 0.139(8) 0.000 0.000 0.039(2)
K9 0.060(5) 0.092(5) 0.037(4) 0.033(3) 0.032(3) 0.069(4)
K10 0.035(4) 0.050(5) 0.119(6) -0.046(4) -0.045(4) 0.030(4)
K11 0.101(6) 0.095(6) 0.068(5) 0.033(4) 0.041(4) 0.082(5)
K12 0.070(5) 0.049(5) 0.108(6) 0.022(4) -0.036(4) 0.019(4)

loop_
_atom_type_symbol
_atom_type_description
_atom_type_scat_dispersion_real
_atom_type_scat_dispersion_imag
_atom_type_scat_source
O O 0.0106 0.0060 'International Tables Vol C Tables 4.2.6.8 and 6.1.1.4'
Nb Nb -2.0727 0.6215 'International Tables Vol C Tables 4.2.6.8 and 6.1.1.4'
K K 0.2009 0.2494 'International Tables Vol C Tables 4.2.6.8 and 6.1.1.4'
H H 0.0000 0.0000 'International Tables Vol C Tables 4.2.6.8 and 6.1.1.4'

loop_
_geom_angle_atom_site_label_1
_geom_angle_atom_site_label_2
_geom_angle_atom_site_label_3
_geom_angle
_geom_angle_site_symmetry_1
_geom_angle_site_symmetry_3
O1 Nb1 O36 101.4(4) . .
O1 Nb1 O61 101.7(4) . .
O36 Nb1 O61 98.4(4) . .
O1 Nb1 O115 100.3(4) . .
O36 Nb1 O115 155.4(4) . .
O61 Nb1 O115 88.3(4) . .
O1 Nb1 O53 99.4(4) . .
O36 Nb1 O53 89.9(4) . .
O61 Nb1 O53 155.2(4) . .
O115 Nb1 O53 75.3(4) . .
O1 Nb1 O2 169.9(4) . .
O36 Nb1 O2 85.0(4) . .
O61 Nb1 O2 84.9(4) . .
O115 Nb1 O2 72.0(3) . .
O53 Nb1 O2 72.5(3) . .
O1 Nb1 Nb24 88.3(3) . .
O36 Nb1 Nb24 129.7(3) . .
O61 Nb1 Nb24 128.1(3) . .
O115 Nb1 Nb24 39.8(3) . .
O53 Nb1 Nb24 39.8(3) . .
O2 Nb1 Nb24 81.6(2) . .
O1 Nb1 Nb16 136.8(3) . .
O36 Nb1 Nb16 121.8(3) . .
O61 Nb1 Nb16 75.9(3) . .
O115 Nb1 Nb16 37.2(3) . .
O53 Nb1 Nb16 79.8(3) . .
O2 Nb1 Nb16 37.2(2) . .
Nb24 Nb1 Nb16 63.39(5) . .
O1 Nb1 Nb19 136.1(3) . .
O36 Nb1 Nb19 76.7(3) . .
O61 Nb1 Nb19 122.1(3) . .
O115 Nb1 Nb19 79.7(3) . .
O53 Nb1 Nb19 37.5(3) . .
O2 Nb1 Nb19 37.4(2) . .
Nb24 Nb1 Nb19 63.53(5) . .
Nb16 Nb1 Nb19 60.73(5) . .
O1 Nb1 K5 100.7(3) . .
O36 Nb1 K5 51.7(3) . .
O61 Nb1 K5 47.5(3) . .
O115 Nb1 K5 134.0(3) . .
O53 Nb1 K5 139.3(3) . .
O2 Nb1 K5 89.4(2) . .
Nb24 Nb1 K5 170.49(10) . .
Nb16 Nb1 K5 107.46(9) . .
Nb19 Nb1 K5 110.47(9) . .
O1 Nb1 K10 58.1(3) . .
O36 Nb1 K10 44.2(3) . .
O61 Nb1 K10 113.7(3) . .
O115 Nb1 K10 150.9(3) . .
O53 Nb1 K10 88.4(3) . .
O2 Nb1 K10 126.3(2) . .
Nb24 Nb1 K10 114.62(9) . .
Nb16 Nb1 K10 162.21(11) . .
Nb19 Nb1 K10 102.00(10) . .
K5 Nb1 K10 73.20(11) . .
O28 Nb2 O134 103.2(4) . .
O28 Nb2 O131 94.8(4) . .
O134 Nb2 O131 104.8(4) . .
O28 Nb2 O32 89.6(4) . .
O134 Nb2 O32 96.8(4) . .
O131 Nb2 O32 156.3(4) . .
O28 Nb2 O133 156.7(4) . .
O134 Nb2 O133 97.0(4) . .
O131 Nb2 O133 91.2(4) . .
O32 Nb2 O133 76.4(4) . .
O28 Nb2 O81 79.7(4) . .
O134 Nb2 O81 171.7(4) . .
O131 Nb2 O81 82.5(4) . .
O32 Nb2 O81 75.4(4) . .
O133 Nb2 O81 78.7(4) . .
O28 Nb2 Nb36 33.6(3) . .
O134 Nb2 Nb36 136.8(3) . .
O131 Nb2 Nb36 85.5(3) . .
O32 Nb2 Nb36 85.4(3) . .
O133 Nb2 Nb36 125.1(3) . .
O81 Nb2 Nb36 46.5(3) . .
O28 Nb2 Nb28 85.6(3) . .
O134 Nb2 Nb28 138.9(3) . .
O131 Nb2 Nb28 34.2(3) . .
O32 Nb2 Nb28 123.6(3) . .
O133 Nb2 Nb28 86.8(3) . .
O81 Nb2 Nb28 48.4(3) . .
Nb36 Nb2 Nb28 61.53(5) . .
O28 Nb2 Nb3 131.5(3) . .
O134 Nb2 Nb3 87.8(3) . .
O131 Nb2 Nb3 128.2(3) . .
O32 Nb2 Nb3 42.0(3) . .
O133 Nb2 Nb3 37.0(3) . .
O81 Nb2 Nb3 84.5(3) . .
Nb36 Nb2 Nb3 118.76(7) . .
Nb28 Nb2 Nb3 116.25(6) . .
O6 Nb3 O59 102.5(4) . .
O6 Nb3 O139 100.7(4) . .
O59 Nb3 O139 98.6(4) . .
O6 Nb3 O133 100.1(4) . .
O59 Nb3 O133 154.3(4) . .
O139 Nb3 O133 89.0(4) . .
O6 Nb3 O102 100.4(4) . .
O59 Nb3 O102 88.4(4) . .
O139 Nb3 O102 155.7(4) . .
O133 Nb3 O102 75.6(4) . .
O6 Nb3 O32 169.7(4) . .
O59 Nb3 O32 85.1(4) . .
O139 Nb3 O32 84.9(4) . .
O133 Nb3 O32 71.1(4) . .
O102 Nb3 O32 72.5(3) . .
O6 Nb3 Nb31 89.1(3) . .
O59 Nb3 Nb31 127.9(3) . .
O139 Nb3 Nb31 129.3(3) . .
O133 Nb3 Nb31 40.3(3) . .
O102 Nb3 Nb31 39.5(2) . .
O32 Nb3 Nb31 80.6(2) . .
O6 Nb3 Nb5 137.8(3) . .
O59 Nb3 Nb5 75.5(3) . .
O139 Nb3 Nb5 121.3(3) . .
O133 Nb3 Nb5 79.5(3) . .
O102 Nb3 Nb5 38.1(2) . .
O32 Nb3 Nb5 36.9(2) . .
Nb31 Nb3 Nb5 63.28(5) . .
O6 Nb3 Nb2 135.7(3) . .
O59 Nb3 Nb2 121.7(3) . .
O139 Nb3 Nb2 76.3(3) . .
O133 Nb3 Nb2 36.5(3) . .
O102 Nb3 Nb2 80.2(2) . .
O32 Nb3 Nb2 37.0(2) . .
Nb31 Nb3 Nb2 63.19(5) . .
Nb5 Nb3 Nb2 60.72(5) . .
O6 Nb3 K5 99.9(3) . .
O59 Nb3 K5 47.6(3) . .
O139 Nb3 K5 52.0(3) . .
O133 Nb3 K5 138.9(3) . .
O102 Nb3 K5 134.6(3) . .
O32 Nb3 K5 90.5(2) . .
Nb31 Nb3 K5 170.62(10) . .
Nb5 Nb3 K5 107.66(9) . .
Nb2 Nb3 K5 110.96(9) . .
O6 Nb3 K11 41.4(3) . .
O59 Nb3 K11 63.3(3) . .
O139 Nb3 K11 117.7(3) . .
O133 Nb3 K11 133.6(3) . .
O102 Nb3 K11 86.2(3) . .
O32 Nb3 K11 142.5(3) . .
Nb31 Nb3 K11 102.40(10) . .
Nb5 Nb3 K11 110.98(12) . .
Nb2 Nb3 K11 165.20(11) . .
K5 Nb3 K11 82.84(12) . .
O6 Nb3 K11 56.5(3) . 2_665
O59 Nb3 K11 114.2(3) . 2_665
O139 Nb3 K11 45.2(3) . 2_665
O133 Nb3 K11 88.6(3) . 2_665
O102 Nb3 K11 149.6(3) . 2_665
O32 Nb3 K11 127.0(3) . 2_665
Nb31 Nb3 K11 114.41(10) . 2_665
Nb5 Nb3 K11 162.65(11) . 2_665
Nb2 Nb3 K11 102.38(11) . 2_665
K5 Nb3 K11 73.39(11) . 2_665
K11 Nb3 K11 86.4(2) . 2_665
O75 Nb4 O128 100.0(4) . .
O75 Nb4 O37 102.1(4) . .
O128 Nb4 O37 97.2(4) . .
O75 Nb4 O52 98.8(4) . .
O128 Nb4 O52 91.1(4) . .
O37 Nb4 O52 155.7(4) . .
O75 Nb4 O41 100.3(4) . .
O128 Nb4 O41 156.8(4) . .
O37 Nb4 O41 89.3(4) . .
O52 Nb4 O41 74.9(4) . .
O75 Nb4 O114 169.9(4) . .
O128 Nb4 O114 85.9(4) . .
O37 Nb4 O114 85.2(4) . .
O52 Nb4 O114 72.7(4) . .
O41 Nb4 O114 72.5(3) . .
O75 Nb4 Nb12 88.4(3) . .
O128 Nb4 Nb12 130.7(3) . .
O37 Nb4 Nb12 128.5(3) . .
O52 Nb4 Nb12 39.8(2) . .
O41 Nb4 Nb12 39.3(3) . .
O114 Nb4 Nb12 81.5(2) . .
O75 Nb4 Nb9 137.6(3) . .
O128 Nb4 Nb9 122.4(3) . .
O37 Nb4 Nb9 76.7(3) . .
O52 Nb4 Nb9 79.6(3) . .
O41 Nb4 Nb9 37.9(3) . .
O114 Nb4 Nb9 36.9(2) . .
Nb12 Nb4 Nb9 63.19(5) . .
O75 Nb4 Nb6 135.4(3) . .
O128 Nb4 Nb6 77.5(3) . .
O37 Nb4 Nb6 122.4(3) . .
O52 Nb4 Nb6 37.7(3) . .
O41 Nb4 Nb6 80.3(3) . .
O114 Nb4 Nb6 37.6(2) . .
Nb12 Nb4 Nb6 63.78(5) . .
Nb9 Nb4 Nb6 60.80(5) . .
O75 Nb4 K5 100.5(3) . .
O128 Nb4 K5 52.1(3) . .
O37 Nb4 K5 45.7(3) . .
O52 Nb4 K5 140.8(3) . .
O41 Nb4 K5 133.5(3) . .
O114 Nb4 K5 89.6(2) . .
Nb12 Nb4 K5 170.10(10) . .
Nb9 Nb4 K5 107.00(9) . .
Nb6 Nb4 K5 111.10(9) . .
O104 Nb5 O135 105.2(4) . .
O104 Nb5 O101 101.6(4) . .
O135 Nb5 O101 94.2(4) . .
O104 Nb5 O32 99.7(4) . .
O135 Nb5 O32 90.4(4) . .
O101 Nb5 O32 156.2(4) . .
O104 Nb5 O102 95.3(4) . .
O135 Nb5 O102 157.9(4) . .
O101 Nb5 O102 89.6(4) . .
O32 Nb5 O102 77.8(4) . .
O104 Nb5 O81 173.0(4) . .
O135 Nb5 O81 80.1(4) . .
O101 Nb5 O81 82.4(4) . .
O32 Nb5 O81 75.4(4) . .
O102 Nb5 O81 78.9(3) . .
O104 Nb5 Nb36 139.6(3) . .
O135 Nb5 Nb36 34.4(3) . .
O101 Nb5 Nb36 85.8(3) . .
O32 Nb5 Nb36 84.9(3) . .
O102 Nb5 Nb36 124.7(3) . .
O81 Nb5 Nb36 45.9(3) . .
O104 Nb5 Nb26 135.9(3) . .
O135 Nb5 Nb26 84.8(3) . .
O101 Nb5 Nb26 34.3(3) . .
O32 Nb5 Nb26 123.5(3) . .
O102 Nb5 Nb26 86.2(2) . .
O81 Nb5 Nb26 48.3(3) . .
Nb36 Nb5 Nb26 61.03(5) . .
O104 Nb5 Nb3 88.2(3) . .
O135 Nb5 Nb3 132.9(3) . .
O101 Nb5 Nb3 127.7(3) . .
O32 Nb5 Nb3 42.5(3) . .
O102 Nb5 Nb3 38.1(2) . .
O81 Nb5 Nb3 84.9(3) . .
Nb36 Nb5 Nb3 118.66(6) . .
Nb26 Nb5 Nb3 116.53(6) . .
O69 Nb6 O3 103.9(4) . .
O69 Nb6 O16 106.7(4) . .
O3 Nb6 O16 94.6(4) . .
O69 Nb6 O114 95.8(4) . .
O3 Nb6 O114 89.9(4) . .
O16 Nb6 O114 155.2(4) . .
O69 Nb6 O52 97.6(4) . .
O3 Nb6 O52 155.8(4) . .
O16 Nb6 O52 89.8(4) . .
O114 Nb6 O52 76.7(4) . .
O69 Nb6 O80 171.1(4) . .
O3 Nb6 O80 80.4(4) . .
O16 Nb6 O80 80.5(4) . .
O114 Nb6 O80 76.2(4) . .
O52 Nb6 O80 76.9(4) . .
O69 Nb6 Nb32 137.4(3) . .
O3 Nb6 Nb32 33.6(3) . .
O16 Nb6 Nb32 85.3(3) . .
O114 Nb6 Nb32 85.1(3) . .
O52 Nb6 Nb32 123.7(3) . .
O80 Nb6 Nb32 47.0(2) . .
O69 Nb6 Nb33 139.9(3) . .
O3 Nb6 Nb33 84.9(3) . .
O16 Nb6 Nb33 33.2(3) . .
O114 Nb6 Nb33 123.6(3) . .
O52 Nb6 Nb33 85.9(3) . .
O80 Nb6 Nb33 47.5(2) . .
Nb32 Nb6 Nb33 61.28(6) . .
O69 Nb6 Nb4 87.2(3) . .
O3 Nb6 Nb4 132.6(3) . .
O16 Nb6 Nb4 126.5(3) . .
O114 Nb6 Nb4 42.8(3) . .
O52 Nb6 Nb4 36.7(3) . .
O80 Nb6 Nb4 84.2(2) . .
Nb32 Nb6 Nb4 118.64(7) . .
Nb33 Nb6 Nb4 115.64(6) . .
O44 Nb7 O60 102.2(5) . .
O44 Nb7 O152 102.8(4) . .
O60 Nb7 O152 98.0(4) . .
O44 Nb7 O49 98.3(4) . .
O60 Nb7 O49 155.9(4) . .
O152 Nb7 O49 89.7(4) . .
O44 Nb7 O64 98.7(4) . .
O60 Nb7 O64 89.0(4) . .
O152 Nb7 O64 155.4(4) . .
O49 Nb7 O64 75.4(4) . .
O44 Nb7 O56 169.2(4) . .
O60 Nb7 O56 85.0(4) . .
O152 Nb7 O56 84.0(4) . .
O49 Nb7 O56 73.1(4) . .
O64 Nb7 O56 73.1(4) . .
O44 Nb7 Nb38 87.5(3) . .
O60 Nb7 Nb38 128.0(3) . .
O152 Nb7 Nb38 129.8(3) . .
O49 Nb7 Nb38 40.1(3) . .
O64 Nb7 Nb38 39.1(3) . .
O56 Nb7 Nb38 81.7(3) . .
O44 Nb7 Nb27 136.5(3) . .
O60 Nb7 Nb27 76.1(3) . .
O152 Nb7 Nb27 120.6(3) . .
O49 Nb7 Nb27 80.3(3) . .
O64 Nb7 Nb27 38.4(3) . .
O56 Nb7 Nb27 37.0(2) . .
Nb38 Nb7 Nb27 63.45(5) . .
O44 Nb7 Nb18 135.3(4) . .
O60 Nb7 Nb18 122.4(3) . .
O152 Nb7 Nb18 75.9(3) . .
O49 Nb7 Nb18 37.8(3) . .
O64 Nb7 Nb18 80.4(3) . .
O56 Nb7 Nb18 37.6(2) . .
Nb38 Nb7 Nb18 63.75(5) . .
Nb27 Nb7 Nb18 60.88(5) . .
O44 Nb7 K7 100.8(4) . .
O60 Nb7 K7 47.0(3) . .
O152 Nb7 K7 52.1(3) . .
O49 Nb7 K7 140.1(3) . .
O64 Nb7 K7 134.7(3) . .
O56 Nb7 K7 90.1(3) . .
Nb38 Nb7 K7 171.02(14) . .
Nb27 Nb7 K7 107.70(12) . .
Nb18 Nb7 K7 111.32(12) . .
O44 Nb7 K10 40.9(4) . .
O60 Nb7 K10 62.9(3) . .
O152 Nb7 K10 117.5(3) . .
O49 Nb7 K10 132.5(3) . .
O64 Nb7 K10 86.7(3) . .
O56 Nb7 K10 142.6(3) . .
Nb38 Nb7 K10 102.34(10) . .
Nb27 Nb7 K10 111.57(11) . .
Nb18 Nb7 K10 165.81(10) . .
K7 Nb7 K10 82.06(13) . .
O109 Nb8 O125 101.9(4) . .
O109 Nb8 O136 101.2(4) . .
O125 Nb8 O136 99.4(4) . .
O109 Nb8 O150 98.1(4) . .
O125 Nb8 O150 155.6(4) . .
O136 Nb8 O150 90.2(4) . .
O109 Nb8 O145 100.1(4) . .
O125 Nb8 O145 88.6(4) . .
O136 Nb8 O145 155.1(4) . .
O150 Nb8 O145 74.1(4) . .
O109 Nb8 O23 168.1(4) . .
O125 Nb8 O23 86.4(4) . .
O136 Nb8 O23 85.6(4) . .
O150 Nb8 O23 71.9(3) . .
O145 Nb8 O23 71.3(4) . .
O109 Nb8 Nb10 87.5(3) . .
O125 Nb8 Nb10 128.1(3) . .
O136 Nb8 Nb10 129.0(3) . .
O150 Nb8 Nb10 38.9(3) . .
O145 Nb8 Nb10 39.6(3) . .
O23 Nb8 Nb10 80.7(2) . .
O109 Nb8 Nb14 136.9(3) . .
O125 Nb8 Nb14 76.6(3) . .
O136 Nb8 Nb14 121.7(3) . .
O150 Nb8 Nb14 79.3(3) . .
O145 Nb8 Nb14 37.4(3) . .
O23 Nb8 Nb14 36.5(2) . .
Nb10 Nb8 Nb14 63.45(5) . .
O109 Nb8 Nb29 134.6(3) . .
O125 Nb8 Nb29 123.4(3) . .
O136 Nb8 Nb29 76.1(3) . .
O150 Nb8 Nb29 37.6(3) . .
O145 Nb8 Nb29 79.7(3) . .
O23 Nb8 Nb29 37.3(2) . .
Nb10 Nb8 Nb29 63.41(5) . .
Nb14 Nb8 Nb29 60.92(5) . .
O109 Nb8 K9 45.2(3) . 3_765
O125 Nb8 K9 60.0(3) . 3_765
O136 Nb8 K9 121.9(3) . 3_765
O150 Nb8 K9 131.9(3) . 3_765
O145 Nb8 K9 82.6(3) . 3_765
O23 Nb8 K9 138.0(3) . 3_765
Nb10 Nb8 K9 99.85(9) . 3_765
Nb14 Nb8 K9 106.25(11) . 3_765
Nb29 Nb8 K9 161.78(10) . 3_765
O109 Nb8 K6 102.0(3) . .
O125 Nb8 K6 47.7(3) . .
O136 Nb8 K6 52.2(3) . .
O150 Nb8 K6 139.9(3) . .
O145 Nb8 K6 134.2(3) . .
O23 Nb8 K6 89.8(3) . .
Nb10 Nb8 K6 170.07(10) . .
Nb14 Nb8 K6 107.05(9) . .
Nb29 Nb8 K6 110.16(9) . .
K9 Nb8 K6 85.35(11) 3_765 .
O109 Nb8 K9 59.1(3) . .
O125 Nb8 K9 117.4(3) . .
O136 Nb8 K9 43.8(3) . .
O150 Nb8 K9 84.9(3) . .
O145 Nb8 K9 148.3(3) . .
O23 Nb8 K9 124.5(3) . .
Nb10 Nb8 K9 111.15(9) . .
Nb14 Nb8 K9 158.79(10) . .
Nb29 Nb8 K9 98.02(9) . .
K9 Nb8 K9 94.82(17) 3_765 .
K6 Nb8 K9 76.56(10) . .
O165 Nb9 O79 104.4(4) . .
O165 Nb9 O161 104.3(4) . .
O79 Nb9 O161 95.6(4) . .
O165 Nb9 O114 97.4(4) . .
O79 Nb9 O114 155.8(4) . .
O161 Nb9 O114 89.0(4) . .
O165 Nb9 O41 96.2(4) . .
O79 Nb9 O41 89.4(4) . .
O161 Nb9 O41 156.9(4) . .
O114 Nb9 O41 77.8(4) . .
O165 Nb9 O80 172.2(4) . .
O79 Nb9 O80 80.6(4) . .
O161 Nb9 O80 80.9(4) . .
O114 Nb9 O80 76.7(4) . .
O41 Nb9 O80 77.7(4) . .
O165 Nb9 Nb32 138.7(3) . .
O79 Nb9 Nb32 85.1(3) . .
O161 Nb9 Nb32 34.4(3) . .
O114 Nb9 Nb32 85.4(3) . .
O41 Nb9 Nb32 124.4(3) . .
O80 Nb9 Nb32 46.8(2) . .
O165 Nb9 Nb42 137.5(3) . .
O79 Nb9 Nb42 33.1(3) . .
O161 Nb9 Nb42 85.7(3) . .
O114 Nb9 Nb42 124.4(3) . .
O41 Nb9 Nb42 86.3(3) . .
O80 Nb9 Nb42 47.8(2) . .
Nb32 Nb9 Nb42 61.00(5) . .
O165 Nb9 Nb4 87.9(3) . .
O79 Nb9 Nb4 126.7(3) . .
O161 Nb9 Nb4 131.9(3) . .
O114 Nb9 Nb4 43.0(3) . .
O41 Nb9 Nb4 37.4(3) . .
O80 Nb9 Nb4 84.3(2) . .
Nb32 Nb9 Nb4 118.74(7) . .
Nb42 Nb9 Nb4 116.11(7) . .
O10 Nb10 O83 103.2(5) . .
O10 Nb10 O112 103.8(4) . .
O83 Nb10 O112 95.2(4) . .
O10 Nb10 O150 101.0(4) . .
O83 Nb10 O150 90.2(4) . .
O112 Nb10 O150 152.7(4) . .
O10 Nb10 O145 101.6(4) . .
O83 Nb10 O145 152.7(4) . .
O112 Nb10 O145 89.5(4) . .
O150 Nb10 O145 74.3(4) . .
O10 Nb10 O138 173.7(4) . .
O83 Nb10 O138 80.7(4) . .
O112 Nb10 O138 80.6(4) . .
O150 Nb10 O138 73.9(4) . .
O145 Nb10 O138 73.6(4) . .
O10 Nb10 Nb8 90.3(3) . .
O83 Nb10 Nb8 129.3(3) . .
O112 Nb10 Nb8 129.0(3) . .
O150 Nb10 Nb8 39.1(3) . .
O145 Nb10 Nb8 39.5(3) . .
O138 Nb10 Nb8 83.4(2) . .
O10 Nb10 Nb37 136.4(3) . .
O83 Nb10 Nb37 33.2(3) . .
O112 Nb10 Nb37 84.5(3) . .
O150 Nb10 Nb37 85.5(3) . .
O145 Nb10 Nb37 121.4(3) . .
O138 Nb10 Nb37 47.9(2) . .
Nb8 Nb10 Nb37 117.80(7) . .
O10 Nb10 Nb34 136.8(3) . .
O83 Nb10 Nb34 85.0(3) . .
O112 Nb10 Nb34 33.0(3) . .
O150 Nb10 Nb34 121.6(3) . .
O145 Nb10 Nb34 84.5(3) . .
O138 Nb10 Nb34 47.9(2) . .
Nb8 Nb10 Nb34 117.31(7) . .
Nb37 Nb10 Nb34 60.69(5) . .
O10 Nb10 K1 26.3(3) . .
O83 Nb10 K1 106.6(3) . .
O112 Nb10 K1 128.2(3) . .
O150 Nb10 K1 75.0(3) . .
O145 Nb10 K1 91.0(3) . .
O138 Nb10 K1 148.0(3) . .
Nb8 Nb10 K1 67.67(9) . .
Nb37 Nb10 K1 135.94(7) . .
Nb34 Nb10 K1 160.41(6) . .
O31 Nb11 O139 102.2(5) . .
O31 Nb11 O61 99.3(4) . .
O139 Nb11 O61 91.2(4) . .
O31 Nb11 O119 98.2(4) . .
O139 Nb11 O119 159.1(4) . .
O61 Nb11 O119 89.7(4) . .
O31 Nb11 O134 95.1(4) . .
O139 Nb11 O134 89.4(4) . .
O61 Nb11 O134 165.1(4) . .
O119 Nb11 O134 84.5(4) . .
O31 Nb11 O7 174.7(4) . .
O139 Nb11 O7 80.1(4) . .
O61 Nb11 O7 85.3(4) . .
O119 Nb11 O7 79.2(4) . .
O134 Nb11 O7 80.2(4) . .
O31 Nb11 K11 54.7(4) . 2_665
O139 Nb11 K11 51.8(3) . 2_665
O61 Nb11 K11 80.7(3) . 2_665
O119 Nb11 K11 148.5(3) . 2_665
O134 Nb11 K11 111.0(3) . 2_665
O7 Nb11 K11 129.1(3) . 2_665
O31 Nb11 K5 126.0(4) . .
O139 Nb11 K5 51.5(3) . .
O61 Nb11 K5 46.7(3) . .
O119 Nb11 K5 117.8(3) . .
O134 Nb11 K5 125.3(3) . .
O7 Nb11 K5 59.2(2) . .
K11 Nb11 K5 76.30(13) 2_665 .
O20 Nb12 O110 101.4(5) . .
O20 Nb12 O55 103.7(5) . .
O110 Nb12 O55 93.2(4) . .
O20 Nb12 O41 103.0(5) . .
O110 Nb12 O41 153.0(4) . .
O55 Nb12 O41 92.1(4) . .
O20 Nb12 O52 102.1(4) . .
O110 Nb12 O52 90.5(4) . .
O55 Nb12 O52 152.6(4) . .
O41 Nb12 O52 73.3(4) . .
O20 Nb12 O80 176.4(5) . .
O110 Nb12 O80 79.3(4) . .
O55 Nb12 O80 79.8(4) . .
O41 Nb12 O80 75.6(3) . .
O52 Nb12 O80 74.3(3) . .
O20 Nb12 Nb4 92.5(4) . .
O110 Nb12 Nb4 129.1(3) . .
O55 Nb12 Nb4 130.8(3) . .
O41 Nb12 Nb4 38.8(3) . .
O52 Nb12 Nb4 38.5(3) . .
O80 Nb12 Nb4 84.4(2) . .
O20 Nb12 Nb42 135.9(4) . .
O110 Nb12 Nb42 84.1(3) . .
O55 Nb12 Nb42 32.2(3) . .
O41 Nb12 Nb42 86.3(3) . .
O52 Nb12 Nb42 121.7(3) . .
O80 Nb12 Nb42 47.7(2) . .
Nb4 Nb12 Nb42 117.95(7) . .
O20 Nb12 Nb33 134.0(4) . .
O110 Nb12 Nb33 32.6(3) . .
O55 Nb12 Nb33 83.5(3) . .
O41 Nb12 Nb33 122.3(3) . .
O52 Nb12 Nb33 85.1(3) . .
O80 Nb12 Nb33 47.0(2) . .
Nb4 Nb12 Nb33 117.17(7) . .
Nb42 Nb12 Nb33 60.96(5) . .
O20 Nb12 K2 28.5(4) . .
O110 Nb12 K2 105.0(3) . .
O55 Nb12 K2 130.8(3) . .
O41 Nb12 K2 91.4(3) . .
O52 Nb12 K2 73.8(3) . .
O80 Nb12 K2 147.9(2) . .
Nb4 Nb12 K2 68.09(7) . .
Nb42 Nb12 K2 162.48(8) . .
Nb33 Nb12 K2 133.05(8) . .
O97 Nb13 O37 98.6(5) . .
O97 Nb13 O36 100.6(5) . .
O37 Nb13 O36 91.6(4) . .
O97 Nb13 O165 101.3(4) . .
O37 Nb13 O165 89.1(4) . .
O36 Nb13 O165 157.7(4) . .
O97 Nb13 O22 97.8(4) . .
O37 Nb13 O22 163.5(4) . .
O36 Nb13 O22 87.5(4) . .
O165 Nb13 O22 85.5(4) . .
O97 Nb13 O4 176.0(4) . .
O37 Nb13 O4 85.1(4) . .
O36 Nb13 O4 80.8(3) . .
O165 Nb13 O4 77.0(3) . .
O22 Nb13 O4 78.5(3) . .
O97 Nb13 K10 51.4(4) . .
O37 Nb13 K10 80.5(3) . .
O36 Nb13 K10 53.7(3) . .
O165 Nb13 K10 147.9(3) . .
O22 Nb13 K10 111.8(3) . .
O4 Nb13 K10 131.4(3) . .
O97 Nb13 K5 124.3(4) . .
O37 Nb13 K5 46.8(3) . .
O36 Nb13 K5 51.8(3) . .
O165 Nb13 K5 116.5(3) . .
O22 Nb13 K5 123.1(3) . .
O4 Nb13 K5 59.5(2) . .
K10 Nb13 K5 77.41(13) . .
O9 Nb14 O92 103.6(4) . .
O9 Nb14 O107 103.0(4) . .
O92 Nb14 O107 94.8(4) . .
O9 Nb14 O23 97.7(4) . .
O92 Nb14 O23 156.7(4) . .
O107 Nb14 O23 89.3(4) . .
O9 Nb14 O145 96.7(4) . .
O92 Nb14 O145 90.1(4) . .
O107 Nb14 O145 157.9(4) . .
O23 Nb14 O145 78.2(4) . .
O9 Nb14 O138 172.2(4) . .
O92 Nb14 O138 82.7(4) . .
O107 Nb14 O138 80.8(4) . .
O23 Nb14 O138 75.3(4) . .
O145 Nb14 O138 78.5(4) . .
O9 Nb14 Nb39 138.3(3) . .
O92 Nb14 Nb39 85.5(3) . .
O107 Nb14 Nb39 35.2(3) . .
O23 Nb14 Nb39 84.7(3) . .
O145 Nb14 Nb39 124.3(3) . .
O138 Nb14 Nb39 45.9(3) . .
O9 Nb14 Nb34 137.7(3) . .
O92 Nb14 Nb34 34.1(3) . .
O107 Nb14 Nb34 86.3(3) . .
O23 Nb14 Nb34 123.9(3) . .
O145 Nb14 Nb34 85.7(3) . .
O138 Nb14 Nb34 48.7(3) . .
Nb39 Nb14 Nb34 61.41(5) . .
O9 Nb14 Nb8 87.6(3) . .
O92 Nb14 Nb8 127.9(3) . .
O107 Nb14 Nb8 132.6(3) . .
O23 Nb14 Nb8 43.3(3) . .
O145 Nb14 Nb8 37.8(3) . .
O138 Nb14 Nb8 84.8(3) . .
Nb39 Nb14 Nb8 118.94(7) . .
Nb34 Nb14 Nb8 116.27(7) . .
O39 Nb15 O66 101.2(4) . .
O39 Nb15 O84 104.9(4) . .
O66 Nb15 O84 98.0(4) . .
O39 Nb15 O12 98.3(4) . .
O66 Nb15 O12 157.4(4) . .
O84 Nb15 O12 88.0(4) . .
O39 Nb15 O91 98.1(4) . .
O66 Nb15 O91 91.0(4) . .
O84 Nb15 O91 153.1(4) . .
O12 Nb15 O91 74.9(4) . .
O39 Nb15 O47 168.5(4) . .
O66 Nb15 O47 85.2(4) . .
O84 Nb15 O47 83.5(4) . .
O12 Nb15 O47 73.7(4) . .
O91 Nb15 O47 72.0(4) . .
O39 Nb15 Nb40 86.9(3) . .
O66 Nb15 Nb40 130.4(3) . .
O84 Nb15 Nb40 127.3(3) . .
O12 Nb15 Nb40 39.4(3) . .
O91 Nb15 Nb40 39.5(3) . .
O47 Nb15 Nb40 81.7(3) . .
O39 Nb15 Nb22 136.4(3) . .
O66 Nb15 Nb22 122.3(3) . .
O84 Nb15 Nb22 74.6(3) . .
O12 Nb15 Nb22 38.5(3) . .
O91 Nb15 Nb22 79.2(3) . .
O47 Nb15 Nb22 37.6(2) . .
Nb40 Nb15 Nb22 63.24(5) . .
O39 Nb15 Nb41 134.3(3) . .
O66 Nb15 Nb41 77.2(3) . .
O84 Nb15 Nb41 120.7(3) . .
O12 Nb15 Nb41 81.0(3) . .
O91 Nb15 Nb41 37.2(3) . .
O47 Nb15 Nb41 37.4(2) . .
Nb40 Nb15 Nb41 63.69(6) . .
Nb22 Nb15 Nb41 61.05(5) . .
O39 Nb15 K6 101.8(3) . .
O66 Nb15 K6 51.7(3) . .
O84 Nb15 K6 47.3(3) . .
O12 Nb15 K6 134.3(3) . .
O91 Nb15 K6 140.4(3) . .
O47 Nb15 K6 89.7(3) . .
Nb40 Nb15 K6 170.65(10) . .
Nb22 Nb15 K6 107.58(9) . .
Nb41 Nb15 K6 111.10(10) . .
O39 Nb15 K12 58.5(3) . .
O66 Nb15 K12 44.2(3) . .
O84 Nb15 K12 117.6(3) . .
O12 Nb15 K12 148.0(3) . .
O91 Nb15 K12 86.3(3) . .
O47 Nb15 K12 124.9(3) . .
Nb40 Nb15 K12 112.27(10) . .
Nb22 Nb15 K12 160.34(12) . .
Nb41 Nb15 K12 99.47(11) . .
K6 Nb15 K12 75.71(12) . .
O119 Nb16 O164 104.7(4) . .
O119 Nb16 O50 102.2(4) . .
O164 Nb16 O50 93.3(4) . .
O119 Nb16 O2 98.9(4) . .
O164 Nb16 O2 91.2(4) . .
O50 Nb16 O2 156.5(4) . .
O119 Nb16 O115 95.5(4) . .
O164 Nb16 O115 158.4(4) . .
O50 Nb16 O115 89.7(4) . .
O2 Nb16 O115 78.1(4) . .
O119 Nb16 O17 172.4(4) . .
O164 Nb16 O17 81.9(4) . .
O50 Nb16 O17 81.0(4) . .
O2 Nb16 O17 76.8(3) . .
O115 Nb16 O17 77.5(4) . .
O119 Nb16 Nb47 139.5(3) . .
O164 Nb16 Nb47 34.8(3) . .
O50 Nb16 Nb47 85.3(3) . .
O2 Nb16 Nb47 85.3(3) . .
O115 Nb16 Nb47 124.6(3) . .
O17 Nb16 Nb47 47.1(2) . .
O119 Nb16 Nb43 136.1(3) . .
O164 Nb16 Nb43 84.5(3) . .
O50 Nb16 Nb43 33.9(3) . .
O2 Nb16 Nb43 124.0(3) . .
O115 Nb16 Nb43 86.2(3) . .
O17 Nb16 Nb43 47.3(2) . .
Nb47 Nb16 Nb43 60.82(5) . .
O119 Nb16 Nb1 88.2(3) . .
O164 Nb16 Nb1 134.2(3) . .
O50 Nb16 Nb1 127.2(3) . .
O2 Nb16 Nb1 43.1(3) . .
O115 Nb16 Nb1 37.6(3) . .
O17 Nb16 Nb1 84.4(2) . .
Nb47 Nb16 Nb1 118.95(7) . .
Nb43 Nb16 Nb1 116.13(6) . .
O26 Nb17 O136 102.6(5) . .
O26 Nb17 O84 101.1(4) . .
O136 Nb17 O84 91.4(4) . .
O26 Nb17 O144 96.9(4) . .
O136 Nb17 O144 160.1(4) . .
O84 Nb17 O144 88.8(4) . .
O26 Nb17 O65 95.3(4) . .
O136 Nb17 O65 88.7(4) . .
O84 Nb17 O65 163.2(4) . .
O144 Nb17 O65 85.5(4) . .
O26 Nb17 O169 173.8(4) . .
O136 Nb17 O169 81.0(4) . .
O84 Nb17 O169 83.8(4) . .
O144 Nb17 O169 79.3(4) . .
O65 Nb17 O169 79.6(3) . .
O26 Nb17 K9 49.6(4) . .
O136 Nb17 K9 56.5(3) . .
O84 Nb17 K9 84.4(3) . .
O144 Nb17 K9 143.2(3) . .
O65 Nb17 K9 109.3(3) . .
O169 Nb17 K9 135.4(3) . .
O26 Nb17 K6 127.8(4) . .
O136 Nb17 K6 51.8(3) . .
O84 Nb17 K6 46.7(3) . .
O144 Nb17 K6 117.5(3) . .
O65 Nb17 K6 123.6(3) . .
O169 Nb17 K6 58.4(2) . .
K9 Nb17 K6 82.81(13) . .
O71 Nb18 O77 105.7(4) . .
O71 Nb18 O19 104.0(4) . .
O77 Nb18 O19 96.5(4) . .
O71 Nb18 O56 94.3(4) . .
O77 Nb18 O56 156.8(4) . .
O19 Nb18 O56 89.7(4) . .
O71 Nb18 O49 96.3(4) . .
O77 Nb18 O49 89.1(4) . .
O19 Nb18 O49 156.6(4) . .
O56 Nb18 O49 77.0(4) . .
O71 Nb18 O76 169.7(4) . .
O77 Nb18 O76 82.3(4) . .
O19 Nb18 O76 81.2(4) . .
O56 Nb18 O76 76.6(4) . .
O49 Nb18 O76 77.1(4) . .
O71 Nb18 Nb52 137.8(3) . .
O77 Nb18 Nb52 87.1(3) . .
O19 Nb18 Nb52 33.8(3) . .
O56 Nb18 Nb52 85.7(3) . .
O49 Nb18 Nb52 124.6(3) . .
O76 Nb18 Nb52 47.6(3) . .
O71 Nb18 Nb50 141.0(3) . .
O77 Nb18 Nb50 35.3(3) . .
O19 Nb18 Nb50 85.8(3) . .
O56 Nb18 Nb50 123.8(3) . .
O49 Nb18 Nb50 85.8(3) . .
O76 Nb18 Nb50 47.4(3) . .
Nb52 Nb18 Nb50 61.39(6) . .
O71 Nb18 Nb7 85.9(3) . .
O77 Nb18 Nb7 126.5(3) . .
O19 Nb18 Nb7 131.8(3) . .
O56 Nb18 Nb7 42.3(3) . .
O49 Nb18 Nb7 37.4(3) . .
O76 Nb18 Nb7 84.0(3) . .
Nb52 Nb18 Nb7 118.86(7) . .
Nb50 Nb18 Nb7 115.68(7) . .
O22 Nb19 O46 102.3(4) . .
O22 Nb19 O149 104.8(4) . .
O46 Nb19 O149 94.3(4) . .
O22 Nb19 O2 96.1(4) . .
O46 Nb19 O2 90.4(4) . .
O149 Nb19 O2 156.9(4) . .
O22 Nb19 O53 97.4(4) . .
O46 Nb19 O53 158.1(4) . .
O149 Nb19 O53 89.5(4) . .
O2 Nb19 O53 78.1(4) . .
O22 Nb19 O17 171.1(4) . .
O46 Nb19 O17 82.0(4) . .
O149 Nb19 O17 82.3(4) . .
O2 Nb19 O17 76.0(3) . .
O53 Nb19 O17 77.2(4) . .
O22 Nb19 Nb47 137.2(3) . .
O46 Nb19 Nb47 34.9(3) . .
O149 Nb19 Nb47 85.8(3) . .
O2 Nb19 Nb47 85.3(3) . .
O53 Nb19 Nb47 124.4(3) . .
O17 Nb19 Nb47 47.3(2) . .
O22 Nb19 Nb35 139.1(3) . .
O46 Nb19 Nb35 85.3(3) . .
O149 Nb19 Nb35 34.2(3) . .
O2 Nb19 Nb35 124.2(3) . .
O53 Nb19 Nb35 85.8(3) . .
O17 Nb19 Nb35 48.4(2) . .
Nb47 Nb19 Nb35 61.12(5) . .
O22 Nb19 Nb1 87.6(3) . .
O46 Nb19 Nb1 133.3(3) . .
O149 Nb19 Nb1 127.4(3) . .
O2 Nb19 Nb1 42.9(3) . .
O53 Nb19 Nb1 37.9(3) . .
O17 Nb19 Nb1 83.8(2) . .
Nb47 Nb19 Nb1 118.91(7) . .
Nb35 Nb19 Nb1 116.29(7) . .
O148 Nb20 O129 101.2(5) . .
O148 Nb20 O42 101.7(5) . .
O129 Nb20 O42 98.0(4) . .
O148 Nb20 O58 101.1(5) . .
O129 Nb20 O58 154.4(4) . .
O42 Nb20 O58 89.7(4) . .
O148 Nb20 O140 98.9(5) . .
O129 Nb20 O140 90.1(4) . .
O42 Nb20 O140 155.9(4) . .
O58 Nb20 O140 74.0(4) . .
O148 Nb20 O158 168.9(5) . .
O129 Nb20 O158 84.8(4) . .
O42 Nb20 O158 86.6(4) . .
O58 Nb20 O158 71.2(4) . .
O140 Nb20 O158 71.5(4) . .
O148 Nb20 Nb55 88.2(4) . .
O129 Nb20 Nb55 129.0(3) . .
O42 Nb20 Nb55 129.3(3) . .
O58 Nb20 Nb55 39.7(3) . .
O140 Nb20 Nb55 39.0(3) . .
O158 Nb20 Nb55 80.8(3) . .
O148 Nb20 Nb46 135.6(4) . .
O129 Nb20 Nb46 76.2(3) . .
O42 Nb20 Nb46 122.6(3) . .
O58 Nb20 Nb46 79.0(3) . .
O140 Nb20 Nb46 37.8(3) . .
O158 Nb20 Nb46 36.4(3) . .
Nb55 Nb20 Nb46 63.45(6) . .
O148 Nb20 Nb48 137.3(4) . .
O129 Nb20 Nb48 121.4(3) . .
O42 Nb20 Nb48 77.0(3) . .
O58 Nb20 Nb48 36.9(3) . .
O140 Nb20 Nb48 79.4(3) . .
O158 Nb20 Nb48 37.1(3) . .
Nb55 Nb20 Nb48 63.61(6) . .
Nb46 Nb20 Nb48 60.67(6) . .
O148 Nb20 K6 101.2(4) . .
O129 Nb20 K6 46.7(3) . .
O42 Nb20 K6 51.9(3) . .
O58 Nb20 K6 138.8(3) . .
O140 Nb20 K6 135.0(3) . .
O158 Nb20 K6 89.7(3) . .
Nb55 Nb20 K6 170.19(11) . .
Nb46 Nb20 K6 107.22(10) . .
Nb48 Nb20 K6 109.87(10) . .
O148 Nb20 K4 25.2(4) . 3_765
O129 Nb20 K4 125.2(3) . 3_765
O42 Nb20 K4 102.9(3) . 3_765
O58 Nb20 K4 76.0(3) . 3_765
O140 Nb20 K4 90.5(3) . 3_765
O158 Nb20 K4 145.8(3) . 3_765
Nb55 Nb20 K4 67.68(8) . 3_765
Nb46 Nb20 K4 127.30(8) . 3_765
Nb48 Nb20 K4 112.49(8) . 3_765
K6 Nb20 K4 122.12(11) . 3_765
O27 Nb21 O59 99.8(4) . .
O27 Nb21 O128 103.8(4) . .
O59 Nb21 O128 92.2(4) . .
O27 Nb21 O104 96.6(4) . .
O59 Nb21 O104 87.9(4) . .
O128 Nb21 O104 159.3(4) . .
O27 Nb21 O69 96.1(4) . .
O59 Nb21 O69 163.5(4) . .
O128 Nb21 O69 88.1(4) . .
O104 Nb21 O69 86.1(4) . .
O27 Nb21 O57 174.2(4) . .
O59 Nb21 O57 84.7(4) . .
O128 Nb21 O57 79.5(4) . .
O104 Nb21 O57 79.9(4) . .
O69 Nb21 O57 79.1(4) . .
O27 Nb21 K5 127.4(4) . .
O59 Nb21 K5 46.9(3) . .
O128 Nb21 K5 52.2(3) . .
O104 Nb21 K5 116.7(3) . .
O69 Nb21 K5 124.0(3) . .
O57 Nb21 K5 58.4(2) . .
O144 Nb22 O123 102.4(4) . .
O144 Nb22 O130 103.5(4) . .
O123 Nb22 O130 95.7(4) . .
O144 Nb22 O47 98.7(4) . .
O123 Nb22 O47 87.7(4) . .
O130 Nb22 O47 156.2(4) . .
O144 Nb22 O12 97.4(4) . .
O123 Nb22 O12 157.5(4) . .
O130 Nb22 O12 89.9(4) . .
O47 Nb22 O12 78.8(4) . .
O144 Nb22 O25 174.3(4) . .
O123 Nb22 O25 81.0(4) . .
O130 Nb22 O25 80.6(4) . .
O47 Nb22 O25 76.7(4) . .
O12 Nb22 O25 78.5(4) . .
O144 Nb22 Nb53 137.3(3) . .
O123 Nb22 Nb53 34.9(3) . .
O130 Nb22 Nb53 85.1(3) . .
O47 Nb22 Nb53 84.3(3) . .
O12 Nb22 Nb53 124.7(3) . .
O25 Nb22 Nb53 46.3(3) . .
O144 Nb22 Nb15 89.4(3) . .
O123 Nb22 Nb15 131.4(3) . .
O130 Nb22 Nb15 127.5(3) . .
O47 Nb22 Nb15 43.7(3) . .
O12 Nb22 Nb15 37.6(3) . .
O25 Nb22 Nb15 84.9(3) . .
Nb53 Nb22 Nb15 118.56(7) . .
O144 Nb22 Nb44 137.0(3) . .
O123 Nb22 Nb44 86.2(3) . .
O130 Nb22 Nb44 33.6(3) . .
O47 Nb22 Nb44 123.9(3) . .
O12 Nb22 Nb44 86.6(3) . .
O25 Nb22 Nb44 47.3(3) . .
Nb53 Nb22 Nb44 60.89(6) . .
Nb15 Nb22 Nb44 116.31(7) . .
O127 Nb23 O152 105.3(5) . 3_565
O127 Nb23 O60 99.6(5) . .
O152 Nb23 O60 91.7(4) 3_565 .
O127 Nb23 O71 97.7(5) . 3_565
O152 Nb23 O71 86.5(4) 3_565 3_565
O60 Nb23 O71 162.6(4) . 3_565
O127 Nb23 O73 98.1(5) . .
O152 Nb23 O73 156.1(4) 3_565 .
O60 Nb23 O73 89.2(4) . .
O71 Nb23 O73 85.5(4) 3_565 .
O127 Nb23 O45 174.5(4) . .
O152 Nb23 O45 78.6(4) 3_565 .
O60 Nb23 O45 84.0(4) . .
O71 Nb23 O45 78.6(4) 3_565 .
O73 Nb23 O45 77.7(4) . .
O127 Nb23 K7 126.6(4) . .
O152 Nb23 K7 51.2(3) 3_565 .
O60 Nb23 K7 46.4(3) . .
O71 Nb23 K7 122.7(3) 3_565 .
O73 Nb23 K7 116.8(3) . .
O45 Nb23 K7 58.8(3) . .
O87 Nb24 O14 102.1(4) . .
O87 Nb24 O147 104.3(5) . .
O14 Nb24 O147 93.9(4) . .
O87 Nb24 O53 103.3(4) . .
O14 Nb24 O53 153.0(4) . .
O147 Nb24 O53 88.7(4) . .
O87 Nb24 O115 102.7(4) . .
O14 Nb24 O115 90.7(4) . .
O147 Nb24 O115 151.0(4) . .
O53 Nb24 O115 74.8(4) . .
O87 Nb24 O17 176.4(4) . .
O14 Nb24 O17 79.6(4) . .
O147 Nb24 O17 78.6(4) . .
O53 Nb24 O17 74.6(3) . .
O115 Nb24 O17 74.1(3) . .
O87 Nb24 Nb1 92.3(3) . .
O14 Nb24 Nb1 130.1(3) . .
O147 Nb24 Nb1 128.5(3) . .
O53 Nb24 Nb1 39.8(3) . .
O115 Nb24 Nb1 39.4(3) . .
O17 Nb24 Nb1 84.2(2) . .
O87 Nb24 Nb43 134.9(3) . .
O14 Nb24 Nb43 32.8(3) . .
O147 Nb24 Nb43 83.3(3) . .
O53 Nb24 Nb43 121.6(3) . .
O115 Nb24 Nb43 85.3(3) . .
O17 Nb24 Nb43 47.1(2) . .
Nb1 Nb24 Nb43 117.88(6) . .
O87 Nb24 Nb35 135.5(3) . .
O14 Nb24 Nb35 83.9(3) . .
O147 Nb24 Nb35 31.4(3) . .
O53 Nb24 Nb35 84.5(3) . .
O115 Nb24 Nb35 121.5(3) . .
O17 Nb24 Nb35 47.6(2) . .
Nb1 Nb24 Nb35 117.44(7) . .
Nb43 Nb24 Nb35 60.45(5) . .
O8 Nb25 O42 104.5(5) . .
O8 Nb25 O125 98.4(5) . .
O42 Nb25 O125 91.6(4) . .
O8 Nb25 O9 97.7(5) . .
O42 Nb25 O9 157.4(4) . .
O125 Nb25 O9 88.7(4) . .
O8 Nb25 O117 97.5(5) . .
O42 Nb25 O117 87.8(4) . .
O125 Nb25 O117 163.7(4) . .
O9 Nb25 O117 85.8(4) . .
O8 Nb25 O82 174.9(4) . .
O42 Nb25 O82 78.7(4) . .
O125 Nb25 O82 85.3(4) . .
O9 Nb25 O82 78.8(4) . .
O117 Nb25 O82 78.6(4) . .
O8 Nb25 K6 128.2(4) . .
O42 Nb25 K6 51.4(3) . .
O125 Nb25 K6 47.9(3) . .
O9 Nb25 K6 115.7(3) . .
O117 Nb25 K6 122.0(3) . .
O82 Nb25 K6 56.9(3) . .
O8 Nb25 K9 50.7(4) . 3_765
O42 Nb25 K9 88.0(3) . 3_765
O125 Nb25 K9 50.8(3) . 3_765
O9 Nb25 K9 109.3(3) . 3_765
O117 Nb25 K9 145.3(3) . 3_765
O82 Nb25 K9 133.9(3) . 3_765
K6 Nb25 K9 80.28(11) . 3_765
O167 Nb26 O153 103.3(5) . .
O167 Nb26 O143 105.3(5) . .
O153 Nb26 O143 88.3(4) . .
O167 Nb26 O21 102.5(5) . .
O153 Nb26 O21 154.1(4) . .
O143 Nb26 O21 86.3(4) . .
O167 Nb26 O101 103.3(5) . .
O153 Nb26 O101 88.1(4) . .
O143 Nb26 O101 151.2(4) . .
O21 Nb26 O101 84.6(4) . .
O167 Nb26 O81 177.6(5) . .
O153 Nb26 O81 77.0(4) . .
O143 Nb26 O81 77.1(4) . .
O21 Nb26 O81 77.2(4) . .
O101 Nb26 O81 74.3(4) . .
O167 Nb26 Nb5 134.4(4) . .
O153 Nb26 Nb5 79.3(3) . .
O143 Nb26 Nb5 120.3(3) . .
O21 Nb26 Nb5 81.6(3) . .
O101 Nb26 Nb5 31.2(3) . .
O81 Nb26 Nb5 43.2(2) . .
O167 Nb26 Nb31 133.2(4) . .
O153 Nb26 Nb31 123.5(3) . .
O143 Nb26 Nb31 78.2(3) . .
O21 Nb26 Nb31 30.7(3) . .
O101 Nb26 Nb31 80.1(3) . .
O81 Nb26 Nb31 46.6(2) . .
Nb5 Nb26 Nb31 62.62(5) . .
O167 Nb26 Nb36 135.4(4) . .
O153 Nb26 Nb36 32.2(3) . .
O143 Nb26 Nb36 79.9(3) . .
O21 Nb26 Nb36 122.0(3) . .
O101 Nb26 Nb36 82.0(3) . .
O81 Nb26 Nb36 44.9(2) . .
Nb5 Nb26 Nb36 59.43(5) . .
Nb31 Nb26 Nb36 91.35(6) . .
O73 Nb27 O94 102.2(5) . .
O73 Nb27 O170 105.1(5) . .
O94 Nb27 O170 94.6(4) . .
O73 Nb27 O56 98.6(4) . .
O94 Nb27 O56 156.9(4) . .
O170 Nb27 O56 89.8(4) . .
O73 Nb27 O64 96.6(4) . .
O94 Nb27 O64 89.6(4) . .
O170 Nb27 O64 156.5(4) . .
O56 Nb27 O64 77.9(4) . .
O73 Nb27 O76 172.3(4) . .
O94 Nb27 O76 82.0(4) . .
O170 Nb27 O76 80.9(4) . .
O56 Nb27 O76 76.2(4) . .
O64 Nb27 O76 76.9(4) . .
O73 Nb27 Nb52 139.1(3) . .
O94 Nb27 Nb52 85.4(3) . .
O170 Nb27 Nb52 34.0(3) . .
O56 Nb27 Nb52 85.6(3) . .
O64 Nb27 Nb52 123.9(3) . .
O76 Nb27 Nb52 47.1(3) . .
O73 Nb27 Nb49 136.4(3) . .
O94 Nb27 Nb49 34.3(3) . .
O170 Nb27 Nb49 85.0(3) . .
O56 Nb27 Nb49 124.1(3) . .
O64 Nb27 Nb49 85.5(3) . .
O76 Nb27 Nb49 48.0(3) . .
Nb52 Nb27 Nb49 60.91(6) . .
O73 Nb27 Nb7 88.6(3) . .
O94 Nb27 Nb7 127.7(3) . .
O170 Nb27 Nb7 132.0(3) . .
O56 Nb27 Nb7 42.3(3) . .
O64 Nb27 Nb7 38.2(3) . .
O76 Nb27 Nb7 83.7(3) . .
Nb52 Nb27 Nb7 118.45(7) . .
Nb49 Nb27 Nb7 116.05(7) . .
O137 Nb28 O143 103.2(5) . .
O137 Nb28 O85 102.6(5) . .
O143 Nb28 O85 88.3(4) . .
O137 Nb28 O43 101.3(5) . .
O143 Nb28 O43 88.2(4) . .
O85 Nb28 O43 156.0(4) . .
O137 Nb28 O131 103.6(5) . .
O143 Nb28 O131 153.1(4) . .
O85 Nb28 O131 87.4(4) . .
O43 Nb28 O131 85.1(4) . .
O137 Nb28 O81 178.9(5) . .
O143 Nb28 O81 77.9(4) . .
O85 Nb28 O81 77.0(4) . .
O43 Nb28 O81 79.0(4) . .
O131 Nb28 O81 75.3(4) . .
O137 Nb28 Nb2 136.1(4) . .
O143 Nb28 Nb2 120.7(3) . .
O85 Nb28 Nb2 79.0(3) . .
O43 Nb28 Nb2 82.5(3) . .
O131 Nb28 Nb2 32.6(3) . .
O81 Nb28 Nb2 42.8(2) . .
O137 Nb28 Nb31 133.9(4) . .
O143 Nb28 Nb31 78.5(3) . .
O85 Nb28 Nb31 123.5(3) . .
O43 Nb28 Nb31 32.8(3) . .
O131 Nb28 Nb31 81.9(3) . .
O81 Nb28 Nb31 46.5(2) . .
Nb2 Nb28 Nb31 62.86(5) . .
O137 Nb28 Nb36 134.9(4) . .
O143 Nb28 Nb36 80.3(3) . .
O85 Nb28 Nb36 32.3(3) . .
O43 Nb28 Nb36 123.8(3) . .
O131 Nb28 Nb36 81.9(3) . .
O81 Nb28 Nb36 44.8(2) . .
Nb2 Nb28 Nb36 58.82(5) . .
Nb31 Nb28 Nb36 91.17(6) . .
O65 Nb29 O98 104.5(4) . .
O65 Nb29 O51 104.6(4) . .
O98 Nb29 O51 93.6(4) . .
O65 Nb29 O23 97.7(4) . .
O98 Nb29 O23 156.1(4) . .
O51 Nb29 O23 89.1(4) . .
O65 Nb29 O150 98.1(4) . .
O98 Nb29 O150 90.9(4) . .
O51 Nb29 O150 154.9(4) . .
O23 Nb29 O150 77.3(4) . .
O65 Nb29 O138 171.3(4) . .
O98 Nb29 O138 83.2(4) . .
O51 Nb29 O138 78.5(4) . .
O23 Nb29 O138 74.1(4) . .
O150 Nb29 O138 77.6(4) . .
O65 Nb29 Nb39 137.6(3) . .
O98 Nb29 Nb39 85.5(3) . .
O51 Nb29 Nb39 33.0(3) . .
O23 Nb29 Nb39 83.9(3) . .
O150 Nb29 Nb39 123.3(3) . .
O138 Nb29 Nb39 45.8(3) . .
O65 Nb29 Nb37 139.4(3) . .
O98 Nb29 Nb37 34.9(3) . .
O51 Nb29 Nb37 84.1(3) . .
O23 Nb29 Nb37 122.4(3) . .
O150 Nb29 Nb37 85.6(2) . .
O138 Nb29 Nb37 48.4(3) . .
Nb39 Nb29 Nb37 60.94(5) . .
O65 Nb29 Nb8 87.8(3) . .
O98 Nb29 Nb8 128.3(3) . .
O51 Nb29 Nb8 132.2(3) . .
O23 Nb29 Nb8 43.2(3) . .
O150 Nb29 Nb8 37.4(2) . .
O138 Nb29 Nb8 84.2(3) . .
Nb39 Nb29 Nb8 118.36(7) . .
Nb37 Nb29 Nb8 115.85(6) . .
O72 Nb30 O129 99.6(5) . .
O72 Nb30 O66 100.6(5) . .
O129 Nb30 O66 90.5(4) . .
O72 Nb30 O142 100.1(5) . .
O129 Nb30 O142 89.9(4) . .
O66 Nb30 O142 159.0(4) . .
O72 Nb30 O90 95.6(5) . .
O129 Nb30 O90 164.8(4) . .
O66 Nb30 O90 87.1(4) . .
O142 Nb30 O90 87.0(4) . .
O72 Nb30 O34 174.4(5) . .
O129 Nb30 O34 86.0(4) . .
O66 Nb30 O34 79.4(4) . .
O142 Nb30 O34 79.7(4) . .
O90 Nb30 O34 78.8(4) . .
O72 Nb30 K12 49.0(4) . .
O129 Nb30 K12 82.4(3) . .
O66 Nb30 K12 55.2(3) . .
O142 Nb30 K12 145.5(3) . .
O90 Nb30 K12 108.3(3) . .
O34 Nb30 K12 132.7(3) . .
O72 Nb30 K6 125.3(4) . .
O129 Nb30 K6 46.5(3) . .
O66 Nb30 K6 51.4(3) . .
O142 Nb30 K6 117.3(3) . .
O90 Nb30 K6 123.1(3) . .
O34 Nb30 K6 59.0(3) . .
K12 Nb30 K6 80.69(14) . .
O33 Nb31 O21 104.9(5) . .
O33 Nb31 O43 102.0(5) . .
O21 Nb31 O43 92.4(4) . .
O33 Nb31 O102 102.0(4) . .
O21 Nb31 O102 91.1(4) . .
O43 Nb31 O102 154.0(4) . .
O33 Nb31 O133 102.2(4) . .
O21 Nb31 O133 151.5(4) . .
O43 Nb31 O133 90.3(4) . .
O102 Nb31 O133 74.8(4) . .
O33 Nb31 O81 175.3(4) . .
O21 Nb31 O81 79.1(4) . .
O43 Nb31 O81 80.2(4) . .
O102 Nb31 O81 75.2(3) . .
O133 Nb31 O81 73.5(4) . .
O33 Nb31 Nb3 91.6(3) . .
O21 Nb31 Nb3 130.6(3) . .
O43 Nb31 Nb3 129.8(3) . .
O102 Nb31 Nb3 39.5(2) . .
O133 Nb31 Nb3 39.5(3) . .
O81 Nb31 Nb3 83.9(2) . .
O33 Nb31 Nb26 136.5(4) . .
O21 Nb31 Nb26 31.6(3) . .
O43 Nb31 Nb26 84.1(3) . .
O102 Nb31 Nb26 85.5(3) . .
O133 Nb31 Nb26 120.9(3) . .
O81 Nb31 Nb26 47.6(2) . .
Nb3 Nb31 Nb26 117.57(7) . .
O33 Nb31 Nb28 134.9(3) . .
O21 Nb31 Nb28 82.3(3) . .
O43 Nb31 Nb28 33.0(3) . .
O102 Nb31 Nb28 122.6(3) . .
O133 Nb31 Nb28 84.8(3) . .
O81 Nb31 Nb28 47.5(2) . .
Nb3 Nb31 Nb28 117.70(7) . .
Nb26 Nb31 Nb28 60.48(5) . .
O33 Nb31 K3 27.6(3) . .
O21 Nb31 K3 130.5(3) . .
O43 Nb31 K3 106.8(3) . .
O102 Nb31 K3 90.1(3) . .
O133 Nb31 K3 75.1(3) . .
O81 Nb31 K3 147.8(2) . .
Nb3 Nb31 K3 67.37(9) . .
Nb26 Nb31 K3 161.19(6) . .
Nb28 Nb31 K3 135.45(7) . .
O175 Nb32 O99 104.7(5) . .
O175 Nb32 O124 103.3(5) . .
O99 Nb32 O124 89.7(4) . .
O175 Nb32 O3 102.5(5) . .
O99 Nb32 O3 86.7(4) . .
O124 Nb32 O3 154.1(4) . .
O175 Nb32 O161 100.7(5) . .
O99 Nb32 O161 154.1(4) . .
O124 Nb32 O161 89.2(4) . .
O3 Nb32 O161 83.1(4) . .
O175 Nb32 O80 175.7(5) . .
O99 Nb32 O80 78.2(4) . .
O124 Nb32 O80 79.7(4) . .
O3 Nb32 O80 74.4(4) . .
O161 Nb32 O80 76.1(4) . .
O175 Nb32 Nb6 133.2(4) . .
O99 Nb32 Nb6 78.9(3) . .
O124 Nb32 Nb6 123.5(3) . .
O3 Nb32 Nb6 30.7(3) . .
O161 Nb32 Nb6 80.2(3) . .
O80 Nb32 Nb6 43.8(2) . .
O175 Nb32 Nb9 133.1(4) . .
O99 Nb32 Nb9 122.2(3) . .
O124 Nb32 Nb9 80.4(3) . .
O3 Nb32 Nb9 79.9(3) . .
O161 Nb32 Nb9 32.4(3) . .
O80 Nb32 Nb9 44.0(2) . .
Nb6 Nb32 Nb9 61.60(5) . .
O175 Nb32 Nb42 136.1(4) . .
O99 Nb32 Nb42 82.0(3) . .
O124 Nb32 Nb42 32.8(3) . .
O3 Nb32 Nb42 121.3(3) . .
O161 Nb32 Nb42 83.1(3) . .
O80 Nb32 Nb42 46.9(2) . .
Nb6 Nb32 Nb42 90.69(6) . .
Nb9 Nb32 Nb42 59.71(5) . .
O157 Nb33 O99 102.4(5) . .
O157 Nb33 O110 104.2(5) . .
O99 Nb33 O110 153.4(4) . .
O157 Nb33 O13 102.6(5) . .
O99 Nb33 O13 89.0(4) . .
O110 Nb33 O13 86.9(4) . .
O157 Nb33 O16 104.4(5) . .
O99 Nb33 O16 87.2(4) . .
O110 Nb33 O16 84.6(4) . .
O13 Nb33 O16 152.9(4) . .
O157 Nb33 O80 178.6(4) . .
O99 Nb33 O80 76.8(4) . .
O110 Nb33 O80 76.6(4) . .
O13 Nb33 O80 78.6(4) . .
O16 Nb33 O80 74.5(4) . .
O157 Nb33 Nb6 135.2(4) . .
O99 Nb33 Nb6 78.0(3) . .
O110 Nb33 Nb6 82.0(3) . .
O13 Nb33 Nb6 122.1(3) . .
O16 Nb33 Nb6 31.2(3) . .
O80 Nb33 Nb6 43.5(2) . .
O157 Nb33 Nb12 135.1(4) . .
O99 Nb33 Nb12 122.4(3) . .
O110 Nb33 Nb12 31.1(3) . .
O13 Nb33 Nb12 78.6(3) . .
O16 Nb33 Nb12 80.9(3) . .
O80 Nb33 Nb12 45.7(2) . .
Nb6 Nb33 Nb12 63.39(5) . .
O120 Nb34 O48 103.2(5) . .
O120 Nb34 O108 106.6(5) . .
O48 Nb34 O108 88.0(4) . .
O120 Nb34 O112 100.8(5) . .
O48 Nb34 O112 87.9(4) . .
O108 Nb34 O112 152.5(4) . .
O120 Nb34 O92 104.0(5) . .
O48 Nb34 O92 152.6(4) . .
O108 Nb34 O92 86.8(4) . .
O112 Nb34 O92 84.5(4) . .
O120 Nb34 O138 177.8(5) . .
O48 Nb34 O138 78.7(4) . .
O108 Nb34 O138 74.3(4) . .
O112 Nb34 O138 78.2(4) . .
O92 Nb34 O138 74.0(4) . .
O120 Nb34 Nb14 135.3(4) . .
O48 Nb34 Nb14 121.5(3) . .
O108 Nb34 Nb14 77.5(3) . .
O112 Nb34 Nb14 81.6(3) . .
O92 Nb34 Nb14 31.3(3) . .
O138 Nb34 Nb14 42.8(2) . .
O120 Nb34 Nb10 132.2(4) . .
O48 Nb34 Nb10 78.8(3) . .
O108 Nb34 Nb10 121.2(3) . .
O112 Nb34 Nb10 31.6(3) . .
O92 Nb34 Nb10 81.0(3) . .
O138 Nb34 Nb10 46.9(2) . .
Nb14 Nb34 Nb10 62.95(5) . .
O70 Nb35 O147 103.9(5) . .
O70 Nb35 O74 105.8(5) . .
O147 Nb35 O74 88.6(4) . .
O70 Nb35 O54 101.7(5) . .
O147 Nb35 O54 154.0(4) . .
O74 Nb35 O54 88.4(4) . .
O70 Nb35 O149 101.2(4) . .
O147 Nb35 O149 83.4(4) . .
O74 Nb35 O149 153.0(4) . .
O54 Nb35 O149 87.8(4) . .
O70 Nb35 O17 176.7(4) . .
O147 Nb35 O17 76.1(4) . .
O74 Nb35 O17 77.5(4) . .
O54 Nb35 O17 78.1(4) . .
O149 Nb35 O17 75.5(4) . .
O70 Nb35 Nb19 133.2(3) . .
O147 Nb35 Nb19 80.7(3) . .
O74 Nb35 Nb19 121.0(3) . .
O54 Nb35 Nb19 78.8(3) . .
O149 Nb35 Nb19 32.2(3) . .
O17 Nb35 Nb19 43.5(2) . .
O70 Nb35 Nb24 134.9(3) . .
O147 Nb35 Nb24 31.1(3) . .
O74 Nb35 Nb24 79.0(3) . .
O54 Nb35 Nb24 123.4(3) . .
O149 Nb35 Nb24 81.0(3) . .
O17 Nb35 Nb24 45.3(2) . .
Nb19 Nb35 Nb24 62.73(5) . .
O18 Nb36 O85 103.8(5) . .
O18 Nb36 O28 101.6(5) . .
O85 Nb36 O28 88.3(4) . .
O18 Nb36 O153 105.8(5) . .
O85 Nb36 O153 88.8(4) . .
O28 Nb36 O153 152.3(4) . .
O18 Nb36 O135 102.7(5) . .
O85 Nb36 O135 153.4(4) . .
O28 Nb36 O135 83.8(4) . .
O153 Nb36 O135 86.6(4) . .
O18 Nb36 O81 174.8(5) . .
O85 Nb36 O81 79.2(4) . .
O28 Nb36 O81 74.2(4) . .
O153 Nb36 O81 78.2(4) . .
O135 Nb36 O81 74.2(4) . .
O18 Nb36 Nb2 132.7(4) . .
O85 Nb36 Nb2 79.6(3) . .
O28 Nb36 Nb2 31.2(3) . .
O153 Nb36 Nb2 121.5(3) . .
O135 Nb36 Nb2 80.6(3) . .
O81 Nb36 Nb2 43.3(2) . .
O18 Nb36 Nb5 133.7(4) . .
O85 Nb36 Nb5 122.4(3) . .
O28 Nb36 Nb5 79.7(3) . .
O153 Nb36 Nb5 78.7(3) . .
O135 Nb36 Nb5 31.1(3) . .
O81 Nb36 Nb5 43.3(2) . .
Nb2 Nb36 Nb5 61.74(5) . .
O18 Nb36 Nb26 136.9(4) . .
O85 Nb36 Nb26 81.6(3) . .
O28 Nb36 Nb26 121.5(3) . .
O153 Nb36 Nb26 31.0(3) . .
O135 Nb36 Nb26 81.0(3) . .
O81 Nb36 Nb26 47.3(2) . .
Nb2 Nb36 Nb26 90.48(6) . .
Nb5 Nb36 Nb26 59.54(5) . .
O18 Nb36 Nb28 135.8(4) . .
O85 Nb36 Nb28 32.0(3) . .
O28 Nb36 Nb28 82.1(3) . .
O153 Nb36 Nb28 81.0(3) . .
O135 Nb36 Nb28 121.4(3) . .
O81 Nb36 Nb28 47.2(2) . .
Nb2 Nb36 Nb28 59.65(5) . .
Nb5 Nb36 Nb28 90.39(6) . .
Nb26 Nb36 Nb28 60.08(6) . .
O106 Nb37 O5 103.6(5) . .
O106 Nb37 O48 105.0(5) . .
O5 Nb37 O48 89.4(4) . .
O106 Nb37 O83 102.9(5) . .
O5 Nb37 O83 153.1(4) . .
O48 Nb37 O83 88.2(4) . .
O106 Nb37 O98 102.0(5) . .
O5 Nb37 O98 86.2(4) . .
O48 Nb37 O98 152.9(4) . .
O83 Nb37 O98 83.9(4) . .
O106 Nb37 O138 176.9(5) . .
O5 Nb37 O138 75.7(4) . .
O48 Nb37 O138 78.1(4) . .
O83 Nb37 O138 77.6(4) . .
O98 Nb37 O138 74.9(4) . .
O106 Nb37 Nb29 134.0(4) . .
O5 Nb37 Nb29 77.7(3) . .
O48 Nb37 Nb29 121.1(3) . .
O83 Nb37 Nb29 80.7(3) . .
O98 Nb37 Nb29 32.0(3) . .
O138 Nb37 Nb29 42.9(2) . .
O106 Nb37 Nb10 133.8(4) . .
O5 Nb37 Nb10 122.6(3) . .
O48 Nb37 Nb10 78.4(3) . .
O83 Nb37 Nb10 31.0(3) . .
O98 Nb37 Nb10 81.5(3) . .
O138 Nb37 Nb10 47.0(2) . .
Nb29 Nb37 Nb10 62.93(5) . .
O106 Nb37 Nb39 134.6(4) . .
O5 Nb37 Nb39 31.0(3) . .
O48 Nb37 Nb39 80.6(3) . .
O83 Nb37 Nb39 122.4(3) . .
O98 Nb37 Nb39 82.0(3) . .
O138 Nb37 Nb39 44.8(2) . .
Nb29 Nb37 Nb39 59.36(5) . .
Nb10 Nb37 Nb39 91.59(6) . .
O67 Nb38 O11 102.6(5) . .
O67 Nb38 O113 101.7(5) . .
O11 Nb38 O113 95.3(4) . .
O67 Nb38 O64 102.2(4) . .
O11 Nb38 O64 90.5(4) . .
O113 Nb38 O64 153.5(4) . .
O67 Nb38 O49 102.1(4) . .
O11 Nb38 O49 153.5(4) . .
O113 Nb38 O49 88.9(4) . .
O64 Nb38 O49 75.0(4) . .
O67 Nb38 O76 176.2(4) . .
O11 Nb38 O76 80.7(4) . .
O113 Nb38 O76 79.6(4) . .
O64 Nb38 O76 75.9(4) . .
O49 Nb38 O76 74.3(4) . .
O67 Nb38 Nb7 92.2(4) . .
O11 Nb38 Nb7 130.1(3) . .
O113 Nb38 Nb7 128.2(3) . .
O64 Nb38 Nb7 39.6(3) . .
O49 Nb38 Nb7 39.3(3) . .
O76 Nb38 Nb7 84.3(3) . .
O67 Nb38 Nb49 135.8(4) . .
O11 Nb38 Nb49 33.3(3) . .
O113 Nb38 Nb49 85.2(3) . .
O64 Nb38 Nb49 85.7(3) . .
O49 Nb38 Nb49 121.8(3) . .
O76 Nb38 Nb49 47.7(3) . .
Nb7 Nb38 Nb49 117.74(7) . .
O67 Nb38 Nb50 134.7(4) . .
O11 Nb38 Nb50 84.4(3) . .
O113 Nb38 Nb50 33.1(3) . .
O64 Nb38 Nb50 122.7(3) . .
O49 Nb38 Nb50 85.0(3) . .
O76 Nb38 Nb50 46.9(3) . .
Nb7 Nb38 Nb50 117.47(7) . .
Nb49 Nb38 Nb50 60.66(6) . .
O29 Nb39 O108 104.8(5) . .
O29 Nb39 O5 104.2(5) . .
O108 Nb39 O5 90.2(4) . .
O29 Nb39 O51 101.9(5) . .
O108 Nb39 O51 153.0(4) . .
O5 Nb39 O51 86.5(4) . .
O29 Nb39 O107 101.6(5) . .
O108 Nb39 O107 87.4(4) . .
O5 Nb39 O107 153.9(4) . .
O51 Nb39 O107 84.0(4) . .
O29 Nb39 O138 175.3(5) . .
O108 Nb39 O138 78.4(4) . .
O5 Nb39 O138 79.1(4) . .
O51 Nb39 O138 74.7(4) . .
O107 Nb39 O138 75.0(4) . .
O29 Nb39 Nb14 134.0(4) . .
O108 Nb39 Nb14 78.4(3) . .
O5 Nb39 Nb14 121.9(3) . .
O51 Nb39 Nb14 80.7(3) . .
O107 Nb39 Nb14 32.4(3) . .
O138 Nb39 Nb14 42.8(3) . .
O29 Nb39 Nb29 133.7(4) . .
O108 Nb39 Nb29 121.5(3) . .
O5 Nb39 Nb29 78.4(3) . .
O51 Nb39 Nb29 31.8(3) . .
O107 Nb39 Nb29 80.7(3) . .
O138 Nb39 Nb29 43.1(3) . .
Nb14 Nb39 Nb29 61.62(5) . .
O29 Nb39 Nb37 135.8(4) . .
O108 Nb39 Nb37 81.1(3) . .
O5 Nb39 Nb37 31.7(3) . .
O51 Nb39 Nb37 82.1(3) . .
O107 Nb39 Nb37 122.6(3) . .
O138 Nb39 Nb37 47.6(3) . .
Nb14 Nb39 Nb37 90.25(6) . .
Nb29 Nb39 Nb37 59.70(5) . .
O35 Nb40 O95 102.2(5) . .
O35 Nb40 O38 103.5(5) . .
O95 Nb40 O38 94.8(5) . .
O35 Nb40 O12 102.2(4) . .
O95 Nb40 O12 152.8(4) . .
O38 Nb40 O12 90.9(4) . .
O35 Nb40 O91 103.3(4) . .
O95 Nb40 O91 88.5(4) . .
O38 Nb40 O91 151.6(4) . .
O12 Nb40 O91 74.4(4) . .
O35 Nb40 O25 177.3(4) . .
O95 Nb40 O25 78.8(4) . .
O38 Nb40 O25 78.8(4) . .
O12 Nb40 O25 76.3(4) . .
O91 Nb40 O25 74.2(4) . .
O35 Nb40 Nb15 92.7(4) . .
O95 Nb40 Nb15 127.9(3) . .
O38 Nb40 Nb15 129.8(3) . .
O12 Nb40 Nb15 39.0(3) . .
O91 Nb40 Nb15 39.4(3) . .
O25 Nb40 Nb15 84.7(2) . .
O35 Nb40 Nb54 134.4(4) . .
O95 Nb40 Nb54 32.4(3) . .
O38 Nb40 Nb54 83.5(3) . .
O12 Nb40 Nb54 122.9(3) . .
O91 Nb40 Nb54 84.4(3) . .
O25 Nb40 Nb54 46.8(2) . .
Nb15 Nb40 Nb54 117.32(7) . .
O35 Nb40 Nb44 135.4(4) . .
O95 Nb40 Nb44 84.2(3) . .
O38 Nb40 Nb44 32.1(3) . .
O12 Nb40 Nb44 86.7(3) . .
O91 Nb40 Nb44 121.1(3) . .
O25 Nb40 Nb44 47.0(2) . .
Nb15 Nb40 Nb44 118.07(7) . .
Nb54 Nb40 Nb44 60.28(6) . .
O35 Nb40 K4 27.3(4) . .
O95 Nb40 K4 106.2(3) . .
O38 Nb40 K4 128.8(3) . .
O12 Nb40 K4 90.4(3) . .
O91 Nb40 K4 76.4(3) . .
O25 Nb40 K4 150.1(3) . .
Nb15 Nb40 K4 68.81(7) . .
Nb54 Nb40 K4 135.25(9) . .
Nb44 Nb40 K4 160.45(9) . .
O90 Nb41 O156 106.4(5) . .
O90 Nb41 O78 105.7(5) . .
O156 Nb41 O78 94.0(5) . .
O90 Nb41 O47 95.3(4) . .
O156 Nb41 O47 156.6(4) . .
O78 Nb41 O47 88.2(4) . .
O90 Nb41 O91 96.8(4) . .
O156 Nb41 O91 90.3(4) . .
O78 Nb41 O91 154.9(4) . .
O47 Nb41 O91 78.4(4) . .
O90 Nb41 O25 170.7(4) . .
O156 Nb41 O25 81.0(4) . .
O78 Nb41 O25 79.0(4) . .
O47 Nb41 O25 76.6(4) . .
O91 Nb41 O25 77.2(4) . .
O90 Nb41 Nb53 138.4(3) . .
O156 Nb41 Nb53 84.8(3) . .
O78 Nb41 Nb53 32.8(3) . .
O47 Nb41 Nb53 84.5(3) . .
O91 Nb41 Nb53 123.6(3) . .
O25 Nb41 Nb53 46.5(3) . .
O90 Nb41 Nb54 140.2(3) . .
O156 Nb41 Nb54 33.8(3) . .
O78 Nb41 Nb54 84.6(4) . .
O47 Nb41 Nb54 123.8(3) . .
O91 Nb41 Nb54 85.4(3) . .
O25 Nb41 Nb54 47.3(2) . .
Nb53 Nb41 Nb54 61.04(6) . .
O90 Nb41 Nb15 86.1(3) . .
O156 Nb41 Nb15 128.0(3) . .
O78 Nb41 Nb15 131.7(3) . .
O47 Nb41 Nb15 43.7(3) . .
O91 Nb41 Nb15 37.6(3) . .
O25 Nb41 Nb15 84.8(3) . .
Nb53 Nb41 Nb15 118.72(7) . .
Nb54 Nb41 Nb15 115.91(7) . .
O160 Nb42 O55 102.2(5) . .
O160 Nb42 O13 103.6(5) . .
O55 Nb42 O13 86.9(4) . .
O160 Nb42 O124 103.1(5) . .
O55 Nb42 O124 154.7(4) . .
O13 Nb42 O124 88.7(4) . .
O160 Nb42 O79 103.5(5) . .
O55 Nb42 O79 83.9(4) . .
O13 Nb42 O79 152.7(4) . .
O124 Nb42 O79 88.7(4) . .
O160 Nb42 O80 177.8(4) . .
O55 Nb42 O80 77.2(4) . .
O13 Nb42 O80 78.6(4) . .
O124 Nb42 O80 77.5(4) . .
O79 Nb42 O80 74.3(4) . .
O160 Nb42 Nb9 134.1(4) . .
O55 Nb42 Nb9 82.0(3) . .
O13 Nb42 Nb9 122.3(3) . .
O124 Nb42 Nb9 79.3(3) . .
O79 Nb42 Nb9 30.9(3) . .
O80 Nb42 Nb9 43.7(2) . .
O160 Nb42 Nb12 133.5(4) . .
O55 Nb42 Nb12 31.4(3) . .
O13 Nb42 Nb12 79.3(3) . .
O124 Nb42 Nb12 123.4(3) . .
O79 Nb42 Nb12 79.6(3) . .
O80 Nb42 Nb12 46.0(2) . .
Nb9 Nb42 Nb12 62.75(5) . .
O160 Nb42 Nb32 134.9(4) . .
O55 Nb42 Nb32 122.9(3) . .
O13 Nb42 Nb32 81.7(3) . .
O124 Nb42 Nb32 31.8(3) . .
O79 Nb42 Nb32 81.9(3) . .
O80 Nb42 Nb32 45.7(2) . .
Nb9 Nb42 Nb32 59.30(5) . .
Nb12 Nb42 Nb32 91.58(6) . .
O159 Nb43 O74 103.9(5) . .
O159 Nb43 O118 102.3(5) . .
O74 Nb43 O118 88.5(4) . .
O159 Nb43 O14 102.1(5) . .
O74 Nb43 O14 88.8(4) . .
O118 Nb43 O14 155.4(4) . .
O159 Nb43 O50 103.4(4) . .
O74 Nb43 O50 152.6(4) . .
O118 Nb43 O50 87.6(4) . .
O14 Nb43 O50 83.6(4) . .
O159 Nb43 O17 177.2(4) . .
O74 Nb43 O17 78.8(4) . .
O118 Nb43 O17 78.3(4) . .
O14 Nb43 O17 77.1(4) . .
O50 Nb43 O17 73.8(4) . .
O159 Nb43 Nb16 134.4(3) . .
O74 Nb43 Nb16 121.7(3) . .
O118 Nb43 Nb16 79.1(3) . .
O14 Nb43 Nb16 81.5(3) . .
O50 Nb43 Nb16 31.2(3) . .
O17 Nb43 Nb16 42.9(2) . .
O159 Nb43 Nb24 133.8(4) . .
O74 Nb43 Nb24 79.8(3) . .
O118 Nb43 Nb24 124.0(3) . .
O14 Nb43 Nb24 31.7(3) . .
O50 Nb43 Nb24 80.0(3) . .
O17 Nb43 Nb24 45.7(2) . .
Nb16 Nb43 Nb24 62.60(5) . .
O159 Nb43 Nb47 134.5(4) . .
O74 Nb43 Nb47 80.5(3) . .
O118 Nb43 Nb47 32.3(3) . .
O14 Nb43 Nb47 123.3(3) . .
O50 Nb43 Nb47 81.9(3) . .
O17 Nb43 Nb47 46.2(2) . .
Nb16 Nb43 Nb47 59.41(5) . .
Nb24 Nb43 Nb47 91.70(6) . .
O155 Nb44 O15 104.7(5) . .
O155 Nb44 O171 103.9(5) . .
O15 Nb44 O171 90.0(4) . .
O155 Nb44 O38 101.9(5) . .
O15 Nb44 O38 153.2(4) . .
O171 Nb44 O38 87.0(4) . .
O155 Nb44 O130 103.8(5) . .
O15 Nb44 O130 87.8(4) . .
O171 Nb44 O130 151.9(4) . .
O38 Nb44 O130 82.6(4) . .
O155 Nb44 O25 177.1(5) . .
O15 Nb44 O25 76.7(4) . .
O171 Nb44 O25 78.5(4) . .
O38 Nb44 O25 76.6(4) . .
O130 Nb44 O25 73.7(4) . .
O155 Nb44 Nb22 134.1(4) . .
O15 Nb44 Nb22 78.8(3) . .
O171 Nb44 Nb22 122.0(3) . .
O38 Nb44 Nb22 80.3(3) . .
O130 Nb44 Nb22 30.4(3) . .
O25 Nb44 Nb22 43.4(2) . .
O155 Nb44 Nb40 132.5(4) . .
O15 Nb44 Nb40 122.8(3) . .
O171 Nb44 Nb40 78.5(3) . .
O38 Nb44 Nb40 30.7(3) . .
O130 Nb44 Nb40 79.2(3) . .
O25 Nb44 Nb40 46.1(2) . .
Nb22 Nb44 Nb40 62.38(5) . .
O155 Nb44 Nb54 136.0(4) . .
O15 Nb44 Nb54 81.3(3) . .
O171 Nb44 Nb54 32.1(3) . .
O38 Nb44 Nb54 82.0(3) . .
O130 Nb44 Nb54 120.1(3) . .
O25 Nb44 Nb54 46.5(2) . .
Nb22 Nb44 Nb54 89.89(6) . .
Nb40 Nb44 Nb54 59.78(6) . .
O24 Nb45 O105 100.6(5) . .
O24 Nb45 O166 101.6(5) . 2_645
O105 Nb45 O166 99.4(5) . 2_645
O24 Nb45 O86 99.0(4) . .
O105 Nb45 O86 88.9(4) . .
O166 Nb45 O86 155.9(4) 2_645 .
O24 Nb45 O168 99.2(5) . .
O105 Nb45 O168 155.7(4) . .
O166 Nb45 O168 90.2(4) 2_645 .
O86 Nb45 O168 74.2(4) . .
O24 Nb45 O88 169.9(5) . .
O105 Nb45 O88 85.4(4) . .
O166 Nb45 O88 85.3(4) 2_645 .
O86 Nb45 O88 72.8(4) . .
O168 Nb45 O88 73.1(4) . .
O24 Nb45 Nb57 88.3(4) . .
O105 Nb45 Nb57 127.8(3) . .
O166 Nb45 Nb57 129.2(3) 2_645 .
O86 Nb45 Nb57 39.0(3) . .
O168 Nb45 Nb57 39.1(3) . .
O88 Nb45 Nb57 81.6(3) . .
O24 Nb45 Nb58 136.7(4) . .
O105 Nb45 Nb58 76.2(3) . .
O166 Nb45 Nb58 121.7(3) 2_645 .
O86 Nb45 Nb58 38.5(3) . .
O168 Nb45 Nb58 79.7(3) . .
O88 Nb45 Nb58 36.7(3) . .
Nb57 Nb45 Nb58 63.52(6) . .
O24 Nb45 Nb56 136.3(4) . .
O105 Nb45 Nb56 122.9(3) . .
O166 Nb45 Nb56 76.6(3) 2_645 .
O86 Nb45 Nb56 79.9(3) . .
O168 Nb45 Nb56 38.0(3) . .
O88 Nb45 Nb56 37.7(3) . .
Nb57 Nb45 Nb56 63.35(6) . .
Nb58 Nb45 Nb56 60.58(6) . .
O24 Nb45 K8 100.7(4) . .
O105 Nb45 K8 48.2(3) . .
O166 Nb45 K8 51.9(3) 2_645 .
O86 Nb45 K8 135.3(3) . .
O168 Nb45 K8 139.9(3) . .
O88 Nb45 K8 89.4(3) . .
Nb57 Nb45 K8 170.59(15) . .
Nb58 Nb45 K8 107.48(13) . .
Nb56 Nb45 K8 110.54(13) . .
O24 Nb45 K12 44.0(4) . .
O105 Nb45 K12 59.2(3) . .
O166 Nb45 K12 119.9(3) 2_645 .
O86 Nb45 K12 83.9(3) . .
O168 Nb45 K12 133.5(3) . .
O88 Nb45 K12 138.0(3) . .
Nb57 Nb45 K12 101.81(12) . .
Nb58 Nb45 K12 107.35(13) . .
Nb56 Nb45 K12 163.50(13) . .
K8 Nb45 K12 83.16(14) . .
O24 Nb45 K4 24.8(4) . .
O105 Nb45 K4 123.8(3) . .
O166 Nb45 K4 103.5(3) 2_645 .
O86 Nb45 K4 90.2(3) . .
O168 Nb45 K4 74.5(3) . .
O88 Nb45 K4 146.5(3) . .
Nb57 Nb45 K4 67.73(8) . .
Nb58 Nb45 K4 127.55(9) . .
Nb56 Nb45 K4 112.11(9) . .
K8 Nb45 K4 121.67(15) . .
K12 Nb45 K4 64.89(12) . .
O142 Nb46 O179 103.3(5) . .
O142 Nb46 O146 103.9(5) . .
O179 Nb46 O146 92.9(5) . .
O142 Nb46 O158 98.7(4) . .
O179 Nb46 O158 156.4(5) . .
O146 Nb46 O158 90.1(5) . .
O142 Nb46 O140 97.0(5) . .
O179 Nb46 O140 92.0(5) . .
O146 Nb46 O140 156.7(5) . .
O158 Nb46 O140 76.7(4) . .
O142 Nb46 O30 172.1(5) . .
O179 Nb46 O30 81.9(5) . .
O146 Nb46 O30 81.5(5) . .
O158 Nb46 O30 75.4(4) . .
O140 Nb46 O30 76.7(4) . .
O142 Nb46 Nb59 138.2(3) . .
O179 Nb46 Nb59 84.5(4) . .
O146 Nb46 Nb59 34.2(4) . .
O158 Nb46 Nb59 84.9(3) . .
O140 Nb46 Nb59 124.0(3) . .
O30 Nb46 Nb59 47.5(3) . .
O142 Nb46 Nb60 137.5(3) . .
O179 Nb46 Nb60 34.2(4) . .
O146 Nb46 Nb60 84.9(4) . .
O158 Nb46 Nb60 123.2(3) . .
O140 Nb46 Nb60 86.4(3) . .
O30 Nb46 Nb60 47.8(3) . .
Nb59 Nb46 Nb60 60.84(7) . .
O142 Nb46 Nb20 88.3(3) . .
O179 Nb46 Nb20 128.8(4) . .
O146 Nb46 Nb20 132.9(4) . .
O158 Nb46 Nb20 42.9(3) . .
O140 Nb46 Nb20 36.8(3) . .
O30 Nb46 Nb20 83.8(3) . .
Nb59 Nb46 Nb20 118.89(8) . .
Nb60 Nb46 Nb20 116.08(8) . .
O132 Nb47 O54 104.5(5) . .
O132 Nb47 O118 103.5(5) . .
O54 Nb47 O118 90.6(4) . .
O132 Nb47 O46 101.6(5) . .
O54 Nb47 O46 86.8(4) . .
O118 Nb47 O46 154.6(4) . .
O132 Nb47 O164 101.5(5) . .
O54 Nb47 O164 153.9(4) . .
O118 Nb47 O164 86.2(4) . .
O46 Nb47 O164 85.2(4) . .
O132 Nb47 O17 175.1(5) . .
O54 Nb47 O17 79.6(4) . .
O118 Nb47 O17 78.9(4) . .
O46 Nb47 O17 75.8(4) . .
O164 Nb47 O17 74.3(4) . .
O132 Nb47 Nb19 133.8(4) . .
O54 Nb47 Nb19 79.3(3) . .
O118 Nb47 Nb19 122.6(3) . .
O46 Nb47 Nb19 32.2(3) . .
O164 Nb47 Nb19 80.8(3) . .
O17 Nb47 Nb19 43.8(2) . .
O132 Nb47 Nb16 132.8(4) . .
O54 Nb47 Nb16 122.7(3) . .
O118 Nb47 Nb16 79.5(3) . .
O46 Nb47 Nb16 80.7(3) . .
O164 Nb47 Nb16 31.3(3) . .
O17 Nb47 Nb16 43.1(2) . .
Nb19 Nb47 Nb16 61.23(5) . .
O132 Nb47 Nb43 135.9(4) . .
O54 Nb47 Nb43 82.4(3) . .
O118 Nb47 Nb43 32.4(3) . .
O46 Nb47 Nb43 122.4(3) . .
O164 Nb47 Nb43 81.0(3) . .
O17 Nb47 Nb43 46.6(2) . .
Nb19 Nb47 Nb43 90.24(6) . .
Nb16 Nb47 Nb43 59.77(5) . .
O117 Nb48 O103 104.4(5) . .
O117 Nb48 O163 103.3(5) . .
O103 Nb48 O163 96.1(5) . .
O117 Nb48 O158 97.6(4) . .
O103 Nb48 O158 88.8(5) . .
O163 Nb48 O158 156.5(5) . .
O117 Nb48 O58 96.3(4) . .
O103 Nb48 O58 155.7(5) . .
O163 Nb48 O58 91.3(5) . .
O158 Nb48 O58 75.8(4) . .
O117 Nb48 O30 170.7(4) . .
O103 Nb48 O30 81.3(4) . .
O163 Nb48 O30 83.1(5) . .
O158 Nb48 O30 74.9(4) . .
O58 Nb48 O30 76.6(4) . .
O117 Nb48 Nb59 138.3(3) . .
O103 Nb48 Nb59 33.8(3) . .
O163 Nb48 Nb59 86.5(4) . .
O158 Nb48 Nb59 84.9(3) . .
O58 Nb48 Nb59 124.3(3) . .
O30 Nb48 Nb59 47.8(3) . .
O117 Nb48 Nb61 138.3(3) . .
O103 Nb48 Nb61 86.0(4) . .
O163 Nb48 Nb61 35.0(4) . .
O158 Nb48 Nb61 123.2(3) . .
O58 Nb48 Nb61 86.9(3) . .
O30 Nb48 Nb61 48.4(3) . .
Nb59 Nb48 Nb61 61.43(7) . .
O117 Nb48 Nb20 87.1(3) . .
O103 Nb48 Nb20 131.6(4) . .
O163 Nb48 Nb20 127.3(4) . .
O158 Nb48 Nb20 42.8(3) . .
O58 Nb48 Nb20 36.0(3) . .
O30 Nb48 Nb20 83.6(3) . .
Nb59 Nb48 Nb20 119.06(8) . .
Nb61 Nb48 Nb20 116.11(8) . .
O121 Nb49 O172 106.2(5) . .
O121 Nb49 O40 100.2(5) . .
O172 Nb49 O40 89.5(5) . .
O121 Nb49 O11 104.5(5) . .
O172 Nb49 O11 87.7(4) . .
O40 Nb49 O11 155.0(4) . .
O121 Nb49 O94 100.2(5) . .
O172 Nb49 O94 153.6(5) . .
O40 Nb49 O94 87.5(4) . .
O11 Nb49 O94 84.1(4) . .
O121 Nb49 O76 176.1(5) . .
O172 Nb49 O76 77.5(4) . .
O40 Nb49 O76 78.2(4) . .
O11 Nb49 O76 76.9(4) . .
O94 Nb49 O76 76.2(4) . .
O121 Nb49 Nb27 132.3(4) . .
O172 Nb49 Nb27 121.5(4) . .
O40 Nb49 Nb27 78.9(3) . .
O11 Nb49 Nb27 81.5(3) . .
O94 Nb49 Nb27 32.4(3) . .
O76 Nb49 Nb27 44.0(2) . .
O121 Nb49 Nb38 136.0(4) . .
O172 Nb49 Nb38 78.8(3) . .
O40 Nb49 Nb38 123.7(3) . .
O11 Nb49 Nb38 31.6(3) . .
O94 Nb49 Nb38 81.2(3) . .
O76 Nb49 Nb38 45.5(2) . .
Nb27 Nb49 Nb38 62.75(5) . .
O121 Nb49 Nb52 132.4(4) . .
O172 Nb49 Nb52 80.9(3) . .
O40 Nb49 Nb52 32.2(3) . .
O11 Nb49 Nb52 123.0(3) . .
O94 Nb49 Nb52 82.7(3) . .
O76 Nb49 Nb52 46.1(2) . .
Nb27 Nb49 Nb52 59.44(6) . .
Nb38 Nb49 Nb52 91.52(7) . .
O93 Nb50 O172 104.9(5) . .
O93 Nb50 O96 101.7(5) . .
O172 Nb50 O96 89.1(5) . .
O93 Nb50 O113 103.6(5) . .
O172 Nb50 O113 88.9(4) . .
O96 Nb50 O113 154.2(5) . .
O93 Nb50 O77 102.7(5) . .
O172 Nb50 O77 152.3(5) . .
O96 Nb50 O77 87.2(4) . .
O113 Nb50 O77 82.8(4) . .
O93 Nb50 O76 176.7(5) . .
O172 Nb50 O76 78.4(4) . .
O96 Nb50 O76 77.6(4) . .
O113 Nb50 O76 76.8(4) . .
O77 Nb50 O76 74.1(4) . .
O93 Nb50 Nb18 133.8(4) . .
O172 Nb50 Nb18 121.3(4) . .
O96 Nb50 Nb18 78.0(3) . .
O113 Nb50 Nb18 81.2(3) . .
O77 Nb50 Nb18 31.4(3) . .
O76 Nb50 Nb18 43.0(2) . .
O93 Nb50 Nb38 135.4(4) . .
O172 Nb50 Nb38 78.7(3) . .
O96 Nb50 Nb38 122.9(3) . .
O113 Nb50 Nb38 31.9(3) . .
O77 Nb50 Nb38 80.4(3) . .
O76 Nb50 Nb38 45.4(2) . .
Nb18 Nb50 Nb38 63.08(5) . .
O100 Nb51 O166 103.5(5) . .
O100 Nb51 O105 98.2(5) . .
O166 Nb51 O105 91.9(5) . .
O100 Nb51 O63 97.4(5) . .
O166 Nb51 O63 158.7(5) . .
O105 Nb51 O63 88.7(5) . .
O100 Nb51 O178 97.6(5) . 3_765
O166 Nb51 O178 88.3(5) . 3_765
O105 Nb51 O178 163.8(5) . 3_765
O63 Nb51 O178 85.4(5) . 3_765
O100 Nb51 O162 175.4(5) . .
O166 Nb51 O162 80.3(4) . .
O105 Nb51 O162 84.3(4) . .
O63 Nb51 O162 78.6(4) . .
O178 Nb51 O162 79.8(4) 3_765 .
O100 Nb51 K8 126.5(4) . .
O166 Nb51 K8 51.2(3) . .
O105 Nb51 K8 47.9(3) . .
O63 Nb51 K8 117.3(4) . .
O178 Nb51 K8 123.0(4) 3_765 .
O162 Nb51 K8 58.0(3) . .
O100 Nb51 K12 50.1(4) . .
O166 Nb51 K12 86.4(3) . .
O105 Nb51 K12 51.7(3) . .
O63 Nb51 K12 110.2(4) . .
O178 Nb51 K12 144.5(4) 3_765 .
O162 Nb51 K12 133.5(3) . .
K8 Nb51 K12 79.07(15) . .
O89 Nb52 O96 103.7(5) . .
O89 Nb52 O40 104.3(5) . .
O96 Nb52 O40 90.5(5) . .
O89 Nb52 O19 101.7(5) . .
O96 Nb52 O19 87.8(4) . .
O40 Nb52 O19 153.6(4) . .
O89 Nb52 O170 101.8(5) . .
O96 Nb52 O170 154.1(5) . .
O40 Nb52 O170 87.4(4) . .
O19 Nb52 O170 82.9(4) . .
O89 Nb52 O76 176.3(5) . .
O96 Nb52 O76 77.7(4) . .
O40 Nb52 O76 79.1(4) . .
O19 Nb52 O76 74.9(4) . .
O170 Nb52 O76 76.6(4) . .
O89 Nb52 Nb18 133.1(4) . .
O96 Nb52 Nb18 78.6(3) . .
O40 Nb52 Nb18 122.6(3) . .
O19 Nb52 Nb18 31.6(3) . .
O170 Nb52 Nb18 80.8(3) . .
O76 Nb52 Nb18 43.5(2) . .
O89 Nb52 Nb27 134.4(4) . .
O96 Nb52 Nb27 121.8(3) . .
O40 Nb52 Nb27 78.9(3) . .
O19 Nb52 Nb27 79.7(3) . .
O170 Nb52 Nb27 32.7(3) . .
O76 Nb52 Nb27 44.1(2) . .
Nb18 Nb52 Nb27 61.62(5) . .
O89 Nb52 Nb49 136.3(4) . .
O96 Nb52 Nb49 81.7(3) . .
O40 Nb52 Nb49 32.0(3) . .
O19 Nb52 Nb49 122.0(3) . .
O170 Nb52 Nb49 82.9(3) . .
O76 Nb52 Nb49 47.1(2) . .
Nb18 Nb52 Nb49 90.59(6) . .
Nb27 Nb52 Nb49 59.64(6) . .
O174 Nb53 O111 104.3(5) . .
O174 Nb53 O15 102.1(5) . .
O111 Nb53 O15 89.4(4) . .
O174 Nb53 O78 104.7(5) . .
O111 Nb53 O78 87.3(5) . .
O15 Nb53 O78 153.0(5) . .
O174 Nb53 O123 103.1(5) . .
O111 Nb53 O123 152.4(5) . .
O15 Nb53 O123 88.5(4) . .
O78 Nb53 O123 82.3(4) . .
O174 Nb53 O25 177.8(5) . .
O111 Nb53 O25 78.0(4) . .
O15 Nb53 O25 78.0(4) . .
O78 Nb53 O25 75.1(4) . .
O123 Nb53 O25 74.7(4) . .
O174 Nb53 Nb41 135.9(4) . .
O111 Nb53 Nb41 78.6(3) . .
O15 Nb53 Nb41 122.0(3) . .
O78 Nb53 Nb41 31.3(3) . .
O123 Nb53 Nb41 79.3(3) . .
O25 Nb53 Nb41 44.0(2) . .
O174 Nb53 Nb22 134.0(4) . .
O111 Nb53 Nb22 121.7(3) . .
O15 Nb53 Nb22 79.3(3) . .
O78 Nb53 Nb22 79.7(3) . .
O123 Nb53 Nb22 31.2(3) . .
O25 Nb53 Nb22 43.8(2) . .
Nb41 Nb53 Nb22 61.51(5) . .
O174 Nb53 Nb54 135.9(4) . .
O111 Nb53 Nb54 31.7(3) . .
O15 Nb53 Nb54 81.1(3) . .
O78 Nb53 Nb54 82.1(3) . .
O123 Nb53 Nb54 121.1(3) . .
O25 Nb53 Nb54 46.4(2) . .
Nb41 Nb53 Nb54 59.61(6) . .
Nb22 Nb53 Nb54 90.07(7) . .
O173 Nb54 O111 103.4(5) . .
O173 Nb54 O171 103.1(5) . .
O111 Nb54 O171 90.4(4) . .
O173 Nb54 O95 103.1(5) . .
O111 Nb54 O95 153.1(5) . .
O171 Nb54 O95 87.7(5) . .
O173 Nb54 O156 103.6(5) . .
O111 Nb54 O156 86.2(5) . .
O171 Nb54 O156 153.2(4) . .
O95 Nb54 O156 83.5(4) . .
O173 Nb54 O25 178.1(5) . .
O111 Nb54 O25 76.8(4) . .
O171 Nb54 O25 78.7(4) . .
O95 Nb54 O25 76.6(4) . .
O156 Nb54 O25 74.6(4) . .
O173 Nb54 Nb41 134.3(4) . .
O111 Nb54 Nb41 78.2(3) . .
O171 Nb54 Nb41 122.6(3) . .
O95 Nb54 Nb41 80.2(3) . .
O156 Nb54 Nb41 30.8(3) . .
O25 Nb54 Nb41 43.9(2) . .
O173 Nb54 Nb40 133.7(4) . .
O111 Nb54 Nb40 123.0(3) . .
O171 Nb54 Nb40 78.6(3) . .
O95 Nb54 Nb40 30.7(3) . .
O156 Nb54 Nb40 81.0(3) . .
O25 Nb54 Nb40 46.2(2) . .
Nb41 Nb54 Nb40 63.07(6) . .
O173 Nb54 Nb44 135.1(4) . .
O111 Nb54 Nb44 81.7(3) . .
O171 Nb54 Nb44 32.0(3) . .
O95 Nb54 Nb44 82.6(3) . .
O156 Nb54 Nb44 121.4(3) . .
O25 Nb54 Nb44 46.8(2) . .
Nb41 Nb54 Nb44 90.65(6) . .
Nb40 Nb54 Nb44 59.93(6) . .
O173 Nb54 Nb53 134.8(4) . .
O111 Nb54 Nb53 31.5(3) . .
O171 Nb54 Nb53 82.3(3) . .
O95 Nb54 Nb53 122.0(3) . .
O156 Nb54 Nb53 81.0(3) . .
O25 Nb54 Nb53 45.4(2) . .
Nb41 Nb54 Nb53 59.35(6) . .
Nb40 Nb54 Nb53 91.53(6) . .
Nb44 Nb54 Nb53 60.18(6) . .
O68 Nb55 O122 101.6(5) . .
O68 Nb55 O181 102.9(5) . .
O122 Nb55 O181 94.7(5) . .
O68 Nb55 O140 102.2(5) . .
O122 Nb55 O140 91.6(5) . .
O181 Nb55 O140 152.2(5) . .
O68 Nb55 O58 104.1(5) . .
O122 Nb55 O58 151.8(5) . .
O181 Nb55 O58 90.5(5) . .
O140 Nb55 O58 72.0(4) . .
O68 Nb55 O30 176.2(5) . .
O122 Nb55 O30 80.4(5) . .
O181 Nb55 O30 80.1(5) . .
O140 Nb55 O30 74.3(4) . .
O58 Nb55 O30 73.3(4) . .
O68 Nb55 Nb20 92.6(4) . .
O122 Nb55 Nb20 130.0(4) . .
O181 Nb55 Nb20 128.6(4) . .
O140 Nb55 Nb20 38.4(3) . .
O58 Nb55 Nb20 38.1(3) . .
O30 Nb55 Nb20 83.7(3) . .
O68 Nb55 Nb60 134.7(4) . .
O122 Nb55 Nb60 33.2(4) . .
O181 Nb55 Nb60 84.3(4) . .
O140 Nb55 Nb60 86.4(3) . .
O58 Nb55 Nb60 120.6(3) . .
O30 Nb55 Nb60 47.5(3) . .
Nb20 Nb55 Nb60 117.87(8) . .
O68 Nb55 Nb61 135.8(4) . .
O122 Nb55 Nb61 84.1(4) . .
O181 Nb55 Nb61 33.0(4) . .
O140 Nb55 Nb61 121.6(3) . .
O58 Nb55 Nb61 85.3(3) . .
O30 Nb55 Nb61 47.4(3) . .
Nb20 Nb55 Nb61 117.30(8) . .
Nb60 Nb55 Nb61 60.09(7) . .
O178 Nb56 O151 104.7(5) . .
O178 Nb56 O176 103.0(6) . .
O151 Nb56 O176 95.3(5) . .
O178 Nb56 O88 96.0(5) . .
O151 Nb56 O88 156.3(5) . .
O176 Nb56 O88 90.9(5) . .
O178 Nb56 O168 96.7(5) . .
O151 Nb56 O168 88.7(5) . .
O176 Nb56 O168 158.1(5) . .
O88 Nb56 O168 77.5(4) . .
O178 Nb56 O116 170.6(5) . .
O151 Nb56 O116 82.0(5) . .
O176 Nb56 O116 82.6(5) . .
O88 Nb56 O116 76.1(4) . .
O168 Nb56 O116 76.6(4) . .
O178 Nb56 Nb63 139.2(4) . .
O151 Nb56 Nb63 34.5(4) . .
O176 Nb56 Nb63 86.0(4) . .
O88 Nb56 Nb63 123.8(3) . .
O168 Nb56 Nb63 85.2(3) . .
O116 Nb56 Nb63 47.8(3) . .
O178 Nb56 Nb64 138.3(4) . .
O151 Nb56 Nb64 86.1(4) . .
O176 Nb56 Nb64 35.3(4) . .
O88 Nb56 Nb64 85.9(3) . .
O168 Nb56 Nb64 124.1(3) . .
O116 Nb56 Nb64 47.5(3) . .
Nb63 Nb56 Nb64 61.08(8) . .
O178 Nb56 Nb45 86.7(4) . .
O151 Nb56 Nb45 127.5(4) . .
O176 Nb56 Nb45 132.4(4) . .
O88 Nb56 Nb45 41.5(3) . .
O168 Nb56 Nb45 38.8(3) . .
O116 Nb56 Nb45 83.9(3) . .
Nb63 Nb56 Nb45 116.43(8) . .
Nb64 Nb56 Nb45 118.62(9) . .
O178 Nb56 Nb58 130.4(4) . .
O151 Nb56 Nb58 124.3(4) . .
O176 Nb56 Nb58 80.8(4) . .
O88 Nb56 Nb58 34.5(3) . .
O168 Nb56 Nb58 79.2(3) . .
O116 Nb56 Nb58 42.3(3) . .
Nb63 Nb56 Nb58 90.06(8) . .
Nb64 Nb56 Nb58 59.38(7) . .
Nb45 Nb56 Nb58 59.31(6) . .
O141 Nb57 O180 103.3(5) . .
O141 Nb57 O184 104.2(6) . .
O180 Nb57 O184 93.1(6) . .
O141 Nb57 O86 101.4(5) . .
O180 Nb57 O86 90.1(5) . .
O184 Nb57 O86 152.6(5) . .
O141 Nb57 O168 102.8(5) . .
O180 Nb57 O168 152.6(5) . .
O184 Nb57 O168 88.6(5) . .
O86 Nb57 O168 76.5(4) . .
O141 Nb57 O116 176.0(5) . .
O180 Nb57 O116 78.6(5) . .
O184 Nb57 O116 79.2(5) . .
O86 Nb57 O116 74.9(4) . .
O168 Nb57 O116 74.9(4) . .
O141 Nb57 Nb45 91.8(4) . .
O180 Nb57 Nb45 130.2(4) . .
O184 Nb57 Nb45 129.0(4) . .
O86 Nb57 Nb45 40.1(3) . .
O168 Nb57 Nb45 40.5(3) . .
O116 Nb57 Nb45 84.3(3) . .
O141 Nb57 Nb63 136.6(4) . .
O180 Nb57 Nb63 82.6(4) . .
O184 Nb57 Nb63 32.6(4) . .
O86 Nb57 Nb63 121.7(3) . .
O168 Nb57 Nb63 84.3(3) . .
O116 Nb57 Nb63 46.9(3) . .
Nb45 Nb57 Nb63 117.34(8) . .
O141 Nb57 Nb62 135.3(4) . .
O180 Nb57 Nb62 32.0(4) . .
O184 Nb57 Nb62 83.9(4) . .
O86 Nb57 Nb62 84.6(3) . .
O168 Nb57 Nb62 121.5(3) . .
O116 Nb57 Nb62 46.7(3) . .
Nb45 Nb57 Nb62 117.29(8) . .
Nb63 Nb57 Nb62 60.12(8) . .
O63 Nb58 O183 105.3(6) . .
O63 Nb58 O154 102.5(6) . .
O183 Nb58 O154 94.3(5) . .
O63 Nb58 O88 98.7(5) . .
O183 Nb58 O88 90.8(5) . .
O154 Nb58 O88 156.0(5) . .
O63 Nb58 O86 96.3(5) . .
O183 Nb58 O86 157.1(5) . .
O154 Nb58 O86 88.4(5) . .
O88 Nb58 O86 78.2(4) . .
O63 Nb58 O116 172.8(5) . .
O183 Nb58 O116 81.1(5) . .
O154 Nb58 O116 80.0(5) . .
O88 Nb58 O116 77.6(4) . .
O86 Nb58 O116 77.0(4) . .
O63 Nb58 Nb64 138.9(4) . .
O183 Nb58 Nb64 33.7(4) . .
O154 Nb58 Nb64 84.5(4) . .
O88 Nb58 Nb64 86.9(3) . .
O86 Nb58 Nb64 124.5(3) . .
O116 Nb58 Nb64 47.6(3) . .
O63 Nb58 Nb45 88.4(4) . .
O183 Nb58 Nb45 132.6(4) . .
O154 Nb58 Nb45 127.4(4) . .
O88 Nb58 Nb45 41.8(3) . .
O86 Nb58 Nb45 39.0(3) . .
O116 Nb58 Nb45 84.8(3) . .
Nb64 Nb58 Nb45 119.52(9) . .
O63 Nb58 Nb62 135.5(4) . .
O183 Nb58 Nb62 84.8(4) . .
O154 Nb58 Nb62 33.0(4) . .
O88 Nb58 Nb62 124.9(3) . .
O86 Nb58 Nb62 85.2(3) . .
O116 Nb58 Nb62 47.4(3) . .
Nb64 Nb58 Nb62 60.83(8) . .
Nb45 Nb58 Nb62 116.77(8) . .
O63 Nb58 Nb56 134.2(4) . .
O183 Nb58 Nb56 79.6(4) . .
O154 Nb58 Nb56 122.7(4) . .
O88 Nb58 Nb56 35.7(3) . .
O86 Nb58 Nb56 79.8(3) . .
O116 Nb58 Nb56 42.7(3) . .
Nb64 Nb58 Nb56 59.48(7) . .
Nb45 Nb58 Nb56 60.11(6) . .
Nb62 Nb58 Nb56 89.96(8) . .
O191 Nb59 O62 100.3(6) . .
O191 Nb59 O177 106.3(6) . .
O62 Nb59 O177 88.1(5) . .
O191 Nb59 O103 102.5(6) . .
O62 Nb59 O103 88.7(5) . .
O177 Nb59 O103 151.2(5) . .
O191 Nb59 O146 104.2(6) . .
O62 Nb59 O146 155.3(5) . .
O177 Nb59 O146 88.0(5) . .
O103 Nb59 O146 83.1(5) . .
O191 Nb59 O30 176.7(6) . .
O62 Nb59 O30 79.5(5) . .
O177 Nb59 O30 77.0(5) . .
O103 Nb59 O30 74.2(4) . .
O146 Nb59 O30 75.9(4) . .
O191 Nb59 Nb48 133.6(5) . .
O62 Nb59 Nb48 79.8(4) . .
O177 Nb59 Nb48 120.1(4) . .
O103 Nb59 Nb48 31.4(3) . .
O146 Nb59 Nb48 81.2(3) . .
O30 Nb59 Nb48 43.1(3) . .
O191 Nb59 Nb46 137.2(5) . .
O62 Nb59 Nb46 122.5(4) . .
O177 Nb59 Nb46 78.5(4) . .
O103 Nb59 Nb46 79.1(3) . .
O146 Nb59 Nb46 33.0(3) . .
O30 Nb59 Nb46 43.1(3) . .
Nb48 Nb59 Nb46 61.22(6) . .
O191 Nb59 Nb60 136.3(5) . .
O62 Nb59 Nb60 81.5(4) . .
O177 Nb59 Nb60 30.1(4) . .
O103 Nb59 Nb60 121.2(3) . .
O146 Nb59 Nb60 83.0(3) . .
O30 Nb59 Nb60 47.0(3) . .
Nb48 Nb59 Nb60 89.98(8) . .
Nb46 Nb59 Nb60 59.70(6) . .
O126 Nb60 O177 104.6(6) . .
O126 Nb60 O189 105.4(6) . .
O177 Nb60 O189 89.2(6) . .
O126 Nb60 O122 101.2(6) . .
O177 Nb60 O122 153.9(5) . .
O189 Nb60 O122 87.5(6) . .
O126 Nb60 O179 101.1(5) . .
O177 Nb60 O179 87.0(5) . .
O189 Nb60 O179 153.3(5) . .
O122 Nb60 O179 84.4(5) . .
O126 Nb60 O30 175.3(5) . .
O177 Nb60 O30 77.2(5) . .
O189 Nb60 O30 78.8(5) . .
O122 Nb60 O30 76.8(4) . .
O179 Nb60 O30 74.6(4) . .
O126 Nb60 Nb46 132.9(5) . .
O177 Nb60 Nb46 78.7(4) . .
O189 Nb60 Nb46 121.7(4) . .
O122 Nb60 Nb46 81.1(4) . .
O179 Nb60 Nb46 31.8(3) . .
O30 Nb60 Nb46 42.9(3) . .
O126 Nb60 Nb55 132.7(5) . .
O177 Nb60 Nb55 122.7(4) . .
O189 Nb60 Nb55 78.6(4) . .
O122 Nb60 Nb55 31.5(4) . .
O179 Nb60 Nb55 81.3(3) . .
O30 Nb60 Nb55 45.6(3) . .
Nb46 Nb60 Nb55 62.59(6) . .
O126 Nb60 Nb61 136.9(5) . .
O177 Nb60 Nb61 80.9(4) . .
O189 Nb60 Nb61 31.6(4) . .
O122 Nb60 Nb61 82.9(4) . .
O179 Nb60 Nb61 121.9(3) . .
O30 Nb60 Nb61 47.3(3) . .
Nb46 Nb60 Nb61 90.21(7) . .
Nb55 Nb60 Nb61 60.15(7) . .
O126 Nb60 Nb59 135.4(5) . .
O177 Nb60 Nb59 30.8(4) . .
O189 Nb60 Nb59 81.9(4) . .
O122 Nb60 Nb59 123.3(4) . .
O179 Nb60 Nb59 81.4(3) . .
O30 Nb60 Nb59 46.5(3) . .
Nb46 Nb60 Nb59 59.46(6) . .
Nb55 Nb60 Nb59 91.96(7) . .
Nb61 Nb60 Nb59 60.32(7) . .
O182 Nb61 O189 103.9(6) . .
O182 Nb61 O62 102.1(6) . .
O189 Nb61 O62 89.0(6) . .
O182 Nb61 O181 103.9(6) . .
O189 Nb61 O181 87.4(5) . .
O62 Nb61 O181 153.9(5) . .
O182 Nb61 O163 103.5(6) . .
O189 Nb61 O163 152.5(6) . .
O62 Nb61 O163 88.0(5) . .
O181 Nb61 O163 83.5(5) . .
O182 Nb61 O30 178.1(5) . .
O189 Nb61 O30 78.0(5) . .
O62 Nb61 O30 77.6(5) . .
O181 Nb61 O30 76.3(5) . .
O163 Nb61 O30 74.6(4) . .
O182 Nb61 Nb48 135.1(4) . .
O189 Nb61 Nb48 121.0(4) . .
O62 Nb61 Nb48 78.8(4) . .
O181 Nb61 Nb48 81.1(4) . .
O163 Nb61 Nb48 31.8(3) . .
O30 Nb61 Nb48 43.0(3) . .
O182 Nb61 Nb60 134.7(4) . .
O189 Nb61 Nb60 30.9(4) . .
O62 Nb61 Nb60 81.0(4) . .
O181 Nb61 Nb60 82.6(4) . .
O163 Nb61 Nb60 121.8(4) . .
O30 Nb61 Nb60 47.2(3) . .
Nb48 Nb61 Nb60 90.13(7) . .
O182 Nb61 Nb55 135.0(5) . .
O189 Nb61 Nb55 77.9(4) . .
O62 Nb61 Nb55 122.9(4) . .
O181 Nb61 Nb55 31.3(4) . .
O163 Nb61 Nb55 80.9(3) . .
O30 Nb61 Nb55 45.4(3) . .
Nb48 Nb61 Nb55 62.97(6) . .
Nb60 Nb61 Nb55 59.76(7) . .
O190 Nb62 O186 101.4(6) . .
O190 Nb62 O185 100.8(7) . .
O186 Nb62 O185 91.4(6) . .
O190 Nb62 O154 104.2(6) . .
O186 Nb62 O154 87.1(6) . .
O185 Nb62 O154 154.8(6) . .
O190 Nb62 O180 103.4(6) . .
O186 Nb62 O180 155.0(6) . .
O185 Nb62 O180 87.0(6) . .
O154 Nb62 O180 84.0(5) . .
O190 Nb62 O116 177.8(6) . .
O186 Nb62 O116 79.9(5) . .
O185 Nb62 O116 80.9(5) . .
O154 Nb62 O116 74.0(5) . .
O180 Nb62 O116 75.2(5) . .
O190 Nb62 Nb58 135.3(5) . .
O186 Nb62 Nb58 79.3(4) . .
O185 Nb62 Nb58 124.0(4) . .
O154 Nb62 Nb58 31.2(4) . .
O180 Nb62 Nb58 81.0(4) . .
O116 Nb62 Nb58 43.1(3) . .
O190 Nb62 Nb64 134.9(5) . .
O186 Nb62 Nb64 33.5(4) . .
O185 Nb62 Nb64 83.2(4) . .
O154 Nb62 Nb64 81.8(4) . .
O180 Nb62 Nb64 121.7(4) . .
O116 Nb62 Nb64 46.5(3) . .
Nb58 Nb62 Nb64 59.27(7) . .
O190 Nb62 Nb57 133.5(5) . .
O186 Nb62 Nb57 125.1(5) . .
O185 Nb62 Nb57 80.6(4) . .
O154 Nb62 Nb57 79.8(4) . .
O180 Nb62 Nb57 30.2(4) . .
O116 Nb62 Nb57 45.2(3) . .
Nb58 Nb62 Nb57 62.42(6) . .
Nb64 Nb62 Nb57 91.59(8) . .
O190 Nb62 Nb63 135.1(5) . .
O186 Nb62 Nb63 83.7(4) . .
O185 Nb62 Nb63 34.3(4) . .
O154 Nb62 Nb63 120.7(4) . .
O180 Nb62 Nb63 80.9(4) . .
O116 Nb62 Nb63 46.7(3) . .
Nb58 Nb62 Nb63 89.66(8) . .
Nb64 Nb62 Nb63 59.99(8) . .
Nb57 Nb62 Nb63 59.80(7) . .
O187 Nb63 O184 103.0(6) . .
O187 Nb63 O188 101.5(6) . .
O184 Nb63 O188 155.2(6) . .
O187 Nb63 O151 103.6(6) . .
O184 Nb63 O151 82.8(5) . .
O188 Nb63 O151 87.9(5) . .
O187 Nb63 O185 103.3(7) . .
O184 Nb63 O185 88.2(5) . .
O188 Nb63 O185 89.8(6) . .
O151 Nb63 O185 152.9(6) . .
O187 Nb63 O116 177.6(6) . .
O184 Nb63 O116 75.8(5) . .
O188 Nb63 O116 79.6(5) . .
O151 Nb63 O116 74.3(4) . .
O185 Nb63 O116 78.7(5) . .
O187 Nb63 Nb56 134.1(5) . .
O184 Nb63 Nb56 80.6(4) . .
O188 Nb63 Nb56 79.8(4) . .
O151 Nb63 Nb56 30.7(3) . .
O185 Nb63 Nb56 122.5(4) . .
O116 Nb63 Nb56 43.8(3) . .
O187 Nb63 Nb57 133.6(5) . .
O184 Nb63 Nb57 30.7(4) . .
O188 Nb63 Nb57 124.9(4) . .
O151 Nb63 Nb57 79.9(3) . .
O185 Nb63 Nb57 79.4(4) . .
O116 Nb63 Nb57 45.3(3) . .
Nb56 Nb63 Nb57 62.88(6) . .
O187 Nb63 Nb64 134.7(5) . .
O184 Nb63 Nb64 122.2(4) . .
O188 Nb63 Nb64 33.2(4) . .
O151 Nb63 Nb64 81.8(3) . .
O185 Nb63 Nb64 81.6(4) . .
O116 Nb63 Nb64 46.5(3) . .
Nb56 Nb63 Nb64 59.52(7) . .
Nb57 Nb63 Nb64 91.70(8) . .
O187 Nb63 Nb62 135.5(5) . .
O184 Nb63 Nb62 82.4(4) . .
O188 Nb63 Nb62 82.7(4) . .
O151 Nb63 Nb62 120.9(4) . .
O185 Nb63 Nb62 32.2(4) . .
O116 Nb63 Nb62 46.6(3) . .
Nb56 Nb63 Nb62 90.32(8) . .
Nb57 Nb63 Nb62 60.07(7) . .
Nb64 Nb63 Nb62 59.90(8) . .
O192 Nb64 O188 102.1(7) . .
O192 Nb64 O183 102.4(7) . .
O188 Nb64 O183 155.1(6) . .
O192 Nb64 O186 103.2(7) . .
O188 Nb64 O186 91.5(6) . .
O183 Nb64 O186 87.1(6) . .
O192 Nb64 O176 101.1(7) . .
O188 Nb64 O176 87.7(6) . .
O183 Nb64 O176 83.4(5) . .
O186 Nb64 O176 155.3(6) . .
O192 Nb64 O116 176.7(7) . .
O188 Nb64 O116 80.5(5) . .
O183 Nb64 O116 74.9(5) . .
O186 Nb64 O116 78.5(5) . .
O176 Nb64 O116 77.0(5) . .
O192 Nb64 Nb58 133.9(6) . .
O188 Nb64 Nb58 123.9(4) . .
O183 Nb64 Nb58 31.7(4) . .
O186 Nb64 Nb58 78.9(4) . .
O176 Nb64 Nb58 81.1(4) . .
O116 Nb64 Nb58 43.4(3) . .
O192 Nb64 Nb56 134.4(6) . .
O188 Nb64 Nb56 80.1(4) . .
O183 Nb64 Nb56 79.7(4) . .
O186 Nb64 Nb56 122.3(4) . .
O176 Nb64 Nb56 33.4(4) . .
O116 Nb64 Nb56 43.8(3) . .
Nb58 Nb64 Nb56 61.14(7) . .
O192 Nb64 Nb62 135.2(6) . .
O188 Nb64 Nb62 83.3(4) . .
O183 Nb64 Nb62 82.4(4) . .
O186 Nb64 Nb62 32.0(4) . .
O176 Nb64 Nb62 123.7(4) . .
O116 Nb64 Nb62 46.7(3) . .
Nb58 Nb64 Nb62 59.91(7) . .
Nb56 Nb64 Nb62 90.38(8) . .
O192 Nb64 Nb63 136.0(6) . .
O188 Nb64 Nb63 33.8(4) . .
O183 Nb64 Nb63 121.6(4) . .
O186 Nb64 Nb63 82.7(4) . .
O176 Nb64 Nb63 83.1(4) . .
O116 Nb64 Nb63 46.7(3) . .
Nb58 Nb64 Nb63 90.10(8) . .
Nb56 Nb64 Nb63 59.40(7) . .
Nb62 Nb64 Nb63 60.12(8) . .
O109 K1 O109 93.6(3) 3_765 2_645
O109 K1 O109 93.6(3) 3_765 .
O109 K1 O109 93.6(3) 2_645 .
O109 K1 O10 72.0(3) 3_765 3_765
O109 K1 O10 120.3(3) 2_645 3_765
O109 K1 O10 143.2(3) . 3_765
O109 K1 O10 143.2(3) 3_765 2_645
O109 K1 O10 72.0(3) 2_645 2_645
O109 K1 O10 120.3(3) . 2_645
O10 K1 O10 86.0(3) 3_765 2_645
O109 K1 O10 120.3(3) 3_765 .
O109 K1 O10 143.2(3) 2_645 .
O109 K1 O10 72.0(3) . .
O10 K1 O10 86.0(3) 3_765 .
O10 K1 O10 86.0(3) 2_645 .
O109 K1 Nb10 128.9(2) 3_765 2_645
O109 K1 Nb10 59.3(2) 2_645 2_645
O109 K1 Nb10 127.5(2) . 2_645
O10 K1 Nb10 85.2(2) 3_765 2_645
O10 K1 Nb10 16.4(2) 2_645 2_645
O10 K1 Nb10 102.3(3) . 2_645
O109 K1 Nb10 59.3(2) 3_765 3_765
O109 K1 Nb10 127.5(2) 2_645 3_765
O109 K1 Nb10 128.9(2) . 3_765
O10 K1 Nb10 16.4(2) 3_765 3_765
O10 K1 Nb10 102.3(3) 2_645 3_765
O10 K1 Nb10 85.2(2) . 3_765
Nb10 K1 Nb10 101.38(10) 2_645 3_765
O109 K1 Nb10 127.5(2) 3_765 .
O109 K1 Nb10 128.9(2) 2_645 .
O109 K1 Nb10 59.3(2) . .
O10 K1 Nb10 102.3(3) 3_765 .
O10 K1 Nb10 85.2(2) 2_645 .
O10 K1 Nb10 16.4(2) . .
Nb10 K1 Nb10 101.38(10) 2_645 .
Nb10 K1 Nb10 101.38(10) 3_765 .
O109 K1 K9 39.5(2) 3_765 2_645
O109 K1 K9 57.1(2) 2_645 2_645
O109 K1 K9 108.6(3) . 2_645
O10 K1 K9 82.0(2) 3_765 2_645
O10 K1 K9 109.9(2) 2_645 2_645
O10 K1 K9 159.2(2) . 2_645
Nb10 K1 K9 93.55(7) 2_645 2_645
Nb10 K1 K9 78.60(9) 3_765 2_645
Nb10 K1 K9 164.71(13) . 2_645
O109 K1 K9 57.1(2) 3_765 3_765
O109 K1 K9 108.6(3) 2_645 3_765
O109 K1 K9 39.5(2) . 3_765
O10 K1 K9 109.9(2) 3_765 3_765
O10 K1 K9 159.2(2) 2_645 3_765
O10 K1 K9 82.0(2) . 3_765
Nb10 K1 K9 164.71(13) 2_645 3_765
Nb10 K1 K9 93.55(7) 3_765 3_765
Nb10 K1 K9 78.60(9) . 3_765
K9 K1 K9 86.13(15) 2_645 3_765
O109 K1 K9 108.6(3) 3_765 .
O109 K1 K9 39.5(2) 2_645 .
O109 K1 K9 57.1(2) . .
O10 K1 K9 159.2(2) 3_765 .
O10 K1 K9 82.0(2) 2_645 .
O10 K1 K9 109.9(2) . .
Nb10 K1 K9 78.60(9) 2_645 .
Nb10 K1 K9 164.71(13) 3_765 .
Nb10 K1 K9 93.55(7) . .
K9 K1 K9 86.13(15) 2_645 .
K9 K1 K9 86.13(15) 3_765 .
O1 K2 O20 144.4(3) 3_565 .
O1 K2 O75 92.6(3) 3_565 .
O20 K2 O75 73.4(3) . .
O1 K2 O44 94.9(3) 3_565 3_565
O20 K2 O44 117.7(3) . 3_565
O75 K2 O44 92.2(3) . 3_565
O1 K2 O67 120.7(3) 3_565 3_565
O20 K2 O67 85.2(3) . 3_565
O75 K2 O67 143.2(3) . 3_565
O44 K2 O67 71.4(3) 3_565 3_565
O1 K2 O87 72.3(3) 3_565 3_565
O20 K2 O87 86.9(3) . 3_565
O75 K2 O87 121.2(3) . 3_565
O44 K2 O87 144.1(3) 3_565 3_565
O67 K2 O87 86.2(3) 3_565 3_565
O1 K2 O5W 68.7(3) 3_565 3_565
O20 K2 O5W 137.6(3) . 3_565
O75 K2 O5W 145.8(3) . 3_565
O44 K2 O5W 62.7(3) 3_565 3_565
O67 K2 O5W 53.5(3) 3_565 3_565
O87 K2 O5W 81.5(3) 3_565 3_565
O1 K2 Nb12 128.6(2) 3_565 .
O20 K2 Nb12 17.8(2) . .
O75 K2 Nb12 59.9(2) . .
O44 K2 Nb12 125.9(2) 3_565 .
O67 K2 Nb12 102.9(2) 3_565 .
O87 K2 Nb12 85.7(2) 3_565 .
O5W K2 Nb12 153.6(3) 3_565 .
O1 K2 K10 55.5(2) 3_565 3_565
O20 K2 K10 158.5(3) . 3_565
O75 K2 K10 102.7(2) . 3_565
O44 K2 K10 40.8(2) 3_565 3_565
O67 K2 K10 86.4(3) 3_565 3_565
O87 K2 K10 112.2(2) 3_565 3_565
O5W K2 K10 43.1(2) 3_565 3_565
Nb12 K2 K10 160.62(13) . 3_565
O6 K3 O6 92.9(3) 2_665 .
O6 K3 O6 92.9(3) 2_665 3_565
O6 K3 O6 92.9(3) . 3_565
O6 K3 O33 73.4(3) 2_665 2_665
O6 K3 O33 120.4(3) . 2_665
O6 K3 O33 143.9(3) 3_565 2_665
O6 K3 O33 143.9(3) 2_665 .
O6 K3 O33 73.4(3) . .
O6 K3 O33 120.4(3) 3_565 .
O33 K3 O33 85.0(4) 2_665 .
O6 K3 O33 120.4(3) 2_665 3_565
O6 K3 O33 143.9(3) . 3_565
O6 K3 O33 73.4(3) 3_565 3_565
O33 K3 O33 85.0(4) 2_665 3_565
O33 K3 O33 85.0(4) . 3_565
O6 K3 K11 40.8(2) 2_665 2_665
O6 K3 K11 53.8(2) . 2_665
O6 K3 K11 104.1(3) 3_565 2_665
O33 K3 K11 87.2(2) 2_665 2_665
O33 K3 K11 111.3(2) . 2_665
O33 K3 K11 161.2(2) 3_565 2_665
O6 K3 K11 53.8(2) 2_665 3_565
O6 K3 K11 104.1(3) . 3_565
O6 K3 K11 40.8(2) 3_565 3_565
O33 K3 K11 111.3(2) 2_665 3_565
O33 K3 K11 161.2(2) . 3_565
O33 K3 K11 87.2(2) 3_565 3_565
K11 K3 K11 79.81(18) 2_665 3_565
O6 K3 K11 104.1(3) 2_665 .
O6 K3 K11 40.8(2) . .
O6 K3 K11 53.8(2) 3_565 .
O33 K3 K11 161.2(2) 2_665 .
O33 K3 K11 87.2(2) . .
O33 K3 K11 111.3(2) 3_565 .
K11 K3 K11 79.81(18) 2_665 .
K11 K3 K11 79.81(18) 3_565 .
O6 K3 Nb31 129.3(2) 2_665 .
O6 K3 Nb31 59.9(2) . .
O6 K3 Nb31 127.3(2) 3_565 .
O33 K3 Nb31 84.8(2) 2_665 .
O33 K3 Nb31 17.0(2) . .
O33 K3 Nb31 101.9(3) 3_565 .
K11 K3 Nb31 94.40(9) 2_665 .
K11 K3 Nb31 162.37(16) 3_565 .
K11 K3 Nb31 82.78(10) . .
O6 K3 Nb31 59.9(2) 2_665 2_665
O6 K3 Nb31 127.3(2) . 2_665
O6 K3 Nb31 129.3(2) 3_565 2_665
O33 K3 Nb31 17.0(2) 2_665 2_665
O33 K3 Nb31 101.9(3) . 2_665
O33 K3 Nb31 84.8(2) 3_565 2_665
K11 K3 Nb31 82.78(10) 2_665 2_665
K11 K3 Nb31 94.40(9) 3_565 2_665
K11 K3 Nb31 162.37(16) . 2_665
Nb31 K3 Nb31 101.43(10) . 2_665
O6 K3 Nb31 127.3(2) 2_665 3_565
O6 K3 Nb31 129.3(2) . 3_565
O6 K3 Nb31 59.9(2) 3_565 3_565
O33 K3 Nb31 101.9(3) 2_665 3_565
O33 K3 Nb31 84.8(2) . 3_565
O33 K3 Nb31 17.0(2) 3_565 3_565
K11 K3 Nb31 162.37(16) 2_665 3_565
K11 K3 Nb31 82.78(10) 3_565 3_565
K11 K3 Nb31 94.40(9) . 3_565
Nb31 K3 Nb31 101.43(10) . 3_565
Nb31 K3 Nb31 101.43(10) 2_665 3_565
O148 K4 O35 120.4(4) 2_645 .
O148 K4 O24 94.8(3) 2_645 .
O35 K4 O24 142.4(4) . .
O148 K4 O39 95.7(3) 2_645 .
O35 K4 O39 73.1(3) . .
O24 K4 O39 92.1(3) . .
O148 K4 O68 73.2(4) 2_645 2_645
O35 K4 O68 84.5(4) . 2_645
O24 K4 O68 120.7(4) . 2_645
O39 K4 O68 145.7(4) . 2_645
O148 K4 O141 142.8(4) 2_645 .
O35 K4 O141 84.9(3) . .
O24 K4 O141 72.2(3) . .
O39 K4 O141 118.9(3) . .
O68 K4 O141 83.6(4) 2_645 .
O148 K4 Nb40 128.1(3) 2_645 .
O35 K4 Nb40 17.3(2) . .
O24 K4 Nb40 127.6(3) . .
O39 K4 Nb40 59.3(2) . .
O68 K4 Nb40 101.6(3) 2_645 .
O141 K4 Nb40 84.3(3) . .
O148 K4 Nb45 98.0(3) 2_645 .
O35 K4 Nb45 141.6(3) . .
O24 K4 Nb45 15.6(2) . .
O39 K4 Nb45 106.8(2) . .
O68 K4 Nb45 106.9(3) 2_645 .
O141 K4 Nb45 61.0(2) . .
Nb40 K4 Nb45 131.22(12) . .
O148 K4 Nb20 16.0(2) 2_645 2_645
O35 K4 Nb20 106.2(3) . 2_645
O24 K4 Nb20 110.2(2) . 2_645
O39 K4 Nb20 99.1(2) . 2_645
O68 K4 Nb20 62.1(3) 2_645 2_645
O141 K4 Nb20 142.0(3) . 2_645
Nb40 K4 Nb20 116.62(11) . 2_645
Nb45 K4 Nb20 111.60(10) . 2_645
O148 K4 K12 108.7(3) 2_645 .
O35 K4 K12 110.1(3) . .
O24 K4 K12 39.6(2) . .
O39 K4 K12 54.6(2) . .
O68 K4 K12 159.6(3) 2_645 .
O141 K4 K12 83.7(3) . .
Nb40 K4 K12 92.94(12) . .
Nb45 K4 K12 52.81(10) . .
Nb20 K4 K12 123.40(14) 2_645 .
O37 K5 O61 118.5(3) . .
O37 K5 O59 117.3(3) . .
O61 K5 O59 117.4(3) . .
O37 K5 O36 58.7(3) . .
O61 K5 O36 61.1(3) . .
O59 K5 O36 165.0(3) . .
O37 K5 O139 165.9(3) . .
O61 K5 O139 57.6(3) . .
O59 K5 O139 61.2(3) . .
O36 K5 O139 118.7(3) . .
O37 K5 O128 60.5(3) . .
O61 K5 O128 166.3(3) . .
O59 K5 O128 58.4(3) . .
O36 K5 O128 119.1(3) . .
O139 K5 O128 119.6(3) . .
O37 K5 O57 75.8(3) . .
O61 K5 O57 111.9(3) . .
O59 K5 O57 58.6(3) . .
O36 K5 O57 107.2(3) . .
O139 K5 O57 92.9(3) . .
O128 K5 O57 54.4(3) . .
O37 K5 O4 58.4(3) . .
O61 K5 O4 77.9(3) . .
O59 K5 O4 110.3(3) . .
O36 K5 O4 54.8(3) . .
O139 K5 O4 108.1(3) . .
O128 K5 O4 91.3(3) . .
O57 K5 O4 53.3(2) . .
O37 K5 O7 112.3(3) . .
O61 K5 O7 58.2(3) . .
O59 K5 O7 76.2(3) . .
O36 K5 O7 91.8(3) . .
O139 K5 O7 53.7(3) . .
O128 K5 O7 108.7(3) . .
O57 K5 O7 55.5(3) . .
O4 K5 O7 55.2(2) . .
O37 K5 Nb1 89.4(2) . .
O61 K5 Nb1 30.6(2) . .
O59 K5 Nb1 147.3(2) . .
O36 K5 Nb1 30.87(18) . .
O139 K5 Nb1 88.2(2) . .
O128 K5 Nb1 149.4(2) . .
O57 K5 Nb1 116.5(2) . .
O4 K5 Nb1 66.22(19) . .
O7 K5 Nb1 76.23(19) . .
O37 K5 Nb13 30.7(2) . .
O61 K5 Nb13 88.1(2) . .
O59 K5 Nb13 138.4(2) . .
O36 K5 Nb13 31.70(19) . .
O139 K5 Nb13 140.7(2) . .
O128 K5 Nb13 88.8(2) . .
O57 K5 Nb13 82.1(2) . .
O4 K5 Nb13 39.86(17) . .
O7 K5 Nb13 93.5(2) . .
Nb1 K5 Nb13 60.58(7) . .
O37 K5 Nb3 147.0(2) . .
O61 K5 Nb3 89.0(2) . .
O59 K5 Nb3 30.2(2) . .
O36 K5 Nb3 149.6(2) . .
O139 K5 Nb3 31.56(19) . .
O128 K5 Nb3 88.4(2) . .
O57 K5 Nb3 77.13(19) . .
O4 K5 Nb3 116.6(2) . .
O7 K5 Nb3 65.25(18) . .
Nb1 K5 Nb3 119.64(11) . .
Nb13 K5 Nb3 156.26(15) . .
O129 K6 O84 117.9(3) . .
O129 K6 O125 118.6(3) . .
O84 K6 O125 118.2(3) . .
O129 K6 O66 58.4(3) . .
O84 K6 O66 61.0(3) . .
O125 K6 O66 168.9(4) . .
O129 K6 O42 61.0(3) . .
O84 K6 O42 167.1(4) . .
O125 K6 O42 58.7(3) . .
O66 K6 O42 119.4(3) . .
O129 K6 O136 166.7(4) . .
O84 K6 O136 57.6(3) . .
O125 K6 O136 61.6(3) . .
O66 K6 O136 118.5(3) . .
O42 K6 O136 120.1(3) . .
O129 K6 O82 77.3(3) . .
O84 K6 O82 112.4(3) . .
O125 K6 O82 60.0(3) . .
O66 K6 O82 109.4(3) . .
O42 K6 O82 54.7(3) . .
O136 K6 O82 92.7(3) . .
O129 K6 O169 112.2(3) . .
O84 K6 O169 57.9(3) . .
O125 K6 O169 79.2(3) . .
O66 K6 O169 92.1(3) . .
O42 K6 O169 109.7(3) . .
O136 K6 O169 54.5(3) . .
O82 K6 O169 55.8(3) . .
O129 K6 O34 59.7(3) . .
O84 K6 O34 75.7(3) . .
O125 K6 O34 114.5(3) . .
O66 K6 O34 54.4(3) . .
O42 K6 O34 94.0(3) . .
O136 K6 O34 107.5(3) . .
O82 K6 O34 56.3(3) . .
O169 K6 O34 54.2(3) . .
O129 K6 Nb15 89.3(2) . .
O84 K6 Nb15 30.5(2) . .
O125 K6 Nb15 148.5(2) . .
O66 K6 Nb15 31.0(2) . .
O42 K6 Nb15 150.0(2) . .
O136 K6 Nb15 87.9(2) . .
O82 K6 Nb15 118.8(2) . .
O169 K6 Nb15 76.7(2) . .
O34 K6 Nb15 65.3(2) . .
O129 K6 Nb20 30.2(2) . .
O84 K6 Nb20 147.7(3) . .
O125 K6 Nb20 89.6(2) . .
O66 K6 Nb20 88.5(2) . .
O42 K6 Nb20 31.1(2) . .
O136 K6 Nb20 150.6(2) . .
O82 K6 Nb20 65.7(2) . .
O169 K6 Nb20 117.8(2) . .
O34 K6 Nb20 77.8(2) . .
Nb15 K6 Nb20 119.47(12) . .
O129 K6 Nb8 148.1(3) . .
O84 K6 Nb8 89.1(2) . .
O125 K6 Nb8 30.1(2) . .
O66 K6 Nb8 149.8(2) . .
O42 K6 Nb8 88.8(2) . .
O136 K6 Nb8 31.67(19) . .
O82 K6 Nb8 76.8(2) . .
O169 K6 Nb8 66.46(19) . .
O34 K6 Nb8 117.7(2) . .
Nb15 K6 Nb8 119.53(12) . .
Nb20 K6 Nb8 119.78(12) . .
O60 K7 O60 117.22(15) . 2_665
O60 K7 O60 117.22(15) . 3_565
O60 K7 O60 117.22(15) 2_665 3_565
O60 K7 O152 60.7(3) . .
O60 K7 O152 57.9(3) 2_665 .
O60 K7 O152 163.1(4) 3_565 .
O60 K7 O152 57.9(3) . 3_565
O60 K7 O152 163.1(4) 2_665 3_565
O60 K7 O152 60.7(3) 3_565 3_565
O152 K7 O152 118.47(11) . 3_565
O60 K7 O152 163.1(4) . 2_665
O60 K7 O152 60.7(3) 2_665 2_665
O60 K7 O152 57.9(3) 3_565 2_665
O152 K7 O152 118.47(11) . 2_665
O152 K7 O152 118.47(11) 3_565 2_665
O60 K7 O45 76.3(3) . 2_665
O60 K7 O45 57.0(3) 2_665 2_665
O60 K7 O45 110.8(4) 3_565 2_665
O152 K7 O45 52.4(3) . 2_665
O152 K7 O45 106.9(3) 3_565 2_665
O152 K7 O45 90.2(3) 2_665 2_665
O60 K7 O45 57.0(3) . .
O60 K7 O45 110.8(4) 2_665 .
O60 K7 O45 76.3(3) 3_565 .
O152 K7 O45 90.2(3) . .
O152 K7 O45 52.4(3) 3_565 .
O152 K7 O45 106.9(3) 2_665 .
O45 K7 O45 55.3(3) 2_665 .
O60 K7 O45 110.8(4) . 3_565
O60 K7 O45 76.3(3) 2_665 3_565
O60 K7 O45 57.0(3) 3_565 3_565
O152 K7 O45 106.9(3) . 3_565
O152 K7 O45 90.2(3) 3_565 3_565
O152 K7 O45 52.4(3) 2_665 3_565
O45 K7 O45 55.3(3) 2_665 3_565
O45 K7 O45 55.3(3) . 3_565
O60 K7 Nb7 30.2(2) . .
O60 K7 Nb7 88.9(2) 2_665 .
O60 K7 Nb7 146.6(2) 3_565 .
O152 K7 Nb7 31.1(2) . .
O152 K7 Nb7 88.1(2) 3_565 .
O152 K7 Nb7 148.6(2) 2_665 .
O45 K7 Nb7 64.7(2) 2_665 .
O45 K7 Nb7 75.0(2) . .
O45 K7 Nb7 116.3(3) 3_565 .
O60 K7 Nb7 88.9(2) . 3_565
O60 K7 Nb7 146.6(2) 2_665 3_565
O60 K7 Nb7 30.2(2) 3_565 3_565
O152 K7 Nb7 148.6(2) . 3_565
O152 K7 Nb7 31.1(2) 3_565 3_565
O152 K7 Nb7 88.1(2) 2_665 3_565
O45 K7 Nb7 116.3(3) 2_665 3_565
O45 K7 Nb7 64.7(2) . 3_565
O45 K7 Nb7 75.0(2) 3_565 3_565
Nb7 K7 Nb7 119.09(4) . 3_565
O60 K7 Nb7 146.6(2) . 2_665
O60 K7 Nb7 30.2(2) 2_665 2_665
O60 K7 Nb7 88.9(2) 3_565 2_665
O152 K7 Nb7 88.1(2) . 2_665
O152 K7 Nb7 148.6(2) 3_565 2_665
O152 K7 Nb7 31.1(2) 2_665 2_665
O45 K7 Nb7 75.0(2) 2_665 2_665
O45 K7 Nb7 116.3(3) . 2_665
O45 K7 Nb7 64.7(2) 3_565 2_665
Nb7 K7 Nb7 119.09(4) . 2_665
Nb7 K7 Nb7 119.09(4) 3_565 2_665
O105 K8 O105 118.02(13) 2_645 3_765
O105 K8 O105 118.02(13) 2_645 .
O105 K8 O105 118.02(13) 3_765 .
O105 K8 O166 61.9(3) 2_645 3_765
O105 K8 O166 57.1(3) 3_765 3_765
O105 K8 O166 165.6(4) . 3_765
O105 K8 O166 57.1(3) 2_645 2_645
O105 K8 O166 165.6(4) 3_765 2_645
O105 K8 O166 61.9(3) . 2_645
O166 K8 O166 118.90(9) 3_765 2_645
O105 K8 O166 165.6(4) 2_645 .
O105 K8 O166 61.9(3) 3_765 .
O105 K8 O166 57.1(3) . .
O166 K8 O166 118.90(9) 3_765 .
O166 K8 O166 118.90(9) 2_645 .
O105 K8 O162 78.5(3) 2_645 3_765
O105 K8 O162 58.5(3) 3_765 3_765
O105 K8 O162 111.0(4) . 3_765
O166 K8 O162 54.6(3) 3_765 3_765
O166 K8 O162 107.4(4) 2_645 3_765
O166 K8 O162 90.5(3) . 3_765
O105 K8 O162 58.5(3) 2_645 2_645
O105 K8 O162 111.0(4) 3_765 2_645
O105 K8 O162 78.5(3) . 2_645
O166 K8 O162 90.5(3) 3_765 2_645
O166 K8 O162 54.6(3) 2_645 2_645
O166 K8 O162 107.4(4) . 2_645
O162 K8 O162 53.5(4) 3_765 2_645
O105 K8 O162 111.0(4) 2_645 .
O105 K8 O162 78.5(3) 3_765 .
O105 K8 O162 58.5(3) . .
O166 K8 O162 107.4(4) 3_765 .
O166 K8 O162 90.5(3) 2_645 .
O166 K8 O162 54.6(3) . .
O162 K8 O162 53.5(4) 3_765 .
O162 K8 O162 53.5(4) 2_645 .
O105 K8 Nb45 30.4(2) 2_645 2_645
O105 K8 Nb45 88.9(2) 3_765 2_645
O105 K8 Nb45 147.7(2) . 2_645
O166 K8 Nb45 31.8(2) 3_765 2_645
O166 K8 Nb45 87.5(2) 2_645 2_645
O166 K8 Nb45 149.9(2) . 2_645
O162 K8 Nb45 66.4(2) 3_765 2_645
O162 K8 Nb45 75.0(2) 2_645 2_645
O162 K8 Nb45 115.9(3) . 2_645
O105 K8 Nb45 88.9(2) 2_645 .
O105 K8 Nb45 147.7(2) 3_765 .
O105 K8 Nb45 30.4(2) . .
O166 K8 Nb45 149.9(2) 3_765 .
O166 K8 Nb45 31.8(2) 2_645 .
O166 K8 Nb45 87.5(2) . .
O162 K8 Nb45 115.9(3) 3_765 .
O162 K8 Nb45 66.4(2) 2_645 .
O162 K8 Nb45 75.0(2) . .
Nb45 K8 Nb45 119.26(4) 2_645 .
O105 K8 Nb45 147.7(2) 2_645 3_765
O105 K8 Nb45 30.4(2) 3_765 3_765
O105 K8 Nb45 88.9(2) . 3_765
O166 K8 Nb45 87.5(2) 3_765 3_765
O166 K8 Nb45 149.9(2) 2_645 3_765
O166 K8 Nb45 31.8(2) . 3_765
O162 K8 Nb45 75.0(2) 3_765 3_765
O162 K8 Nb45 115.9(3) 2_645 3_765
O162 K8 Nb45 66.4(2) . 3_765
Nb45 K8 Nb45 119.26(4) 2_645 3_765
Nb45 K8 Nb45 119.26(4) . 3_765
O109 K9 O8W 126.3(4) 2_645 .
O109 K9 O3W 75.1(3) 2_645 .
O8W K9 O3W 149.0(4) . .
O109 K9 O26 144.6(4) 2_645 .
O8W K9 O26 79.4(3) . .
O3W K9 O26 72.7(3) . .
O109 K9 O136 124.9(3) 2_645 .
O8W K9 O136 102.6(3) . .
O3W K9 O136 74.1(3) . .
O26 K9 O136 58.2(3) . .
O109 K9 O125 56.7(3) 2_645 2_645
O8W K9 O125 79.5(3) . 2_645
O3W K9 O125 100.5(3) . 2_645
O26 K9 O125 115.9(3) . 2_645
O136 K9 O125 172.8(3) . 2_645
O109 K9 O8 103.7(3) 2_645 2_645
O8W K9 O8 61.1(3) . 2_645
O3W K9 O8 94.3(3) . 2_645
O26 K9 O8 65.0(3) . 2_645
O136 K9 O8 123.1(3) . 2_645
O125 K9 O8 51.7(3) 2_645 2_645
O109 K9 Nb17 149.8(3) 2_645 .
O8W K9 Nb17 83.9(3) . .
O3W K9 Nb17 77.9(3) . .
O26 K9 Nb17 28.1(2) . .
O136 K9 Nb17 31.67(18) . .
O125 K9 Nb17 143.3(3) 2_645 .
O8 K9 Nb17 91.7(2) 2_645 .
O109 K9 Nb8 27.1(2) 2_645 2_645
O8W K9 Nb8 108.9(3) . 2_645
O3W K9 Nb8 80.5(3) . 2_645
O26 K9 Nb8 130.6(3) . 2_645
O136 K9 Nb8 148.4(2) . 2_645
O125 K9 Nb8 31.15(18) 2_645 2_645
O8 K9 Nb8 76.8(2) 2_645 2_645
Nb17 K9 Nb8 154.70(18) . 2_645
O109 K9 Nb25 84.3(2) 2_645 2_645
O8W K9 Nb25 62.0(3) . 2_645
O3W K9 Nb25 103.9(3) . 2_645
O26 K9 Nb25 89.5(3) . 2_645
O136 K9 Nb25 147.2(2) . 2_645
O125 K9 Nb25 28.51(18) 2_645 2_645
O8 K9 Nb25 24.5(2) 2_645 2_645
Nb17 K9 Nb25 115.51(15) . 2_645
Nb8 K9 Nb25 57.53(9) 2_645 2_645
O109 K9 Nb8 98.5(3) 2_645 .
O8W K9 Nb8 124.1(3) . .
O3W K9 Nb8 64.6(3) . .
O26 K9 Nb8 80.5(2) . .
O136 K9 Nb8 26.50(18) . .
O125 K9 Nb8 154.7(2) 2_645 .
O8 K9 Nb8 144.1(3) 2_645 .
Nb17 K9 Nb8 56.95(8) . .
Nb8 K9 Nb8 123.58(14) 2_645 .
Nb25 K9 Nb8 166.54(16) 2_645 .
O109 K9 K1 38.6(2) 2_645 .
O8W K9 K1 154.3(3) . .
O3W K9 K1 56.5(3) . .
O26 K9 K1 124.8(3) . .
O136 K9 K1 86.4(2) . .
O125 K9 K1 94.6(2) 2_645 .
O8 K9 K1 133.0(2) 2_645 .
Nb17 K9 K1 113.30(13) . .
Nb8 K9 K1 63.66(8) 2_645 .
Nb25 K9 K1 120.48(12) 2_645 .
Nb8 K9 K1 60.24(8) . .
O2W K10 O44 126.6(4) . .
O2W K10 O5W 140.1(4) . .
O44 K10 O5W 69.9(4) . .
O2W K10 O97 74.0(3) . .
O44 K10 O97 135.1(4) . .
O5W K10 O97 71.8(4) . .
O2W K10 O36 105.1(3) . .
O44 K10 O36 128.2(3) . .
O5W K10 O36 72.4(3) . .
O97 K10 O36 57.2(3) . .
O2W K10 O60 76.6(3) . .
O44 K10 O60 53.7(3) . .
O5W K10 O60 95.2(3) . .
O97 K10 O60 108.4(3) . .
O36 K10 O60 163.0(3) . .
O2W K10 Nb13 81.6(2) . .
O44 K10 Nb13 147.1(3) . .
O5W K10 Nb13 77.4(3) . .
O97 K10 Nb13 27.2(2) . .
O36 K10 Nb13 32.00(18) . .
O60 K10 Nb13 135.3(3) . .
O2W K10 Nb7 106.3(3) . .
O44 K10 Nb7 24.1(2) . .
O5W K10 Nb7 76.4(3) . .
O97 K10 Nb7 122.7(3) . .
O36 K10 Nb7 146.7(3) . .
O60 K10 Nb7 30.27(18) . .
Nb13 K10 Nb7 146.66(19) . .
O2W K10 Nb1 129.0(3) . .
O44 K10 Nb1 102.8(3) . .
O5W K10 Nb1 63.4(3) . .
O97 K10 Nb1 79.8(2) . .
O36 K10 Nb1 26.64(19) . .
O60 K10 Nb1 154.1(2) . .
Nb13 K10 Nb1 57.64(9) . .
Nb7 K10 Nb1 124.69(14) . .
O2W K10 K2 163.9(3) . 2_665
O44 K10 K2 41.2(2) . 2_665
O5W K10 K2 53.0(3) . 2_665
O97 K10 K2 121.9(3) . 2_665
O36 K10 K2 87.4(2) . 2_665
O60 K10 K2 94.4(2) . 2_665
Nb13 K10 K2 113.64(15) . 2_665
Nb7 K10 K2 64.14(10) . 2_665
Nb1 K10 K2 61.58(10) . 2_665
O2W K10 K5 81.4(2) . .
O44 K10 K5 138.7(3) . .
O5W K10 K5 109.8(3) . .
O97 K10 K5 76.9(2) . .
O36 K10 K5 38.2(2) . .
O60 K10 K5 154.7(2) . .
Nb13 K10 K5 51.47(9) . .
Nb7 K10 K5 160.05(19) . .
Nb1 K10 K5 50.07(9) . .
K2 K10 K5 103.72(15) 2_665 .
O2W K10 K7 65.7(2) . .
O44 K10 K7 62.0(2) . .
O5W K10 K7 124.2(3) . .
O97 K10 K7 128.4(3) . .
O36 K10 K7 162.7(3) . .
O60 K10 K7 32.99(19) . .
Nb13 K10 K7 146.76(15) . .
Nb7 K10 K7 48.27(9) . .
Nb1 K10 K7 151.44(17) . .
K2 K10 K7 99.47(11) 2_665 .
K5 K10 K7 124.60(16) . .
O6 K11 O1W 129.2(4) . .
O6 K11 O139 129.2(3) . 3_565
O1W K11 O139 101.6(3) . 3_565
O6 K11 O31 135.4(4) . 3_565
O1W K11 O31 71.1(3) . 3_565
O139 K11 O31 56.6(3) 3_565 3_565
O6 K11 O6W 72.7(3) . .
O1W K11 O6W 135.0(4) . .
O139 K11 O6W 72.2(3) 3_565 .
O31 K11 O6W 68.7(3) 3_565 .
O6 K11 O6 80.3(4) . 3_565
O1W K11 O6 143.1(3) . 3_565
O139 K11 O6 53.1(3) 3_565 3_565
O31 K11 O6 105.0(3) 3_565 3_565
O6W K11 O6 68.4(3) . 3_565
O6 K11 O59 54.0(3) . .
O1W K11 O59 78.9(3) . .
O139 K11 O59 161.4(3) 3_565 .
O31 K11 O59 107.1(3) 3_565 .
O6W K11 O59 94.2(3) . .
O6 K11 O59 134.2(3) 3_565 .
O6 K11 Nb11 147.4(3) . 3_565
O1W K11 Nb11 78.8(2) . 3_565
O139 K11 Nb11 31.0(2) 3_565 3_565
O31 K11 Nb11 27.5(2) 3_565 3_565
O6W K11 Nb11 75.1(3) . 3_565
O6 K11 Nb11 83.4(2) 3_565 3_565
O59 K11 Nb11 134.4(3) . 3_565
O6 K11 Nb3 24.6(2) . .
O1W K11 Nb3 108.7(3) . .
O139 K11 Nb3 146.8(3) 3_565 .
O31 K11 Nb3 121.5(3) 3_565 .
O6W K11 Nb3 76.8(3) . .
O6 K11 Nb3 104.2(2) 3_565 .
O59 K11 Nb3 30.30(17) . .
Nb11 K11 Nb3 145.7(2) 3_565 .
O6 K11 Nb3 102.5(3) . 3_565
O1W K11 Nb3 127.0(3) . 3_565
O139 K11 Nb3 28.1(2) 3_565 3_565
O31 K11 Nb3 80.6(2) 3_565 3_565
O6W K11 Nb3 64.5(3) . 3_565
O6 K11 Nb3 25.41(18) 3_565 3_565
O59 K11 Nb3 153.6(2) . 3_565
Nb11 K11 Nb3 58.00(9) 3_565 3_565
Nb3 K11 Nb3 124.23(16) . 3_565
O6 K11 K3 40.6(2) . .
O1W K11 K3 166.6(3) . .
O139 K11 K3 89.0(2) 3_565 .
O31 K11 K3 122.1(3) 3_565 .
O6W K11 K3 56.1(3) . .
O6 K11 K3 41.02(18) 3_565 .
O59 K11 K3 93.8(2) . .
Nb11 K11 K3 113.98(15) 3_565 .
Nb3 K11 K3 63.47(9) . .
Nb3 K11 K3 61.88(9) 3_565 .
O6 K11 K5 138.2(3) . 3_565
O1W K11 K5 79.5(2) . 3_565
O139 K11 K5 38.6(2) 3_565 3_565
O31 K11 K5 77.6(2) 3_565 3_565
O6W K11 K5 110.2(3) . 3_565
O6 K11 K5 64.1(2) 3_565 3_565
O59 K11 K5 154.9(2) . 3_565
Nb11 K11 K5 51.95(10) 3_565 3_565
Nb3 K11 K5 160.6(2) . 3_565
Nb3 K11 K5 50.63(9) 3_565 3_565
K3 K11 K5 104.62(15) . 3_565
O4W K12 O24 127.1(4) . .
O4W K12 O72 79.3(4) . .
O24 K12 O72 141.4(4) . .
O4W K12 O66 103.9(4) . .
O24 K12 O66 125.2(4) . .
O72 K12 O66 57.9(3) . .
O4W K12 O7W 146.8(4) . .
O24 K12 O7W 73.3(4) . .
O72 K12 O7W 71.6(4) . .
O66 K12 O7W 74.0(3) . .
O4W K12 O105 80.1(3) . .
O24 K12 O105 55.2(3) . .
O72 K12 O105 114.9(4) . .
O66 K12 O105 170.1(4) . .
O7W K12 O105 97.7(4) . .
O4W K12 O100 60.9(3) . .
O24 K12 O100 100.7(3) . .
O72 K12 O100 65.3(3) . .
O66 K12 O100 123.1(4) . .
O7W K12 O100 91.8(4) . .
O105 K12 O100 50.7(3) . .
O4W K12 Nb30 84.2(3) . .
O24 K12 Nb30 148.5(3) . .
O72 K12 Nb30 27.3(2) . .
O66 K12 Nb30 32.2(2) . .
O7W K12 Nb30 77.4(3) . .
O105 K12 Nb30 141.8(3) . .
O100 K12 Nb30 91.2(3) . .
O4W K12 Nb45 109.2(3) . .
O24 K12 Nb45 25.6(2) . .
O72 K12 Nb45 129.0(3) . .
O66 K12 Nb45 146.9(3) . .
O7W K12 Nb45 78.6(3) . .
O105 K12 Nb45 30.7(2) . .
O100 K12 Nb45 75.5(2) . .
Nb30 K12 Nb45 152.1(2) . .
O4W K12 Nb51 62.0(3) . .
O24 K12 Nb51 82.4(3) . .
O72 K12 Nb51 89.2(3) . .
O66 K12 Nb51 146.9(3) . .
O7W K12 Nb51 101.2(3) . .
O105 K12 Nb51 28.2(2) . .
O100 K12 Nb51 24.0(2) . .
Nb30 K12 Nb51 114.73(18) . .
Nb45 K12 Nb51 56.92(9) . .
O4W K12 Nb15 125.6(3) . .
O24 K12 Nb15 99.2(3) . .
O72 K12 Nb15 80.1(3) . .
O66 K12 Nb15 26.3(2) . .
O7W K12 Nb15 65.0(3) . .
O105 K12 Nb15 153.4(3) . .
O100 K12 Nb15 143.3(3) . .
Nb30 K12 Nb15 57.36(9) . .
Nb45 K12 Nb15 122.78(16) . .
Nb51 K12 Nb15 164.6(2) . .
O4W K12 K4 155.8(3) . .
O24 K12 K4 38.2(2) . .
O72 K12 K4 124.2(3) . .
O66 K12 K4 86.9(2) . .
O7W K12 K4 56.8(3) . .
O105 K12 K4 92.9(2) . .
O100 K12 K4 130.5(3) . .
Nb30 K12 K4 113.96(16) . .
Nb45 K12 K4 62.30(11) . .
Nb51 K12 K4 118.46(15) . .
Nb15 K12 K4 60.98(11) . .
Nb1 O1 K2 139.5(5) . 2_665
Nb16 O2 Nb19 110.7(4) . .
Nb16 O2 Nb1 99.8(4) . .
Nb19 O2 Nb1 99.7(4) . .
Nb6 O3 Nb32 115.7(5) . .
Nb13 O4 K5 80.6(3) . .
Nb39 O5 Nb37 117.3(5) . .
Nb3 O6 K3 138.5(5) . .
Nb3 O6 K11 114.0(5) . .
K3 O6 K11 98.6(3) . .
Nb3 O6 K11 98.1(4) . 2_665
K3 O6 K11 85.2(3) . 2_665
K11 O6 K11 121.2(4) . 2_665
Nb11 O7 K5 81.4(3) . .
Nb25 O8 K9 104.8(5) . 3_765
Nb14 O9 Nb25 137.3(5) . .
Nb10 O10 K1 137.3(5) . .
Nb38 O11 Nb49 115.1(5) . .
Nb15 O12 Nb40 101.7(4) . .
Nb15 O12 Nb22 103.9(4) . .
Nb40 O12 Nb22 108.9(4) . .
Nb42 O13 Nb33 115.6(5) . .
Nb24 O14 Nb43 115.5(5) . .
Nb53 O15 Nb44 117.1(5) . .
Nb6 O16 Nb33 115.6(5) . .
Nb16 O17 Nb19 95.6(4) . .
Nb16 O17 Nb24 96.1(4) . .
Nb19 O17 Nb24 96.0(4) . .
Nb16 O17 Nb47 89.8(3) . .
Nb19 O17 Nb47 88.9(3) . .
Nb24 O17 Nb47 171.9(5) . .
Nb16 O17 Nb43 89.8(3) . .
Nb19 O17 Nb43 173.4(5) . .
Nb24 O17 Nb43 87.3(3) . .
Nb47 O17 Nb43 87.2(3) . .
Nb16 O17 Nb35 174.8(5) . .
Nb19 O17 Nb35 88.1(3) . .
Nb24 O17 Nb35 87.2(3) . .
Nb47 O17 Nb35 86.6(3) . .
Nb43 O17 Nb35 86.3(3) . .
Nb18 O19 Nb52 114.6(5) . .
Nb12 O20 K2 133.7(5) . .
Nb31 O21 Nb26 117.7(5) . .
Nb19 O22 Nb13 136.0(5) . .
Nb14 O23 Nb29 112.6(5) . .
Nb14 O23 Nb8 100.3(4) . .
Nb29 O23 Nb8 99.5(4) . .
Nb45 O24 K4 139.7(5) . .
Nb45 O24 K12 110.4(5) . .
K4 O24 K12 102.1(4) . .
Nb22 O25 Nb41 95.0(4) . .
Nb22 O25 Nb53 89.9(3) . .
Nb41 O25 Nb53 89.5(4) . .
Nb22 O25 Nb40 94.6(4) . .
Nb41 O25 Nb40 95.2(4) . .
Nb53 O25 Nb40 173.2(5) . .
Nb22 O25 Nb54 175.7(5) . .
Nb41 O25 Nb54 88.9(3) . .
Nb53 O25 Nb54 88.2(3) . .
Nb40 O25 Nb54 87.0(3) . .
Nb22 O25 Nb44 89.3(3) . .
Nb41 O25 Nb44 175.0(5) . .
Nb53 O25 Nb44 88.1(3) . .
Nb40 O25 Nb44 86.9(3) . .
Nb54 O25 Nb44 86.7(3) . .
Nb17 O26 K9 102.3(5) . .
Nb2 O28 Nb36 115.2(5) . .
Nb48 O30 Nb46 96.4(4) . .
Nb48 O30 Nb55 96.9(4) . .
Nb46 O30 Nb55 96.1(4) . .
Nb48 O30 Nb59 89.1(4) . .
Nb46 O30 Nb59 89.5(4) . .
Nb55 O30 Nb59 171.3(6) . .
Nb48 O30 Nb60 172.8(6) . .
Nb46 O30 Nb60 89.2(4) . .
Nb55 O30 Nb60 86.9(4) . .
Nb59 O30 Nb60 86.5(4) . .
Nb48 O30 Nb61 88.6(4) . .
Nb46 O30 Nb61 173.6(6) . .
Nb55 O30 Nb61 87.2(4) . .
Nb59 O30 Nb61 86.6(4) . .
Nb60 O30 Nb61 85.5(4) . .
Nb11 O31 K11 97.8(4) . 2_665
Nb5 O32 Nb2 111.5(4) . .
Nb5 O32 Nb3 100.7(4) . .
Nb2 O32 Nb3 101.1(4) . .
Nb31 O33 K3 135.5(5) . .
Nb30 O34 K6 80.9(3) . .
Nb40 O35 K4 135.5(5) . .
Nb1 O36 Nb13 149.1(5) . .
Nb1 O36 K5 97.4(3) . .
Nb13 O36 K5 96.5(3) . .
Nb1 O36 K10 109.1(4) . .
Nb13 O36 K10 94.3(3) . .
K5 O36 K10 102.9(3) . .
Nb13 O37 Nb4 148.0(6) . .
Nb13 O37 K5 102.5(4) . .
Nb4 O37 K5 104.0(4) . .
Nb40 O38 Nb44 117.2(5) . .
Nb15 O39 K4 140.1(5) . .
Nb49 O40 Nb52 115.8(5) . .
Nb4 O41 Nb12 102.0(4) . .
Nb4 O41 Nb9 104.8(4) . .
Nb12 O41 Nb9 109.6(4) . .
Nb20 O42 Nb25 148.4(6) . .
Nb20 O42 K6 97.0(4) . .
Nb25 O42 K6 97.0(4) . .
Nb31 O43 Nb28 114.2(5) . .
Nb7 O44 K10 115.0(5) . .
Nb7 O44 K2 140.8(5) . 2_665
K10 O44 K2 97.9(4) . 2_665
Nb23 O45 K7 82.5(3) . .
Nb19 O46 Nb47 112.9(5) . .
Nb41 O47 Nb22 111.1(5) . .
Nb41 O47 Nb15 98.9(4) . .
Nb22 O47 Nb15 98.7(4) . .
Nb34 O48 Nb37 117.7(5) . .
Nb7 O49 Nb18 104.8(4) . .
Nb7 O49 Nb38 100.6(4) . .
Nb18 O49 Nb38 109.9(4) . .
Nb16 O50 Nb43 114.9(5) . .
Nb29 O51 Nb39 115.2(5) . .
Nb4 O52 Nb6 105.6(4) . .
Nb4 O52 Nb12 101.7(4) . .
Nb6 O52 Nb12 110.3(4) . .
Nb19 O53 Nb1 104.6(4) . .
Nb19 O53 Nb24 110.7(4) . .
Nb1 O53 Nb24 100.4(4) . .
Nb47 O54 Nb35 115.5(5) . .
Nb12 O55 Nb42 116.4(5) . .
Nb27 O56 Nb18 110.5(5) . .
Nb27 O56 Nb7 100.6(4) . .
Nb18 O56 Nb7 100.1(4) . .
Nb21 O57 K5 81.6(3) . .
Nb20 O58 Nb48 107.1(5) . .
Nb20 O58 Nb55 102.1(5) . .
Nb48 O58 Nb55 110.8(5) . .
Nb3 O59 Nb21 150.8(5) . .
Nb3 O59 K5 102.3(4) . .
Nb21 O59 K5 102.7(4) . .
Nb3 O59 K11 86.4(3) . .
Nb21 O59 K11 100.8(4) . .
K5 O59 K11 106.1(3) . .
Nb7 O60 Nb23 149.0(6) . .
Nb7 O60 K7 102.8(4) . .
Nb23 O60 K7 103.3(4) . .
Nb7 O60 K10 86.8(3) . .
Nb23 O60 K10 102.0(4) . .
K7 O60 K10 105.6(3) . .
Nb1 O61 Nb11 149.6(6) . .
Nb1 O61 K5 101.9(4) . .
Nb11 O61 K5 102.8(4) . .
Nb59 O62 Nb61 116.1(6) . .
Nb58 O63 Nb51 136.4(7) . .
Nb38 O64 Nb7 101.3(4) . .
Nb38 O64 Nb27 110.2(4) . .
Nb7 O64 Nb27 103.4(4) . .
Nb29 O65 Nb17 135.0(5) . .
Nb15 O66 Nb30 148.8(6) . .
Nb15 O66 K6 97.3(4) . .
Nb30 O66 K6 97.1(4) . .
Nb15 O66 K12 109.4(4) . .
Nb30 O66 K12 92.5(4) . .
K6 O66 K12 107.1(3) . .
Nb38 O67 K2 134.4(5) . 2_665
Nb55 O68 K4 131.6(6) . 3_765
Nb6 O69 Nb21 135.8(5) . .
Nb18 O71 Nb23 138.8(5) . 2_665
Nb30 O72 K12 103.7(5) . .
Nb27 O73 Nb23 135.7(6) . .
Nb43 O74 Nb35 117.4(5) . .
Nb4 O75 K2 137.2(5) . .
Nb18 O76 Nb27 95.4(4) . .
Nb18 O76 Nb38 97.2(4) . .
Nb27 O76 Nb38 95.3(4) . .
Nb18 O76 Nb52 88.9(4) . .
Nb27 O76 Nb52 88.8(4) . .
Nb38 O76 Nb52 172.3(5) . .
Nb18 O76 Nb50 89.7(4) . .
Nb27 O76 Nb50 173.8(5) . .
Nb38 O76 Nb50 87.7(3) . .
Nb52 O76 Nb50 87.7(3) . .
Nb18 O76 Nb49 174.4(5) . .
Nb27 O76 Nb49 88.0(3) . .
Nb38 O76 Nb49 86.9(3) . .
Nb52 O76 Nb49 86.7(3) . .
Nb50 O76 Nb49 86.7(3) . .
Nb18 O77 Nb50 113.4(5) . .
Nb41 O78 Nb53 115.9(6) . .
Nb9 O79 Nb42 116.1(5) . .
Nb6 O80 Nb9 95.2(4) . .
Nb6 O80 Nb12 96.7(4) . .
Nb9 O80 Nb12 95.0(3) . .
Nb6 O80 Nb32 89.2(3) . .
Nb9 O80 Nb32 89.3(3) . .
Nb12 O80 Nb32 172.3(5) . .
Nb6 O80 Nb33 89.0(3) . .
Nb9 O80 Nb33 174.9(5) . .
Nb12 O80 Nb33 87.3(3) . .
Nb32 O80 Nb33 87.9(3) . .
Nb6 O80 Nb42 174.9(5) . .
Nb9 O80 Nb42 88.5(3) . .
Nb12 O80 Nb42 86.4(3) . .
Nb32 O80 Nb42 87.4(3) . .
Nb33 O80 Nb42 87.1(3) . .
Nb2 O81 Nb5 96.9(4) . .
Nb2 O81 Nb36 90.2(4) . .
Nb5 O81 Nb36 90.9(3) . .
Nb2 O81 Nb31 95.6(4) . .
Nb5 O81 Nb31 94.6(4) . .
Nb36 O81 Nb31 171.5(5) . .
Nb2 O81 Nb26 174.3(5) . .
Nb5 O81 Nb26 88.5(3) . .
Nb36 O81 Nb26 87.8(3) . .
Nb31 O81 Nb26 85.8(3) . .
Nb2 O81 Nb28 88.7(3) . .
Nb5 O81 Nb28 174.3(5) . .
Nb36 O81 Nb28 87.9(3) . .
Nb31 O81 Nb28 86.0(3) . .
Nb26 O81 Nb28 85.8(3) . .
Nb25 O82 K6 83.0(3) . .
Nb10 O83 Nb37 115.8(5) . .
Nb15 O84 Nb17 151.2(6) . .
Nb15 O84 K6 102.2(4) . .
Nb17 O84 K6 102.7(4) . .
Nb28 O85 Nb36 115.7(5) . .
Nb57 O86 Nb58 110.9(5) . .
Nb57 O86 Nb45 100.9(5) . .
Nb58 O86 Nb45 102.5(5) . .
Nb24 O87 K2 132.9(5) . 2_665
Nb58 O88 Nb56 109.8(5) . .
Nb58 O88 Nb45 101.5(5) . .
Nb56 O88 Nb45 100.8(5) . .
Nb41 O90 Nb30 137.3(6) . .
Nb41 O91 Nb15 105.2(4) . .
Nb41 O91 Nb40 111.8(4) . .
Nb15 O91 Nb40 101.0(4) . .
Nb14 O92 Nb34 114.6(5) . .
Nb27 O94 Nb49 113.3(5) . .
Nb40 O95 Nb54 116.9(6) . .
Nb50 O96 Nb52 116.8(6) . .
Nb13 O97 K10 101.5(5) . .
Nb29 O98 Nb37 113.1(5) . .
Nb32 O99 Nb33 116.9(5) . .
Nb51 O100 K12 105.9(5) . .
Nb5 O101 Nb26 114.5(5) . .
Nb3 O102 Nb31 100.9(4) . .
Nb3 O102 Nb5 103.7(4) . .
Nb31 O102 Nb5 109.6(4) . .
Nb48 O103 Nb59 114.7(6) . .
Nb5 O104 Nb21 136.2(6) . .
Nb45 O105 Nb51 149.8(6) . .
Nb45 O105 K8 101.4(4) . .
Nb51 O105 K8 101.5(4) . .
Nb45 O105 K12 90.1(4) . .
Nb51 O105 K12 100.2(4) . .
K8 O105 K12 109.9(4) . .
Nb14 O107 Nb39 112.3(5) . .
Nb39 O108 Nb34 119.0(5) . .
Nb8 O109 K1 140.1(5) . .
Nb8 O109 K9 107.7(5) . 3_765
K1 O109 K9 101.9(3) . 3_765
Nb12 O110 Nb33 116.3(5) . .
Nb53 O111 Nb54 116.9(6) . .
Nb10 O112 Nb34 115.4(5) . .
Nb38 O113 Nb50 115.0(5) . .
Nb9 O114 Nb6 110.9(4) . .
Nb9 O114 Nb4 100.1(4) . .
Nb6 O114 Nb4 99.6(4) . .
Nb16 O115 Nb1 105.3(4) . .
Nb16 O115 Nb24 110.6(4) . .
Nb1 O115 Nb24 100.8(4) . .
Nb58 O116 Nb56 95.0(4) . .
Nb58 O116 Nb57 96.1(4) . .
Nb56 O116 Nb57 95.9(4) . .
Nb58 O116 Nb64 89.0(4) . .
Nb56 O116 Nb64 88.7(4) . .
Nb57 O116 Nb64 172.8(6) . .
Nb58 O116 Nb62 89.6(4) . .
Nb56 O116 Nb62 173.5(6) . .
Nb57 O116 Nb62 88.1(4) . .
Nb64 O116 Nb62 86.8(4) . .
Nb58 O116 Nb63 174.6(6) . .
Nb56 O116 Nb63 88.3(4) . .
Nb57 O116 Nb63 87.8(4) . .
Nb64 O116 Nb63 86.8(4) . .
Nb62 O116 Nb63 86.8(4) . .
Nb48 O117 Nb25 136.8(6) . .
Nb47 O118 Nb43 115.3(5) . .
Nb16 O119 Nb11 135.6(5) . .
Nb55 O122 Nb60 115.3(6) . .
Nb22 O123 Nb53 113.9(5) . .
Nb32 O124 Nb42 115.3(5) . .
Nb8 O125 Nb25 149.3(6) . .
Nb8 O125 K6 102.1(4) . .
Nb25 O125 K6 100.8(4) . .
Nb8 O125 K9 88.8(4) . 3_765
Nb25 O125 K9 100.7(4) . 3_765
K6 O125 K9 113.1(3) . 3_765
Nb4 O128 Nb21 147.7(6) . .
Nb4 O128 K5 97.4(4) . .
Nb21 O128 K5 96.2(4) . .
Nb20 O129 Nb30 149.1(6) . .
Nb20 O129 K6 103.1(4) . .
Nb30 O129 K6 102.7(4) . .
Nb22 O130 Nb44 116.0(5) . .
Nb2 O131 Nb28 113.2(5) . .
Nb2 O133 Nb3 106.4(4) . .
Nb2 O133 Nb31 110.3(4) . .
Nb3 O133 Nb31 100.2(4) . .
Nb2 O134 Nb11 134.1(5) . .
Nb5 O135 Nb36 114.5(5) . .
Nb17 O136 Nb8 149.1(5) . .
Nb17 O136 K6 97.5(4) . .
Nb8 O136 K6 96.1(4) . .
Nb17 O136 K9 91.8(4) . .
Nb8 O136 K9 109.7(4) . .
K6 O136 K9 108.8(3) . .
Nb14 O138 Nb29 97.4(4) . .
Nb14 O138 Nb39 91.3(4) . .
Nb29 O138 Nb39 91.1(4) . .
Nb14 O138 Nb10 95.2(4) . .
Nb29 O138 Nb10 95.0(4) . .
Nb39 O138 Nb10 170.4(5) . .
Nb14 O138 Nb37 173.9(5) . .
Nb29 O138 Nb37 88.6(4) . .
Nb39 O138 Nb37 87.6(3) . .
Nb10 O138 Nb37 85.1(3) . .
Nb14 O138 Nb34 88.5(4) . .
Nb29 O138 Nb34 174.1(5) . .
Nb39 O138 Nb34 88.0(3) . .
Nb10 O138 Nb34 85.2(3) . .
Nb37 O138 Nb34 85.5(3) . .
Nb11 O139 Nb3 148.7(5) . .
Nb11 O139 K5 97.7(4) . .
Nb3 O139 K5 96.4(4) . .
Nb11 O139 K11 97.2(4) . 2_665
Nb3 O139 K11 106.8(4) . 2_665
K5 O139 K11 102.7(3) . 2_665
Nb20 O140 Nb55 102.7(5) . .
Nb20 O140 Nb46 105.4(5) . .
Nb55 O140 Nb46 110.6(5) . .
Nb57 O141 K4 133.3(6) . .
Nb46 O142 Nb30 135.2(6) . .
Nb28 O143 Nb26 119.2(5) . .
Nb22 O144 Nb17 134.6(5) . .
Nb14 O145 Nb8 104.8(4) . .
Nb14 O145 Nb10 110.9(4) . .
Nb8 O145 Nb10 100.9(4) . .
Nb46 O146 Nb59 112.8(6) . .
Nb24 O147 Nb35 117.6(5) . .
Nb20 O148 K4 138.8(6) . 3_765
Nb19 O149 Nb35 113.6(5) . .
Nb10 O150 Nb8 102.0(4) . .
Nb10 O150 Nb29 111.4(4) . .
Nb8 O150 Nb29 105.0(4) . .
Nb56 O151 Nb63 114.8(6) . .
Nb7 O152 Nb23 150.3(6) . 2_665
Nb7 O152 K7 96.8(4) . .
Nb23 O152 K7 98.0(4) 2_665 .
Nb26 O153 Nb36 116.8(5) . .
Nb58 O154 Nb62 115.8(7) . .
Nb41 O156 Nb54 115.4(5) . .
Nb46 O158 Nb48 112.1(5) . .
Nb46 O158 Nb20 100.7(4) . .
Nb48 O158 Nb20 100.1(4) . .
Nb9 O161 Nb32 113.2(5) . .
Nb51 O162 K8 81.8(3) . .
Nb48 O163 Nb61 113.1(6) . .
Nb16 O164 Nb47 113.9(5) . .
Nb9 O165 Nb13 137.1(5) . .
Nb51 O166 Nb45 148.7(6) . 3_765
Nb51 O166 K8 98.6(4) . .
Nb45 O166 K8 96.2(4) 3_765 .
Nb57 O168 Nb56 111.2(5) . .
Nb57 O168 Nb45 100.5(5) . .
Nb56 O168 Nb45 103.2(5) . .
Nb17 O169 K6 81.9(3) . .
Nb27 O170 Nb52 113.3(5) . .
Nb44 O171 Nb54 115.9(5) . .
Nb50 O172 Nb49 117.4(6) . .
Nb56 O176 Nb64 111.2(6) . .
Nb60 O177 Nb59 119.1(7) . .
Nb56 O178 Nb51 136.7(7) . 2_645
Nb46 O179 Nb60 114.0(6) . .
Nb57 O180 Nb62 117.8(7) . .
Nb55 O181 Nb61 115.6(6) . .
Nb58 O183 Nb64 114.6(7) . .
Nb57 O184 Nb63 116.8(7) . .
Nb62 O185 Nb63 113.5(7) . .
Nb62 O186 Nb64 114.5(7) . .
Nb64 O188 Nb63 112.9(7) . .
Nb60 O189 Nb61 117.6(7) . .
K10 O5W K2 83.8(4) . 2_665

loop_
_geom_bond_atom_site_label_1
_geom_bond_atom_site_label_2
_geom_bond_distance
_geom_bond_site_symmetry_2
Nb1 O1 1.733(9) .
Nb1 O36 1.916(9) .
Nb1 O61 1.927(10) .
Nb1 O115 2.099(9) .
Nb1 O53 2.115(9) .
Nb1 O2 2.302(9) .
Nb1 Nb24 3.252(2) .
Nb1 Nb16 3.322(2) .
Nb1 Nb19 3.333(2) .
Nb1 K5 3.703(4) .
Nb1 K10 4.037(6) .
Nb2 O28 1.870(10) .
Nb2 O134 1.879(10) .
Nb2 O131 1.932(10) .
Nb2 O32 2.052(10) .
Nb2 O133 2.078(10) .
Nb2 O81 2.242(10) .
Nb2 Nb36 3.268(2) .
Nb2 Nb28 3.297(2) .
Nb2 Nb3 3.348(2) .
Nb3 O6 1.728(10) .
Nb3 O59 1.914(9) .
Nb3 O139 1.960(10) .
Nb3 O133 2.102(10) .
Nb3 O102 2.110(9) .
Nb3 O32 2.281(10) .
Nb3 Nb31 3.255(2) .
Nb3 Nb5 3.320(2) .
Nb3 K5 3.721(4) .
Nb3 K11 3.788(6) .
Nb3 K11 3.989(6) 2_665
Nb4 O75 1.743(10) .
Nb4 O128 1.918(10) .
Nb4 O37 1.950(10) .
Nb4 O52 2.073(10) .
Nb4 O41 2.086(9) .
Nb4 O114 2.302(9) .
Nb4 Nb12 3.260(2) .
Nb4 Nb9 3.325(2) .
Nb4 Nb6 3.340(2) .
Nb4 K5 3.750(4) .
Nb5 O104 1.842(10) .
Nb5 O135 1.872(10) .
Nb5 O101 1.882(10) .
Nb5 O32 2.026(10) .
Nb5 O102 2.111(9) .
Nb5 O81 2.263(10) .
Nb5 Nb36 3.301(2) .
Nb5 Nb26 3.304(2) .
Nb6 O69 1.840(10) .
Nb6 O3 1.864(10) .
Nb6 O16 1.897(10) .
Nb6 O114 2.068(9) .
Nb6 O52 2.120(9) .
Nb6 O80 2.277(9) .
Nb6 Nb32 3.288(2) .
Nb6 Nb33 3.306(2) .
Nb7 O44 1.719(10) .
Nb7 O60 1.924(10) .
Nb7 O152 1.941(10) .
Nb7 O49 2.093(10) .
Nb7 O64 2.111(10) .
Nb7 O56 2.278(10) .
Nb7 Nb38 3.249(2) .
Nb7 Nb27 3.323(2) .
Nb7 Nb18 3.335(2) .
Nb7 K7 3.7308(18) .
Nb7 K10 3.811(6) .
Nb8 O109 1.764(10) .
Nb8 O125 1.910(10) .
Nb8 O136 1.964(9) .
Nb8 O150 2.098(9) .
Nb8 O145 2.108(10) .
Nb8 O23 2.315(10) .
Nb8 Nb10 3.253(2) .
Nb8 Nb14 3.324(2) .
Nb8 Nb29 3.338(2) .
Nb8 K9 3.693(5) 3_765
Nb8 K6 3.719(4) .
Nb8 K9 4.145(6) .
Nb9 O165 1.815(10) .
Nb9 O79 1.891(10) .
Nb9 O161 1.924(10) .
Nb9 O114 2.028(9) .
Nb9 O41 2.112(9) .
Nb9 O80 2.291(10) .
Nb9 Nb32 3.299(3) .
Nb9 Nb42 3.313(2) .
Nb10 O10 1.741(10) .
Nb10 O83 1.904(10) .
Nb10 O112 1.931(10) .
Nb10 O150 2.087(9) .
Nb10 O145 2.112(10) .
Nb10 O138 2.441(11) .
Nb10 Nb37 3.326(2) .
Nb10 Nb34 3.329(2) .
Nb10 K1 4.172(3) .
Nb11 O31 1.738(11) .
Nb11 O139 1.933(10) .
Nb11 O61 1.945(9) .
Nb11 O119 2.023(10) .
Nb11 O134 2.068(10) .
Nb11 O7 2.402(10) .
Nb11 K11 3.727(6) 2_665
Nb11 K5 3.738(4) .
Nb12 O20 1.754(11) .
Nb12 O110 1.921(10) .
Nb12 O55 1.925(10) .
Nb12 O41 2.110(9) .
Nb12 O52 2.129(9) .
Nb12 O80 2.388(10) .
Nb12 Nb42 3.314(2) .
Nb12 Nb33 3.331(3) .
Nb12 K2 4.148(4) .
Nb13 O97 1.717(11) .
Nb13 O37 1.937(10) .
Nb13 O36 1.960(9) .
Nb13 O165 2.070(10) .
Nb13 O22 2.110(10) .
Nb13 O4 2.407(9) .
Nb13 K10 3.687(6) .
Nb13 K5 3.705(4) .
Nb14 O9 1.842(10) .
Nb14 O92 1.883(10) .
Nb14 O107 1.909(10) .
Nb14 O23 2.008(10) .
Nb14 O145 2.088(10) .
Nb14 O138 2.238(10) .
Nb14 Nb39 3.293(3) .
Nb14 Nb34 3.295(2) .
Nb15 O39 1.767(10) .
Nb15 O66 1.922(10) .
Nb15 O84 1.922(10) .
Nb15 O12 2.090(10) .
Nb15 O91 2.105(10) .
Nb15 O47 2.326(10) .
Nb15 Nb40 3.255(2) .
Nb15 Nb22 3.326(2) .
Nb15 Nb41 3.327(2) .
Nb15 K6 3.700(5) .
Nb15 K12 4.084(6) .
Nb16 O119 1.874(10) .
Nb16 O164 1.880(10) .
Nb16 O50 1.894(10) .
Nb16 O2 2.036(9) .
Nb16 O115 2.080(10) .
Nb16 O17 2.259(9) .
Nb16 Nb47 3.307(2) .
Nb16 Nb43 3.320(2) .
Nb17 O26 1.762(11) .
Nb17 O136 1.919(10) .
Nb17 O84 1.949(10) .
Nb17 O144 2.050(10) .
Nb17 O65 2.082(9) .
Nb17 O169 2.403(10) .
Nb17 K9 3.654(5) .
Nb17 K6 3.730(5) .
Nb18 O71 1.838(10) .
Nb18 O77 1.879(10) .
Nb18 O19 1.889(10) .
Nb18 O56 2.069(10) .
Nb18 O49 2.116(9) .
Nb18 O76 2.259(10) .
Nb18 Nb52 3.280(3) .
Nb18 Nb50 3.313(3) .
Nb19 O22 1.809(10) .
Nb19 O46 1.907(10) .
Nb19 O149 1.926(10) .
Nb19 O2 2.054(9) .
Nb19 O53 2.097(9) .
Nb19 O17 2.282(10) .
Nb19 Nb47 3.298(2) .
Nb19 Nb35 3.310(2) .
Nb20 O148 1.754(11) .
Nb20 O129 1.913(10) .
Nb20 O42 1.925(10) .
Nb20 O58 2.052(11) .
Nb20 O140 2.066(11) .
Nb20 O158 2.302(11) .
Nb20 Nb55 3.248(3) .
Nb20 Nb46 3.324(3) .
Nb20 Nb48 3.337(3) .
Nb20 K6 3.702(5) .
Nb20 K4 4.189(5) 3_765
Nb21 O27 1.727(10) .
Nb21 O59 1.949(9) .
Nb21 O128 1.978(10) .
Nb21 O104 2.066(10) .
Nb21 O69 2.098(10) .
Nb21 O57 2.443(10) .
Nb21 K5 3.756(4) .
Nb22 O144 1.846(10) .
Nb22 O123 1.873(11) .
Nb22 O130 1.874(10) .
Nb22 O47 2.051(10) .
Nb22 O12 2.133(10) .
Nb22 O25 2.287(10) .
Nb22 Nb53 3.307(3) .
Nb22 Nb44 3.327(3) .
Nb23 O127 1.736(11) .
Nb23 O152 1.941(10) 3_565
Nb23 O60 1.953(10) .
Nb23 O71 2.045(10) 3_565
Nb23 O73 2.061(10) .
Nb23 O45 2.373(10) .
Nb23 K7 3.764(3) .
Nb24 O87 1.759(10) .
Nb24 O14 1.937(10) .
Nb24 O147 1.951(10) .
Nb24 O53 2.118(9) .
Nb24 O115 2.121(9) .
Nb24 O17 2.384(10) .
Nb24 Nb43 3.329(2) .
Nb24 Nb35 3.351(2) .
Nb25 O8 1.740(11) .
Nb25 O42 1.964(10) .
Nb25 O125 1.971(10) .
Nb25 O9 2.040(10) .
Nb25 O117 2.094(11) .
Nb25 O82 2.419(10) .
Nb25 K6 3.726(5) .
Nb25 K9 4.058(6) 3_765
Nb26 O167 1.780(12) .
Nb26 O153 1.937(11) .
Nb26 O143 1.972(11) .
Nb26 O21 1.974(10) .
Nb26 O101 2.046(10) .
Nb26 O81 2.467(10) .
Nb26 Nb31 3.333(2) .
Nb26 Nb36 3.354(3) .
Nb27 O73 1.829(10) .
Nb27 O94 1.933(11) .
Nb27 O170 1.944(11) .
Nb27 O56 2.036(10) .
Nb27 O64 2.124(9) .
Nb27 O76 2.303(10) .
Nb27 Nb52 3.306(3) .
Nb27 Nb49 3.313(3) .
Nb28 O137 1.732(12) .
Nb28 O143 1.925(11) .
Nb28 O85 1.977(10) .
Nb28 O43 1.992(10) .
Nb28 O131 2.015(10) .
Nb28 O81 2.467(10) .
Nb28 Nb31 3.339(2) .
Nb28 Nb36 3.358(3) .
Nb29 O65 1.847(9) .
Nb29 O98 1.910(10) .
Nb29 O51 1.920(10) .
Nb29 O23 2.052(10) .
Nb29 O150 2.108(9) .
Nb29 O138 2.256(11) .
Nb29 Nb39 3.299(3) .
Nb29 Nb37 3.311(2) .
Nb30 O72 1.735(11) .
Nb30 O129 1.953(11) .
Nb30 O66 1.961(10) .
Nb30 O142 2.036(11) .
Nb30 O90 2.067(11) .
Nb30 O34 2.429(11) .
Nb30 K12 3.673(6) .
Nb30 K6 3.720(5) .
Nb31 O33 1.735(11) .
Nb31 O21 1.921(10) .
Nb31 O43 1.983(10) .
Nb31 O102 2.110(9) .
Nb31 O133 2.139(10) .
Nb31 O81 2.428(10) .
Nb31 K3 4.167(3) .
Nb32 O175 1.742(12) .
Nb32 O99 1.954(11) .
Nb32 O124 1.959(10) .
Nb32 O3 2.019(10) .
Nb32 O161 2.028(10) .
Nb32 O80 2.404(10) .
Nb32 Nb42 3.356(3) .
Nb33 O157 1.749(12) .
Nb33 O99 1.989(10) .
Nb33 O110 2.000(10) .
Nb33 O13 2.003(10) .
Nb33 O16 2.010(10) .
Nb33 O80 2.437(10) .
Nb34 O120 1.763(11) .
Nb34 O48 1.947(11) .
Nb34 O108 1.988(10) .
Nb34 O112 2.008(10) .
Nb34 O92 2.031(10) .
Nb34 O138 2.478(10) .
Nb35 O70 1.766(10) .
Nb35 O147 1.967(11) .
Nb35 O74 1.980(10) .
Nb35 O54 1.993(10) .
Nb35 O149 2.031(10) .
Nb35 O17 2.476(9) .
Nb36 O18 1.748(12) .
Nb36 O85 1.990(10) .
Nb36 O28 2.000(10) .
Nb36 O153 2.000(11) .
Nb36 O135 2.050(10) .
Nb36 O81 2.369(10) .
Nb37 O106 1.754(11) .
Nb37 O5 1.981(11) .
Nb37 O48 1.982(11) .
Nb37 O83 2.023(10) .
Nb37 O98 2.058(10) .
Nb37 O138 2.478(10) .
Nb37 Nb39 3.352(3) .
Nb38 O67 1.778(11) .
Nb38 O11 1.924(10) .
Nb38 O113 1.942(11) .
Nb38 O64 2.090(10) .
Nb38 O49 2.131(9) .
Nb38 O76 2.375(10) .
Nb38 Nb49 3.326(3) .
Nb38 Nb50 3.335(3) .
Nb39 O29 1.759(12) .
Nb39 O108 1.915(10) .
Nb39 O5 1.945(11) .
Nb39 O51 1.987(10) .
Nb39 O107 2.054(10) .
Nb39 O138 2.364(11) .
Nb40 O35 1.755(11) .
Nb40 O95 1.908(11) .
Nb40 O38 1.915(10) .
Nb40 O12 2.108(10) .
Nb40 O91 2.111(10) .
Nb40 O25 2.408(10) .
Nb40 Nb54 3.331(3) .
Nb40 Nb44 3.336(3) .
Nb40 K4 4.148(5) .
Nb41 O90 1.853(11) .
Nb41 O156 1.875(11) .
Nb41 O78 1.905(11) .
Nb41 O47 2.046(10) .
Nb41 O91 2.082(10) .
Nb41 O25 2.294(10) .
Nb41 Nb53 3.301(3) .
Nb41 Nb54 3.309(3) .
Nb42 O160 1.792(11) .
Nb42 O55 1.974(10) .
Nb42 O13 1.980(11) .
Nb42 O124 2.013(11) .
Nb42 O79 2.014(10) .
Nb42 O80 2.454(9) .
Nb43 O159 1.789(11) .
Nb43 O74 1.956(10) .
Nb43 O118 1.989(11) .
Nb43 O14 1.999(10) .
Nb43 O50 2.043(10) .
Nb43 O17 2.440(10) .
Nb43 Nb47 3.355(3) .
Nb44 O155 1.774(11) .
Nb44 O15 1.970(10) .
Nb44 O171 1.972(10) .
Nb44 O38 1.992(11) .
Nb44 O130 2.046(10) .
Nb44 O25 2.444(10) .
Nb44 Nb54 3.348(3) .
Nb45 O24 1.734(10) .
Nb45 O105 1.924(11) .
Nb45 O166 1.978(11) 2_645
Nb45 O86 2.133(11) .
Nb45 O168 2.147(11) .
Nb45 O88 2.250(11) .
Nb45 Nb57 3.253(3) .
Nb45 Nb58 3.307(3) .
Nb45 Nb56 3.334(3) .
Nb45 K8 3.726(2) .
Nb45 K12 3.765(6) .
Nb45 K4 4.185(5) .
Nb46 O142 1.864(11) .
Nb46 O179 1.914(12) .
Nb46 O146 1.957(12) .
Nb46 O158 2.009(10) .
Nb46 O140 2.112(11) .
Nb46 O30 2.262(12) .
Nb46 Nb59 3.313(3) .
Nb46 Nb60 3.321(3) .
Nb47 O132 1.755(11) .
Nb47 O54 1.981(10) .
Nb47 O118 1.982(11) .
Nb47 O46 2.050(10) .
Nb47 O164 2.065(10) .
Nb47 O17 2.424(10) .
Nb48 O117 1.810(10) .
Nb48 O103 1.891(12) .
Nb48 O163 1.893(12) .
Nb48 O158 2.047(11) .
Nb48 O58 2.096(11) .
Nb48 O30 2.252(11) .
Nb48 Nb59 3.295(3) .
Nb48 Nb61 3.300(3) .
Nb49 O121 1.722(13) .
Nb49 O172 1.975(12) .
Nb49 O40 1.976(11) .
Nb49 O11 2.016(10) .
Nb49 O94 2.031(11) .
Nb49 O76 2.463(10) .
Nb49 Nb52 3.355(3) .
Nb50 O93 1.778(12) .
Nb50 O172 1.962(12) .
Nb50 O96 1.968(11) .
Nb50 O113 2.011(10) .
Nb50 O77 2.084(10) .
Nb50 O76 2.437(10) .
Nb51 O100 1.716(12) .
Nb51 O166 1.904(11) .
Nb51 O105 1.946(11) .
Nb51 O63 2.060(13) .
Nb51 O178 2.073(13) 3_765
Nb51 O162 2.442(11) .
Nb51 K8 3.743(3) .
Nb51 K12 4.058(7) .
Nb52 O89 1.786(12) .
Nb52 O96 1.984(12) .
Nb52 O40 1.985(11) .
Nb52 O19 2.008(10) .
Nb52 O170 2.014(11) .
Nb52 O76 2.422(10) .
Nb53 O174 1.786(13) .
Nb53 O111 1.963(11) .
Nb53 O15 1.970(10) .
Nb53 O78 1.988(11) .
Nb53 O123 2.070(10) .
Nb53 O25 2.392(10) .
Nb53 Nb54 3.357(3) .
Nb54 O173 1.771(13) .
Nb54 O111 1.977(11) .
Nb54 O171 1.978(11) .
Nb54 O95 2.000(11) .
Nb54 O156 2.039(11) .
Nb54 O25 2.431(10) .
Nb55 O68 1.817(12) .
Nb55 O122 1.926(12) .
Nb55 O181 1.929(13) .
Nb55 O140 2.093(11) .
Nb55 O58 2.123(11) .
Nb55 O30 2.385(12) .
Nb55 Nb60 3.334(3) .
Nb55 Nb61 3.347(3) .
Nb56 O178 1.843(13) .
Nb56 O151 1.852(12) .
Nb56 O176 1.947(13) .
Nb56 O88 2.077(12) .
Nb56 O168 2.107(11) .
Nb56 O116 2.280(12) .
Nb56 Nb63 3.291(3) .
Nb56 Nb64 3.295(3) .
Nb56 Nb58 3.350(3) .
Nb57 O141 1.755(11) .
Nb57 O180 1.904(13) .
Nb57 O184 1.910(14) .
Nb57 O86 2.085(11) .
Nb57 O168 2.085(11) .
Nb57 O116 2.378(12) .
Nb57 Nb63 3.341(3) .
Nb57 Nb62 3.350(3) .
Nb58 O63 1.825(13) .
Nb58 O183 1.901(13) .
Nb58 O154 1.908(13) .
Nb58 O88 2.018(12) .
Nb58 O86 2.108(11) .
Nb58 O116 2.263(12) .
Nb58 Nb64 3.292(3) .
Nb58 Nb62 3.314(3) .
Nb59 O191 1.751(15) .
Nb59 O62 1.950(13) .
Nb59 O177 1.968(13) .
Nb59 O103 2.020(12) .
Nb59 O146 2.021(12) .
Nb59 O30 2.442(12) .
Nb59 Nb60 3.359(3) .
Nb60 O126 1.810(14) .
Nb60 O177 1.928(13) .
Nb60 O189 1.937(15) .
Nb60 O122 2.019(13) .
Nb60 O179 2.045(12) .
Nb60 O30 2.462(11) .
Nb60 Nb61 3.345(3) .
Nb61 O182 1.727(14) .
Nb61 O189 1.974(14) .
Nb61 O62 2.020(13) .
Nb61 O181 2.024(13) .
Nb61 O163 2.060(12) .
Nb61 O30 2.467(12) .
Nb62 O190 1.737(15) .
Nb62 O186 1.947(15) .
Nb62 O185 1.948(15) .
Nb62 O154 2.003(13) .
Nb62 O180 2.009(13) .
Nb62 O116 2.438(12) .
Nb62 Nb64 3.344(4) .
Nb62 Nb63 3.351(4) .
Nb63 O187 1.749(16) .
Nb63 O184 2.013(13) .
Nb63 O188 2.023(15) .
Nb63 O151 2.053(12) .
Nb63 O185 2.060(14) .
Nb63 O116 2.441(12) .
Nb63 Nb64 3.347(4) .
Nb64 O192 1.759(17) .
Nb64 O188 1.992(15) .
Nb64 O183 2.010(14) .
Nb64 O186 2.030(15) .
Nb64 O176 2.045(13) .
Nb64 O116 2.430(12) .
K1 O109 2.695(10) 3_765
K1 O109 2.695(10) 2_645
K1 O109 2.695(10) .
K1 O10 2.722(11) 3_765
K1 O10 2.722(11) 2_645
K1 O10 2.722(11) .
K1 Nb10 4.172(3) 2_645
K1 Nb10 4.172(3) 3_765
K1 K9 4.231(6) 2_645
K1 K9 4.231(6) 3_765
K1 K9 4.231(6) .
K2 O1 2.730(10) 3_565
K2 O20 2.738(12) .
K2 O75 2.763(11) .
K2 O44 2.773(11) 3_565
K2 O67 2.781(11) 3_565
K2 O87 2.813(11) 3_565
K2 O5W 3.348(14) 3_565
K2 K10 4.167(7) 3_565
K3 O6 2.732(10) 2_665
K3 O6 2.732(11) .
K3 O6 2.732(10) 3_565
K3 O33 2.749(11) 2_665
K3 O33 2.749(11) .
K3 O33 2.749(11) 3_565
K3 K11 4.149(7) 2_665
K3 K11 4.149(7) 3_565
K3 K11 4.149(7) .
K3 Nb31 4.167(3) 2_665
K3 Nb31 4.167(3) 3_565
K4 O148 2.707(12) 2_645
K4 O35 2.709(11) .
K4 O24 2.710(11) .
K4 O39 2.737(11) .
K4 O68 2.783(13) 2_645
K4 O141 2.814(12) .
K4 Nb20 4.189(5) 2_645
K4 K12 4.280(8) .
K5 O37 2.766(10) .
K5 O61 2.790(10) .
K5 O59 2.810(10) .
K5 O36 2.930(10) .
K5 O139 2.951(10) .
K5 O128 2.985(11) .
K5 O57 3.234(11) .
K5 O4 3.235(11) .
K5 O7 3.246(10) .
K6 O129 2.765(11) .
K6 O84 2.782(11) .
K6 O125 2.816(10) .
K6 O66 2.929(10) .
K6 O42 2.936(11) .
K6 O136 2.956(10) .
K6 O82 3.146(11) .
K6 O169 3.210(11) .
K6 O34 3.228(12) .
K7 O60 2.799(10) .
K7 O60 2.799(10) 2_665
K7 O60 2.799(10) 3_565
K7 O152 2.964(10) .
K7 O152 2.964(10) 3_565
K7 O152 2.964(10) 2_665
K7 O45 3.248(13) 2_665
K7 O45 3.248(13) .
K7 O45 3.248(13) 3_565
K7 Nb7 3.7308(19) 3_565
K7 Nb7 3.7308(18) 2_665
K8 O105 2.832(11) 2_645
K8 O105 2.832(11) 3_765
K8 O105 2.832(11) .
K8 O166 2.950(11) 3_765
K8 O166 2.950(11) 2_645
K8 O166 2.950(11) .
K8 O162 3.205(13) 3_765
K8 O162 3.205(13) 2_645
K8 O162 3.205(13) .
K8 Nb45 3.726(2) 2_645
K8 Nb45 3.726(2) 3_765
K9 O109 2.752(11) 2_645
K9 O8W 2.767(12) .
K9 O3W 2.829(13) .
K9 O26 2.848(12) .
K9 O136 3.048(11) .
K9 O125 3.200(11) 2_645
K9 O8 3.250(12) 2_645
K9 Nb8 3.693(5) 2_645
K9 Nb25 4.058(6) 2_645
K10 O2W 2.744(12) .
K10 O44 2.751(12) .
K10 O5W 2.865(14) .
K10 O97 2.939(12) .
K10 O36 2.980(10) .
K10 O60 3.399(11) .
K10 K2 4.167(7) 2_665
K11 O6 2.739(11) .
K11 O1W 2.749(11) .
K11 O139 2.954(11) 3_565
K11 O31 3.070(12) 3_565
K11 O6W 3.080(14) .
K11 O6 3.360(12) 3_565
K11 O59 3.391(11) .
K11 Nb11 3.727(6) 3_565
K11 Nb3 3.989(6) 3_565
K11 K5 4.612(8) 3_565
K12 O4W 2.692(13) .
K12 O24 2.792(12) .
K12 O72 2.851(13) .
K12 O66 3.020(11) .
K12 O7W 3.028(15) .
K12 O105 3.234(12) .
K12 O100 3.237(13) .
O1 K2 2.730(10) 2_665
O6 K11 3.360(12) 2_665
O8 K9 3.250(12) 3_765
O31 K11 3.070(12) 2_665
O44 K2 2.773(11) 2_665
O67 K2 2.781(11) 2_665
O68 K4 2.783(13) 3_765
O71 Nb23 2.045(10) 2_665
O87 K2 2.813(11) 2_665
O109 K9 2.752(11) 3_765
O125 K9 3.200(11) 3_765
O139 K11 2.954(11) 2_665
O148 K4 2.707(12) 3_765
O152 Nb23 1.941(10) 2_665
O166 Nb45 1.978(11) 3_765
O178 Nb51 2.073(13) 2_645
O5W K2 3.348(14) 2_665

loop_
_platon_squeeze_void_nr
_platon_squeeze_void_average_x
_platon_squeeze_void_average_y
_platon_squeeze_void_average_z
_platon_squeeze_void_volume
_platon_squeeze_void_count_electrons
_platon_squeeze_void_content
1 -0.006 -0.009 -0.001 67081 38130 ' '
2 0.333 0.667 0.041 94 30 ' '
3 0.000 0.000 0.125 110 40 ' '
4 0.667 0.333 0.208 109 39 ' '
5 0.333 0.667 0.293 95 32 ' '
6 0.000 0.000 0.374 97 31 ' '
7 0.667 0.333 0.458 110 41 ' '
8 0.333 0.667 0.542 110 40 ' '
9 0.000 0.000 0.626 97 33 ' '
10 0.667 0.333 0.707 95 30 ' '
11 0.333 0.667 0.792 109 40 ' '
12 0.000 1.000 0.875 109 40 ' '
13 0.667 0.333 0.959 94 32 ' '
